data_7129962
loop_
_publ_author_name
'Mastropierro, Pasquale'
'Kennedy, Alan R.'
'Hevia, Eva'

_publ_section_title
;
 Metallation of sensitive fluoroarenes using a potassium TMP-zincate
 supported by a silyl(bis)amido ligand
;
_journal_name_full 'Chemical Communications'
_journal_paper_doi 10.1039/D2CC00979J
_journal_year 2022
_chemical_formula_moiety 'C45 H62 N3 Si Zn, 1(C24 H48 Na O6)'
_chemical_formula_sum 'C69 H110 N3 Na O6 Si Zn'
_chemical_formula_weight 1194.04
_space_group_crystal_system triclinic
_space_group_IT_number 2
_space_group_name_Hall '-P 1'
_space_group_name_H-M_alt 'P -1'
_atom_sites_solution_hydrogens geom
_audit_creation_date 2022-03-01
_audit_creation_method
;
Olex2 1.5
(compiled 2021.12.09 svn.r5202d8cf for OlexSys, GUI svn.r6439)
;
_audit_update_record
;
2022-03-04 deposited with the CCDC.	2022-03-08 downloaded from the CCDC.
;
_cell_angle_alpha 87.6370(10)
_cell_angle_beta 82.6610(10)
_cell_angle_gamma 88.9470(10)
_cell_formula_units_Z 8
_cell_length_a 10.47530(10)
_cell_length_b 35.3408(5)
_cell_length_c 37.5660(5)
_cell_measurement_reflns_used 37720
_cell_measurement_temperature 123(2)
_cell_measurement_theta_max 73.1710
_cell_measurement_theta_min 3.7300
_cell_volume 13780.3(3)
_computing_cell_refinement CrysalisPro
_computing_data_collection CrysalisPro
_computing_data_reduction CrysalisPro
_computing_molecular_graphics 'Olex2 1.5 (Dolomanov et al., 2009)'
_computing_publication_material 'Olex2 1.5 (Dolomanov et al., 2009)'
_computing_structure_refinement 'SHELXL-2018/3 (Sheldrick, 2018)'
_computing_structure_solution SHELXS
_diffrn_ambient_temperature 123(2)
_diffrn_measured_fraction_theta_full 0.996
_diffrn_measured_fraction_theta_max 0.983
_diffrn_measurement_device_type 'Oxford Diffraction Gemini S'
_diffrn_measurement_method 'omega scans'
_diffrn_radiation_type CuK\a
_diffrn_radiation_wavelength 1.54184
_diffrn_reflns_av_R_equivalents 0.0380
_diffrn_reflns_av_unetI/netI 0.0441
_diffrn_reflns_Laue_measured_fraction_full 0.996
_diffrn_reflns_Laue_measured_fraction_max 0.983
_diffrn_reflns_limit_h_max 12
_diffrn_reflns_limit_h_min -11
_diffrn_reflns_limit_k_max 43
_diffrn_reflns_limit_k_min -39
_diffrn_reflns_limit_l_max 46
_diffrn_reflns_limit_l_min -45
_diffrn_reflns_number 125953
_diffrn_reflns_point_group_measured_fraction_full 0.996
_diffrn_reflns_point_group_measured_fraction_max 0.983
_diffrn_reflns_theta_full 70.000
_diffrn_reflns_theta_max 73.190
_diffrn_reflns_theta_min 4.961
_diffrn_source 'sealed tube'
_exptl_absorpt_coefficient_mu 1.104
_exptl_absorpt_correction_T_max 1.00000
_exptl_absorpt_correction_T_min 0.23972
_exptl_absorpt_correction_type multi-scan
_exptl_absorpt_process_details
;
CrysAlisPro, Agilent Technologies,
Version 1.171.37.35 (release 13-08-2014 CrysAlis171 .NET)
(compiled Aug 13 2014,18:06:01)
Empirical absorption correction using spherical harmonics,
 implemented in SCALE3 ABSPACK scaling algorithm.
;
_exptl_crystal_colour colourless
_exptl_crystal_colour_primary colourless
_exptl_crystal_density_diffrn 1.151
_exptl_crystal_description block
_exptl_crystal_F_000 5184
_exptl_crystal_size_max 0.9
_exptl_crystal_size_mid 0.6
_exptl_crystal_size_min 0.6
_refine_diff_density_max 1.308
_refine_diff_density_min -0.525
_refine_diff_density_rms 0.078
_refine_ls_extinction_method none
_refine_ls_goodness_of_fit_ref 1.023
_refine_ls_hydrogen_treatment constr
_refine_ls_matrix_type full
_refine_ls_number_parameters 3056
_refine_ls_number_reflns 54223
_refine_ls_number_restraints 423
_refine_ls_restrained_S_all 2.143
_refine_ls_R_factor_all 0.0738
_refine_ls_R_factor_gt 0.0615
_refine_ls_shift/su_max 0.006
_refine_ls_shift/su_mean 0.000
_refine_ls_structure_factor_coef Fsqd
_refine_ls_weighting_details 'w=1/[\s^2^(Fo^2^)+(0.1007P)^2^+9.0123P] where P=(Fo^2^+2Fc^2^)/3'
_refine_ls_weighting_scheme calc
_refine_ls_wR_factor_gt 0.1656
_refine_ls_wR_factor_ref 0.1776
_reflns_Friedel_coverage 0.000
_reflns_number_gt 44552
_reflns_number_total 54223
_reflns_threshold_expression 'I > 2\s(I)'
_cod_data_source_file d2cc00979j2.cif
_cod_data_source_block pm322-c
_cod_database_code 7129962
_shelx_shelxl_version_number 2018/3
_shelx_space_group_comment
;
The symmetry employed for this shelxl refinement is uniquely defined
by the following loop, which should always be used as a source of
symmetry information in preference to the above space-group names.
They are only intended as comments.
;
_olex2_refinement_description
;
1. Shared sites
{C202, C902}
2. Restrained distances
 C139-C140 = C140-C141 = C141-C142 = C939-C940 = C940-C941 = C941-C942
 1.53 with sigma of 0.01
 O13-C139 = O13-C142 = O13-C939 = O13-C942
 1.43 with sigma of 0.01
 C149-C148 = C147-C148 = C149-C948 = C147-C948
 1.53 with sigma of 0.01
 O5-C62 = O5-C65 = O5-C962 = O5-C965 = O12-C90 = O12-C93
 1.43 with sigma of 0.01
 C62-C63 = C63-C64 = C64-C65 = C962-C963 = C963-C964 = C964-C965
 1.53 with sigma of 0.01
 C90-C91 = C91-C92 = C92-C93 = C990-C991 = C991-C992 = C992-C993
 1.53 with sigma of 0.01
 O15-C159 = O9-C81 = O12-C990 = O12-C993
 1.43 with sigma of 0.01
 C82-C83 = C83-C84 = C81-C80 = C159-C160 = C981-C80 = C959-C160
 1.53 with sigma of 0.01
 C82-C983 = C983-C84 = C981-C80 = C959-C160
 1.53 with sigma of 0.01
 N3-C37 = N3-C41 = N9-C199 = N9-C203 = N9-C903
 1.48 with sigma of 0.01
 C37-C44 = C37-C45 = C37-C38 = C38-C39 = C39A-C40A = C41-C43A = C41-C42A
 1.53 with sigma of 0.01
 C37-C44A = C37-C45A = C37-C38A = C38A-C39A = C39-C40 = C41-C43 = C41-C42
 1.53 with sigma of 0.01
 C40-C41 = C40A-C41 = C199-C200 = C199-C206 = C199-C207 = C200-C201
 1.53 with sigma of 0.01
 C201-C202 = C202-C203 = C203-C204 = C203-C205 = C199-C906 = C199-C907
 1.53 with sigma of 0.01
 C199-C900 = C900-C901 = C901-C902 = C902-C903 = C903-C904 = C903-C905
 1.53 with sigma of 0.01
 C906-C907
 2.45 with sigma of 0.02
 C905-C904
 2.45 with sigma of 0.02
3. Rigid bond restraints
 O13, C139, C140, C141, C142
 with sigma for 1-2 distances of 0.01 and sigma for 1-3 distances of 0.01
 O15, C147, C148, C149, C150
 with sigma for 1-2 distances of 0.01 and sigma for 1-3 distances of 0.01
 O5, C62, C63, C64, C65
 with sigma for 1-2 distances of 0.01 and sigma for 1-3 distances of 0.01
 O12, C90, C91, C92, C93
 with sigma for 1-2 distances of 0.01 and sigma for 1-3 distances of 0.01
 N3, C37, C41, C38, C39, C40, C42, C43, C44, C45
 with sigma for 1-2 distances of 0.01 and sigma for 1-3 distances of 0.01
 N9, C199, C200, C201, C202, C203, C204, C205, C206, C207
 with sigma for 1-2 distances of 0.01 and sigma for 1-3 distances of 0.01
 O12, C91, C93, C90, C92
 with sigma for 1-2 distances of 0.01 and sigma for 1-3 distances of 0.01
4. Uiso/Uaniso restraints and constraints
O13 \\sim C139 \\sim C140 \\sim C141 \\sim C142: within 1.7A with sigma of 0.02
and sigma for terminal atoms of 0.02 within 1.7A
O15 \\sim C147 \\sim C148 \\sim C149 \\sim C150: within 1.7A with sigma of 0.02
and sigma for terminal atoms of 0.02 within 1.7A
O5 \\sim C62 \\sim C63 \\sim C64 \\sim C65: within 1.7A with sigma of 0.01 and
sigma for terminal atoms of 0.01 within 1.7A
O12 \\sim C90 \\sim C91 \\sim C92 \\sim C93: within 1.7A with sigma of 0.01 and
sigma for terminal atoms of 0.01 within 1.7A
N3 \\sim C37 \\sim C41 \\sim C38 \\sim C39 \\sim C40 \\sim C42 \\sim C43 \\sim
C44 \\sim C45: within 1.7A with sigma of 0.01 and sigma for terminal atoms of
0.01 within 1.7A
N9 \\sim C199 \\sim C200 \\sim C201 \\sim C202 \\sim C203 \\sim C204 \\sim C205
\\sim C206 \\sim C207: within 1.7A with sigma of 0.02 and sigma for terminal
atoms of 0.02 within 1.7A
O12 \\sim C91 \\sim C93 \\sim C90 \\sim C92: within 1.7A with sigma of 0.02 and
sigma for terminal atoms of 0.02 within 1.7A
Uanis(C44) \\sim Ueq: with sigma of 0.003 and sigma for terminal atoms of 0.006
Uanis(C90) = Uanis(C990)
Uanis(C91) = Uanis(C991)
Uanis(C92) = Uanis(C992)
Uanis(C93) = Uanis(C993)
Uanis(C139) = Uanis(C939)
Uanis(C140) = Uanis(C940)
Uanis(C141) = Uanis(C941)
Uanis(C81) = Uanis(C981)
Uanis(C83) = Uanis(C983)
Uanis(C159) = Uanis(C959)
Uanis(C142) = Uanis(C942)
Uanis(C148) = Uanis(C948)
Uanis(C62) = Uanis(C962)
Uanis(C63) = Uanis(C963)
Uanis(C64) = Uanis(C964)
Uanis(C65) = Uanis(C965)
Uanis(C38) = Uanis(C38A)
Uanis(C39) = Uanis(C39A)
Uanis(C40) = Uanis(C40A)
Uanis(C42) = Uanis(C42A)
Uanis(C43) = Uanis(C43A)
Uanis(C45) = Uanis(C45A)
Uanis(C206) = Uanis(C906)
Uanis(C207) = Uanis(C907)
Uanis(C200) = Uanis(C900)
Uanis(C201) = Uanis(C901)
Uanis(C202) = Uanis(C902)
Uanis(C203) = Uanis(C903)
Uanis(C904) = Uanis(C204)
Uanis(C205) = Uanis(C905)
5. Others
 Sof(C939)=Sof(H93C)=Sof(H93D)=Sof(C941)=Sof(H94A)=Sof(H94B)=Sof(C942)=
 Sof(H94C)=Sof(H94D)=Sof(C940)=Sof(H94E)=Sof(H94F)=1-FVAR(1)
 Sof(C139)=Sof(H13S)=Sof(H13T)=Sof(C140)=Sof(H14A)=Sof(H14B)=Sof(C141)=
 Sof(H14C)=Sof(H14D)=Sof(C142)=Sof(H1ZE)=Sof(H1ZF)=FVAR(1)
 Sof(C948)=Sof(H94G)=Sof(H94H)=Sof(C959)=Sof(H95A)=Sof(H95B)=1-FVAR(2)
 Sof(C148)=Sof(H14G)=Sof(H14H)=Sof(C159)=Sof(H15S)=Sof(H15T)=FVAR(2)
 Sof(C962)=Sof(H96A)=Sof(H96B)=Sof(C965)=Sof(H96C)=Sof(H96D)=Sof(C964)=
 Sof(H96E)=Sof(H96F)=Sof(C963)=Sof(H96G)=Sof(H96H)=1-FVAR(3)
 Sof(C62)=Sof(H62A)=Sof(H62B)=Sof(C63)=Sof(H63A)=Sof(H63B)=Sof(C64)=Sof(H64A)=
 Sof(H64B)=Sof(C65)=Sof(H65A)=Sof(H65B)=FVAR(3)
 Sof(C991)=Sof(H99A)=Sof(H99B)=Sof(C993)=Sof(H99C)=Sof(H99D)=Sof(C990)=
 Sof(H99E)=Sof(H99F)=Sof(C992)=Sof(H99G)=Sof(H99H)=1-FVAR(4)
 Sof(C91)=Sof(H91A)=Sof(H91B)=Sof(C93)=Sof(H93A)=Sof(H93B)=Sof(C90)=Sof(H90A)=
 Sof(H90B)=Sof(C92)=Sof(H92A)=Sof(H92B)=FVAR(4)
 Sof(C901)=Sof(H90C)=Sof(H90D)=Sof(C907)=Sof(H90E)=Sof(H90F)=Sof(H90G)=
 Sof(C900)=Sof(H90H)=Sof(H90I)=Sof(C902)=Sof(H90J)=Sof(H90K)=Sof(C906)=
 Sof(H90L)=Sof(H90M)=Sof(H90N)=Sof(C903)=Sof(C904)=Sof(H2GG)=Sof(H2HH)=
 Sof(H2II)=Sof(C905)=Sof(H2JJ)=Sof(H2KK)=Sof(H2LL)=1-FVAR(5)
 Sof(C200)=Sof(H20A)=Sof(H20B)=Sof(C201)=Sof(H20C)=Sof(H20D)=Sof(C202)=
 Sof(H20E)=Sof(H20F)=Sof(C203)=Sof(C204)=Sof(H20G)=Sof(H20H)=Sof(H20I)=
 Sof(C205)=Sof(H20J)=Sof(H20K)=Sof(H20L)=Sof(C206)=Sof(H20M)=Sof(H20N)=
 Sof(H20O)=Sof(C207)=Sof(H20P)=Sof(H20Q)=Sof(H20R)=FVAR(5)
 Sof(C981)=Sof(H98A)=Sof(H98B)=1-FVAR(6)
 Sof(C81)=Sof(H81A)=Sof(H81B)=FVAR(6)
 Sof(C983)=Sof(H98C)=Sof(H98D)=1-FVAR(7)
 Sof(C83)=Sof(H83A)=Sof(H83B)=FVAR(7)
 Sof(C44A)=Sof(H44D)=Sof(H44E)=Sof(H44F)=Sof(C39A)=Sof(H39C)=Sof(H39D)=
 Sof(C45A)=Sof(H45D)=Sof(H45E)=Sof(H45F)=Sof(C43A)=Sof(H43D)=Sof(H43E)=
 Sof(H43F)=Sof(C38A)=Sof(H38C)=Sof(H38D)=Sof(C40A)=Sof(H40C)=Sof(H40D)=
 Sof(C42A)=Sof(H42D)=Sof(H42E)=Sof(H42F)=1-FVAR(8)
 Sof(C38)=Sof(H38A)=Sof(H38B)=Sof(C39)=Sof(H39A)=Sof(H39B)=Sof(C40)=Sof(H40A)=
 Sof(H40B)=Sof(C42)=Sof(H42A)=Sof(H42B)=Sof(H42C)=Sof(C43)=Sof(H43A)=Sof(H43B)=
 Sof(H43C)=Sof(C44)=Sof(H44A)=Sof(H44B)=Sof(H44C)=Sof(C45)=Sof(H45A)=Sof(H45B)=
 Sof(H45C)=FVAR(8)
6.a Ternary CH refined with riding coordinates:
 C19(H19), C22(H22), C31(H31), C34(H34), C112(H112), C115(H115), C124(H124),
 C127(H127), C181(H181), C184(H184), C193(H193), C196(H196), C248(H248),
 C251(H251), C260(H260), C263(H263)
6.b Secondary CH2 refined with riding coordinates:
 C38(H38A,H38B), C39(H39A,H39B), C40(H40A,H40B), C46(H46A,H46B), C47(H47A,
 H47B), C48(H48A,H48B), C49(H49A,H49B), C049(H04A,H04B), C50(H50A,H50B),
 C51(H51A,H51B), C52(H52A,H52B), C53(H53A,H53B), C54(H54A,H54B), C55(H55A,H55B),
  C56(H56A,H56B), C57(H57A,H57B), C58(H58A,H58B), C59(H59A,H59B), C60(H60A,
 H60B), C61(H61A,H61B), C62(H62A,H62B), C63(H63A,H63B), C64(H64A,H64B),
 C65(H65A,H65B), C66(H66A,H66B), C67(H67A,H67B), C68(H68A,H68B), C69(H69A,H69B),
  C70(H70A,H70B), C71(H71A,H71B), C72(H72A,H72B), C73(H73A,H73B), C74(H74A,
 H74B), C75(H75A,H75B), C76(H76A,H76B), C77(H77A,H77B), C78(H78A,H78B),
 C79(H79A,H79B), C80(H80A,H80B), C81(H81A,H81B), C82(H82A,H82B), C83(H83A,H83B),
  C84(H84A,H84B), C85(H85A,H85B), C86(H86A,H86B), C87(H87A,H87B), C88(H88A,
 H88B), C89(H89A,H89B), C131(H13F,H13G), C132(H13K,H13L), C133(H13A,H13B),
 C139(H13S,H13T), C140(H14A,H14B), C141(H14C,H14D), C142(H1ZE,H1ZF), C143(H14E,
 H14F), C144(H14I,H14J), C145(H1ZA,H1ZB), C146(H1ZC,H1ZD), C147(H14M,H14N),
 C148(H14G,H14H), C149(H14K,H14L), C150(H15G,H15H), C151(H15E,H15F), C152(H15M,
 H15N), C153(H15Q,H15R), C154(H15C,H15D), C155(H15A,H15B), C156(H15I,H15J),
 C157(H15K,H15L), C158(H15O,H15P), C159(H15S,H15T), C160(H16A,H16B), C161(H16E,
 H16F), C162(H16C,H16D), C200(H20A,H20B), C201(H20C,H20D), C202(H20E,H20F),
 C208(H20X,H20Y), C209(H20V,H20W), C210(H21D,H21E), C211(H21P,H21Q), C212(H21T,
 H21U), C213(H21J,H21K), C214(H21N,H21O), C215(H21H,H21I), C216(H21R,H21S),
 C217(H21V,H21W), C218(H21F,H21G), C219(H21L,H21M), C220(H22O,H22P), C221(H22M,
 H22N), C222(H22A,H22B), C223(H22I,H22J), C224(H22C,H22D), C225(H22K,H22L),
 C226(H22E,H22F), C227(H22G,H22H), C228(H22S,H22T), C229(H22Q,H22R), C230(H23D,
 H23E), C269(H26D,H26E), C270(H27C,H27D), C271(H27A,H27B), C939(H93C,H93D),
 C941(H94A,H94B), C942(H94C,H94D), C940(H94E,H94F), C948(H94G,H94H), C962(H96A,
 H96B), C965(H96C,H96D), C964(H96E,H96F), C963(H96G,H96H), C91(H91A,H91B),
 C93(H93A,H93B), C90(H90A,H90B), C92(H92A,H92B), C959(H95A,H95B), C981(H98A,
 H98B), C983(H98C,H98D), C39A(H39C,H39D), C38A(H38C,H38D), C40A(H40C,H40D),
 C901(H90C,H90D), C900(H90H,H90I), C902(H90J,H90K), C991(H99A,H99B), C993(H99C,
 H99D), C990(H99E,H99F), C992(H99G,H99H)
6.c Me refined with riding coordinates:
 C42(H42A,H42B,H42C), C43(H43A,H43B,H43C), C44(H44A,H44B,H44C), C45(H45A,H45B,
 H45C), C204(H20G,H20H,H20I), C205(H20J,H20K,H20L), C206(H20M,H20N,H20O),
 C207(H20P,H20Q,H20R), C44A(H44D,H44E,H44F), C45A(H45D,H45E,H45F), C43A(H43D,
 H43E,H43F), C42A(H42D,H42E,H42F), C907(H90E,H90F,H90G), C906(H90L,H90M,H90N),
 C904(H2GG,H2HH,H2II), C905(H2JJ,H2KK,H2LL)
6.d Aromatic/amide H refined with riding coordinates:
 C2(H2), C02G(H02G), C3(H3), C4(H4), C5(H5), C6(H6), C8(H8), C9(H9), C10(H10),
 C11(H11), C12(H12), C15(H15), C16(H16), C17(H17), C27(H27), C28(H28), C29(H29),
  C95(H95), C96(H96), C97(H97), C98(H98), C99(H99), C101(H101), C102(H102),
 C103(H103), C104(H104), C105(H105), C108(H108), C109(H109), C110(H110),
 C120(H120), C121(H121), C122(H122), C164(H164), C165(H165), C166(H166),
 C167(H167), C168(H168), C170(H170), C172(H172), C173(H173), C174(H174),
 C177(H177), C178(H178), C179(H179), C189(H189), C190(H190), C191(H191),
 C232(H232), C233(H233), C234(H234), C235(H235), C237(H237), C238(H238),
 C239(H239), C240(H240), C241(H241), C244(H244), C245(H245), C246(H246),
 C256(H256), C257(H257), C258(H258), C275(H275)
6.e Idealised Me refined as rotating group:
 C20(H20S,H20T,H20U), C21(H21A,H21B,H21C), C23(H23A,H23B,H23C), C24(H24D,H24E,
 H24F), C32(H32A,H32B,H32C), C33(H33A,H33B,H33C), C35(H35A,H35B,H35C), C36(H36A,
 H36B,H36C), C113(H11J,H11K,H11L), C114(H11G,H11H,H11I), C116(H11A,H11B,H11C),
 C117(H11D,H11E,H11F), C125(H12A,H12B,H12C), C126(H12D,H12E,H12F), C128(H12J,
 H12K,H12L), C129(H12G,H12H,H12I), C135(H13C,H13D,H13E), C136(H13P,H13Q,H13R),
 C137(H13M,H13N,H13O), C138(H13H,H13I,H13J), C182(H18G,H18H,H18I), C183(H18A,
 H18B,H18C), C185(H18D,H18E,H18F), C186(H18J,H18K,H18L), C194(H19A,H19B,H19C),
 C195(H19D,H19E,H19F), C197(H19J,H19K,H19L), C198(H19G,H19H,H19I), C249(H24A,
 H24B,H24C), C250(H25G,H25H,H25I), C252(H25D,H25E,H25F), C253(H25A,H25B,H25C),
 C261(H26R,H26S,H26T), C262(H26O,H26P,H26Q), C264(H26F,H26G,H26H), C265(H26I,
 H26J,H26K), C267(H26A,H26B,H26C), C268(H26L,H26M,H26N), C273(H27H,H27I,H27J),
 C274(H27E,H27F,H27G)
;
_olex2_submission_special_instructions 'No special instructions were received'

loop_
_space_group_symop_operation_xyz
'x, y, z'
'-x, -y, -z'

loop_
_atom_site_label
_atom_site_type_symbol
_atom_site_fract_x
_atom_site_fract_y
_atom_site_fract_z
_atom_site_U_iso_or_equiv
_atom_site_adp_type
_atom_site_occupancy
_atom_site_site_symmetry_order
_atom_site_calc_flag
_atom_site_refinement_flags_posn
_atom_site_refinement_flags_adp
_atom_site_refinement_flags_occupancy
_atom_site_disorder_assembly
_atom_site_disorder_group
Zn1 Zn 0.82066(3) 0.40227(2) -0.13627(2) 0.02817(8) Uani 1 1 d . . . . .
Zn2 Zn 0.08546(3) 0.84487(2) 0.38316(2) 0.02249(7) Uani 1 1 d . . . . .
Zn3 Zn 0.17218(3) 0.59332(2) 0.63891(2) 0.02720(8) Uani 1 1 d . . . . .
Zn4 Zn 0.93252(3) 1.15123(2) 0.12326(2) 0.02446(7) Uani 1 1 d . . . . .
Na1 Na 0.41269(10) 0.12199(3) -0.10823(3) 0.0346(2) Uani 1 1 d . . . . .
Na2 Na 0.52630(11) 0.36405(3) 0.14276(3) 0.0372(2) Uani 1 1 d . . . . .
Na3 Na 0.50157(10) 0.63515(3) 0.35455(3) 0.0368(2) Uani 1 1 d . . . . .
Na4 Na 0.37596(9) 1.13340(3) 0.39201(2) 0.02803(18) Uani 1 1 d . . . . .
Si1 Si 0.73566(5) 0.35224(2) -0.08517(2) 0.02113(11) Uani 1 1 d . . . . .
Si2 Si 0.17503(5) 0.90803(2) 0.35105(2) 0.01936(11) Uani 1 1 d . . . . .
Si3 Si 0.26079(5) 0.64387(2) 0.58869(2) 0.01969(11) Uani 1 1 d . . . . .
Si4 Si 0.86681(5) 1.08676(2) 0.15739(2) 0.02130(11) Uani 1 1 d . . . . .
O1 O 0.3479(2) 0.09395(6) -0.15991(5) 0.0449(5) Uani 1 1 d . . . . .
O2 O 0.6322(2) 0.11355(7) -0.13343(6) 0.0489(5) Uani 1 1 d . . . . .
O3 O 0.3987(2) 0.18115(6) -0.13994(7) 0.0494(5) Uani 1 1 d . . . . .
O4 O 0.1934(2) 0.12830(7) -0.08130(7) 0.0530(5) Uani 1 1 d . . . . .
O5 O 0.4954(2) 0.15220(7) -0.05967(6) 0.0576(6) Uani 1 1 d D U . . .
O6 O 0.4152(2) 0.06382(5) -0.07531(5) 0.0412(4) Uani 1 1 d . . . . .
O7 O 0.5880(2) 0.31158(7) 0.10466(6) 0.0525(5) Uani 1 1 d . . . . .
O8 O 0.6629(3) 0.40309(8) 0.10314(7) 0.0629(7) Uani 1 1 d . . . . .
O9 O 0.7075(2) 0.34695(7) 0.17376(6) 0.0533(5) Uani 1 1 d D . . . .
O10 O 0.3418(2) 0.38219(7) 0.10977(8) 0.0591(6) Uani 1 1 d . . . . .
O11 O 0.3874(2) 0.32493(6) 0.18268(6) 0.0448(5) Uani 1 1 d . . . . .
O12 O 0.4804(3) 0.41343(6) 0.18363(6) 0.0561(6) Uani 1 1 d D U . . .
O13 O 0.5339(3) 0.58809(6) 0.31236(7) 0.0598(6) Uani 1 1 d D U . . .
O14 O 0.6335(2) 0.67544(6) 0.31416(6) 0.0486(5) Uani 1 1 d . . . . .
O15 O 0.6895(2) 0.61411(7) 0.38300(7) 0.0549(5) Uani 1 1 d D U . . .
O16 O 0.4698(2) 0.68279(6) 0.39691(6) 0.0482(5) Uani 1 1 d . . . . .
O17 O 0.3613(4) 0.59706(9) 0.39499(7) 0.0845(10) Uani 1 1 d . . . . .
O18 O 0.3184(2) 0.65875(8) 0.32622(7) 0.0590(6) Uani 1 1 d . . . . .
O19 O 0.29212(18) 1.10197(6) 0.34724(5) 0.0402(4) Uani 1 1 d . . . . .
O20 O 0.3914(2) 1.18860(6) 0.35299(6) 0.0454(5) Uani 1 1 d . . . . .
O21 O 0.59252(18) 1.11356(6) 0.37009(6) 0.0418(4) Uani 1 1 d . . . . .
O22 O 0.46109(18) 1.16951(6) 0.43385(5) 0.0401(4) Uani 1 1 d . . . . .
O23 O 0.3611(2) 1.07993(6) 0.43303(5) 0.0417(4) Uani 1 1 d . . . . .
O24 O 0.15939(17) 1.14966(6) 0.41674(5) 0.0374(4) Uani 1 1 d . . . . .
N1 N 0.73250(19) 0.35228(5) -0.13037(5) 0.0259(4) Uani 1 1 d . . . . .
N2 N 0.78353(18) 0.39759(5) -0.08279(5) 0.0231(4) Uani 1 1 d . . . . .
N3 N 0.9192(3) 0.43232(7) -0.17197(6) 0.0438(6) Uani 1 1 d D U . . .
N4 N 0.19283(17) 0.86237(5) 0.33805(5) 0.0228(4) Uani 1 1 d . . . . .
N5 N 0.11570(18) 0.89851(5) 0.39449(5) 0.0222(3) Uani 1 1 d . . . . .
N6 N -0.0127(2) 0.80399(5) 0.40407(5) 0.0291(4) Uani 1 1 d . . . . .
N7 N 0.21228(17) 0.59863(5) 0.58557(5) 0.0226(4) Uani 1 1 d . . . . .
N8 N 0.26011(18) 0.64332(5) 0.63403(5) 0.0243(4) Uani 1 1 d . . . . .
N9 N 0.0740(2) 0.56266(7) 0.67418(6) 0.0409(5) Uani 1 1 d D U . . .
N10 N 0.89071(19) 1.13023(5) 0.17303(5) 0.0263(4) Uani 1 1 d . . . . .
N11 N 0.87088(18) 1.09981(5) 0.11300(5) 0.0230(4) Uani 1 1 d . . . . .
N12 N 1.0199(2) 1.19305(6) 0.09923(5) 0.0298(4) Uani 1 1 d . . . . .
C1 C 0.5811(2) 0.33950(7) -0.05611(7) 0.0301(5) Uani 1 1 d . . . . .
C2 C 0.5070(3) 0.30903(9) -0.06387(9) 0.0481(7) Uani 1 1 d . . . . .
H2 H 0.535402 0.294192 -0.083956 0.058 Uiso 1 1 calc R U . . .
C02G C -0.0777(2) 0.70520(8) 0.57774(7) 0.0342(5) Uani 1 1 d . . . . .
H02G H -0.163822 0.704512 0.589253 0.041 Uiso 1 1 calc R U . . .
C3 C 0.3916(3) 0.30021(12) -0.04238(13) 0.0680(12) Uani 1 1 d . . . . .
H3 H 0.342174 0.279499 -0.047963 0.082 Uiso 1 1 calc R U . . .
C4 C 0.3490(3) 0.32158(13) -0.01294(13) 0.0763(15) Uani 1 1 d . . . . .
H4 H 0.269971 0.315793 0.001456 0.092 Uiso 1 1 calc R U . . .
C5 C 0.4207(4) 0.35070(12) -0.00486(12) 0.0711(12) Uani 1 1 d . . . . .
H5 H 0.391880 0.365198 0.015429 0.085 Uiso 1 1 calc R U . . .
C6 C 0.5367(3) 0.35978(9) -0.02593(9) 0.0466(7) Uani 1 1 d . . . . .
H6 H 0.586061 0.380149 -0.019540 0.056 Uiso 1 1 calc R U . . .
C7 C 0.8573(2) 0.31628(6) -0.07072(6) 0.0252(4) Uani 1 1 d . . . . .
C8 C 0.8297(2) 0.28792(7) -0.04390(7) 0.0307(5) Uani 1 1 d . . . . .
H8 H 0.744206 0.285853 -0.032121 0.037 Uiso 1 1 calc R U . . .
C9 C 0.9232(3) 0.26268(8) -0.03393(8) 0.0386(6) Uani 1 1 d . . . . .
H9 H 0.901215 0.243667 -0.015667 0.046 Uiso 1 1 calc R U . . .
C10 C 1.0490(3) 0.26532(8) -0.05073(8) 0.0409(6) Uani 1 1 d . . . . .
H10 H 1.113449 0.248245 -0.043919 0.049 Uiso 1 1 calc R U . . .
C11 C 1.0798(2) 0.29303(8) -0.07748(8) 0.0358(5) Uani 1 1 d . . . . .
H11 H 1.165519 0.294966 -0.089127 0.043 Uiso 1 1 calc R U . . .
C12 C 0.9853(2) 0.31788(7) -0.08719(6) 0.0293(5) Uani 1 1 d . . . . .
H12 H 1.007853 0.336651 -0.105644 0.035 Uiso 1 1 calc R U . . .
C13 C 0.7884(2) 0.42631(6) -0.05878(6) 0.0259(4) Uani 1 1 d . . . . .
C14 C 0.6876(2) 0.45403(7) -0.05447(7) 0.0300(5) Uani 1 1 d . . . . .
C15 C 0.7026(3) 0.48678(8) -0.03612(9) 0.0417(6) Uani 1 1 d . . . . .
H15 H 0.635565 0.505321 -0.034069 0.050 Uiso 1 1 calc R U . . .
C16 C 0.8135(3) 0.49277(9) -0.02084(10) 0.0503(8) Uani 1 1 d . . . . .
H16 H 0.824694 0.515789 -0.009478 0.060 Uiso 1 1 calc R U . . .
C17 C 0.9086(3) 0.46454(9) -0.02236(9) 0.0457(7) Uani 1 1 d . . . . .
H17 H 0.982884 0.467975 -0.010819 0.055 Uiso 1 1 calc R U . . .
C18 C 0.8968(2) 0.43116(7) -0.04059(7) 0.0329(5) Uani 1 1 d . . . . .
C19 C 0.9978(2) 0.39985(7) -0.04043(7) 0.0315(5) Uani 1 1 d . . . . .
H19 H 0.996580 0.385646 -0.062859 0.038 Uiso 1 1 calc R U . . .
C20 C 0.9619(3) 0.37205(9) -0.00872(8) 0.0444(6) Uani 1 1 d . . . . .
H20S H 0.966923 0.384709 0.013773 0.067 Uiso 1 1 calc R U . . .
H20T H 1.021643 0.350359 -0.010428 0.067 Uiso 1 1 calc R U . . .
H20U H 0.873921 0.363243 -0.009144 0.067 Uiso 1 1 calc R U . . .
C21 C 1.1350(2) 0.41389(8) -0.04033(8) 0.0399(6) Uani 1 1 d . . . . .
H21A H 1.153430 0.433788 -0.059149 0.060 Uiso 1 1 calc R U . . .
H21B H 1.196090 0.392774 -0.044887 0.060 Uiso 1 1 calc R U . . .
H21C H 1.143489 0.424111 -0.016900 0.060 Uiso 1 1 calc R U . . .
C22 C 0.5637(2) 0.44888(7) -0.07068(7) 0.0309(5) Uani 1 1 d . . . . .
H22 H 0.560309 0.421845 -0.077346 0.037 Uiso 1 1 calc R U . . .
C23 C 0.4447(3) 0.45699(9) -0.04374(10) 0.0485(7) Uani 1 1 d . . . . .
H23A H 0.450719 0.442292 -0.021300 0.073 Uiso 1 1 calc R U . . .
H23B H 0.367137 0.449805 -0.053756 0.073 Uiso 1 1 calc R U . . .
H23C H 0.440262 0.484057 -0.038928 0.073 Uiso 1 1 calc R U . . .
C24 C 0.5593(4) 0.47366(9) -0.10467(10) 0.0524(8) Uani 1 1 d . . . . .
H24D H 0.565243 0.500340 -0.099001 0.079 Uiso 1 1 calc R U . . .
H24E H 0.478102 0.469645 -0.114280 0.079 Uiso 1 1 calc R U . . .
H24F H 0.631612 0.466938 -0.122595 0.079 Uiso 1 1 calc R U . . .
C25 C 0.6679(2) 0.33183(7) -0.15345(6) 0.0266(4) Uani 1 1 d . . . . .
C26 C 0.5478(2) 0.34495(7) -0.16316(7) 0.0319(5) Uani 1 1 d . . . . .
C27 C 0.4880(3) 0.32553(8) -0.18806(7) 0.0371(6) Uani 1 1 d . . . . .
H27 H 0.407625 0.334618 -0.194356 0.045 Uiso 1 1 calc R U . . .
C28 C 0.5431(3) 0.29338(8) -0.20372(7) 0.0381(6) Uani 1 1 d . . . . .
H28 H 0.501610 0.280608 -0.220714 0.046 Uiso 1 1 calc R U . . .
C29 C 0.6594(3) 0.28019(7) -0.19427(7) 0.0342(5) Uani 1 1 d . . . . .
H29 H 0.697140 0.258006 -0.204817 0.041 Uiso 1 1 calc R U . . .
C30 C 0.7230(2) 0.29864(7) -0.16958(6) 0.0285(5) Uani 1 1 d . . . . .
C31 C 0.8497(2) 0.28273(7) -0.15994(7) 0.0344(5) Uani 1 1 d . . . . .
H31 H 0.889170 0.302509 -0.146675 0.041 Uiso 1 1 calc R U . . .
C32 C 0.8292(3) 0.24790(8) -0.13485(10) 0.0523(8) Uani 1 1 d . . . . .
H32A H 0.770539 0.254316 -0.113421 0.078 Uiso 1 1 calc R U . . .
H32B H 0.911946 0.239186 -0.127760 0.078 Uiso 1 1 calc R U . . .
H32C H 0.791743 0.227745 -0.147212 0.078 Uiso 1 1 calc R U . . .
C33 C 0.9445(3) 0.27431(12) -0.19336(10) 0.0600(10) Uani 1 1 d . . . . .
H33A H 0.912118 0.253438 -0.205910 0.090 Uiso 1 1 calc R U . . .
H33B H 1.028576 0.267167 -0.186098 0.090 Uiso 1 1 calc R U . . .
H33C H 0.953522 0.296929 -0.209413 0.090 Uiso 1 1 calc R U . . .
C34 C 0.4824(3) 0.38044(8) -0.14745(8) 0.0411(6) Uani 1 1 d . . . . .
H34 H 0.538035 0.390296 -0.130263 0.049 Uiso 1 1 calc R U . . .
C35 C 0.4726(3) 0.41129(9) -0.17686(10) 0.0506(7) Uani 1 1 d . . . . .
H35A H 0.558903 0.417024 -0.189037 0.076 Uiso 1 1 calc R U . . .
H35B H 0.433595 0.434202 -0.166060 0.076 Uiso 1 1 calc R U . . .
H35C H 0.419155 0.402371 -0.194319 0.076 Uiso 1 1 calc R U . . .
C36 C 0.3514(4) 0.37238(11) -0.12657(10) 0.0601(9) Uani 1 1 d . . . . .
H36A H 0.292252 0.364787 -0.143107 0.090 Uiso 1 1 calc R U . . .
H36B H 0.317813 0.395244 -0.114541 0.090 Uiso 1 1 calc R U . . .
H36C H 0.359627 0.351895 -0.108583 0.090 Uiso 1 1 calc R U . . .
C37 C 0.9931(3) 0.46314(7) -0.16010(8) 0.0383(6) Uani 1 1 d D U . . .
C41 C 0.9695(3) 0.41278(8) -0.20477(7) 0.0456(7) Uani 1 1 d D U . . .
C38 C 1.0590(4) 0.48829(11) -0.19052(12) 0.0522(9) Uani 0.781(3) 1 d D U P A 1
H38A H 1.120662 0.504786 -0.180863 0.063 Uiso 0.781(3) 1 calc R U P A 1
H38B H 0.993520 0.504808 -0.200368 0.063 Uiso 0.781(3) 1 calc R U P A 1
C39 C 1.1305(5) 0.46571(13) -0.22073(13) 0.0574(13) Uani 0.781(3) 1 d D U P A 1
H39A H 1.168485 0.483043 -0.240474 0.069 Uiso 0.781(3) 1 calc R U P A 1
H39B H 1.200746 0.450445 -0.211755 0.069 Uiso 0.781(3) 1 calc R U P A 1
C40 C 1.0344(4) 0.44011(13) -0.23408(11) 0.0573(10) Uani 0.781(3) 1 d D U P A 1
H40A H 1.078876 0.425226 -0.253845 0.069 Uiso 0.781(3) 1 calc R U P A 1
H40B H 0.967250 0.455921 -0.243967 0.069 Uiso 0.781(3) 1 calc R U P A 1
C42 C 0.8550(5) 0.39530(16) -0.21909(11) 0.0659(12) Uani 0.781(3) 1 d D U P A 1
H42A H 0.885065 0.381994 -0.241033 0.099 Uiso 0.781(3) 1 calc R U P A 1
H42B H 0.812704 0.377352 -0.200953 0.099 Uiso 0.781(3) 1 calc R U P A 1
H42C H 0.793635 0.415352 -0.224467 0.099 Uiso 0.781(3) 1 calc R U P A 1
C43 C 1.0642(5) 0.38110(13) -0.19596(12) 0.0605(11) Uani 0.781(3) 1 d D U P A 1
H43A H 1.097118 0.368283 -0.217981 0.091 Uiso 0.781(3) 1 calc R U P A 1
H43B H 1.136076 0.392016 -0.185724 0.091 Uiso 0.781(3) 1 calc R U P A 1
H43C H 1.019849 0.362790 -0.178566 0.091 Uiso 0.781(3) 1 calc R U P A 1
C44 C 1.0953(4) 0.44747(13) -0.13641(12) 0.0521(10) Uani 0.781(3) 1 d D U P A 1
H44A H 1.143465 0.468557 -0.128789 0.078 Uiso 0.781(3) 1 calc R U P A 1
H44B H 1.051971 0.433727 -0.115194 0.078 Uiso 0.781(3) 1 calc R U P A 1
H44C H 1.154735 0.430252 -0.150325 0.078 Uiso 0.781(3) 1 calc R U P A 1
C45 C 0.9023(4) 0.48870(11) -0.13572(12) 0.0513(9) Uani 0.781(3) 1 d D U P A 1
H45A H 0.951501 0.509362 -0.127724 0.077 Uiso 0.781(3) 1 calc R U P A 1
H45B H 0.834799 0.499262 -0.149154 0.077 Uiso 0.781(3) 1 calc R U P A 1
H45C H 0.862923 0.473724 -0.114770 0.077 Uiso 0.781(3) 1 calc R U P A 1
C46 C 0.4248(3) 0.09906(10) -0.19438(8) 0.0495(7) Uani 1 1 d . . . . .
H46A H 0.490814 0.078676 -0.197887 0.059 Uiso 1 1 calc R U . . .
H46B H 0.468752 0.123755 -0.196145 0.059 Uiso 1 1 calc R U . . .
C47 C 0.3332(4) 0.09764(12) -0.22221(10) 0.0635(9) Uani 1 1 d . . . . .
H47A H 0.294544 0.122872 -0.226765 0.076 Uiso 1 1 calc R U . . .
H47B H 0.376801 0.088111 -0.245118 0.076 Uiso 1 1 calc R U . . .
C48 C 0.2347(4) 0.07055(11) -0.20476(11) 0.0643(10) Uani 1 1 d . . . . .
H48A H 0.264032 0.043984 -0.207998 0.077 Uiso 1 1 calc R U . . .
H48B H 0.151634 0.074385 -0.214437 0.077 Uiso 1 1 calc R U . . .
C49 C 0.2234(3) 0.08065(11) -0.16552(9) 0.0529(8) Uani 1 1 d . . . . .
H49A H 0.157000 0.100654 -0.160340 0.063 Uiso 1 1 calc R U . . .
H49B H 0.199497 0.058132 -0.149677 0.063 Uiso 1 1 calc R U . . .
C049 C 0.3690(3) 1.08037(9) 0.32070(9) 0.0463(7) Uani 1 1 d . . . . .
H04A H 0.439557 1.066993 0.331448 0.056 Uiso 1 1 calc R U . . .
H04B H 0.407394 1.097317 0.300684 0.056 Uiso 1 1 calc R U . . .
C50 C 0.7181(4) 0.08484(11) -0.12252(14) 0.0699(11) Uani 1 1 d . . . . .
H50A H 0.696008 0.059988 -0.131156 0.084 Uiso 1 1 calc R U . . .
H50B H 0.712159 0.082951 -0.095989 0.084 Uiso 1 1 calc R U . . .
C51 C 0.8535(4) 0.09590(12) -0.13877(14) 0.0743(12) Uani 1 1 d . . . . .
H51A H 0.883140 0.080984 -0.160069 0.089 Uiso 1 1 calc R U . . .
H51B H 0.915142 0.092166 -0.121000 0.089 Uiso 1 1 calc R U . . .
C52 C 0.8383(3) 0.13771(10) -0.14920(10) 0.0549(8) Uani 1 1 d . . . . .
H52A H 0.847997 0.153952 -0.128886 0.066 Uiso 1 1 calc R U . . .
H52B H 0.901451 0.145381 -0.170042 0.066 Uiso 1 1 calc R U . . .
C53 C 0.7042(3) 0.13941(13) -0.15856(11) 0.0662(10) Uani 1 1 d . . . . .
H53A H 0.668167 0.165411 -0.156278 0.079 Uiso 1 1 calc R U . . .
H53B H 0.702251 0.131631 -0.183502 0.079 Uiso 1 1 calc R U . . .
C54 C 0.4640(4) 0.21431(10) -0.13158(11) 0.0617(9) Uani 1 1 d . . . . .
H54A H 0.532336 0.221479 -0.151276 0.074 Uiso 1 1 calc R U . . .
H54B H 0.503212 0.210019 -0.109109 0.074 Uiso 1 1 calc R U . . .
C55 C 0.3633(4) 0.24376(12) -0.12735(13) 0.0728(11) Uani 1 1 d . . . . .
H55A H 0.400435 0.269237 -0.132593 0.087 Uiso 1 1 calc R U . . .
H55B H 0.317188 0.242771 -0.102624 0.087 Uiso 1 1 calc R U . . .
C56 C 0.2750(4) 0.23485(12) -0.15391(13) 0.0703(11) Uani 1 1 d . . . . .
H56A H 0.287364 0.252616 -0.175096 0.084 Uiso 1 1 calc R U . . .
H56B H 0.184001 0.236158 -0.142982 0.084 Uiso 1 1 calc R U . . .
C57 C 0.3151(4) 0.19274(12) -0.16478(12) 0.0652(10) Uani 1 1 d . . . . .
H57A H 0.238921 0.176261 -0.162654 0.078 Uiso 1 1 calc R U . . .
H57B H 0.359415 0.192370 -0.189681 0.078 Uiso 1 1 calc R U . . .
C58 C 0.1107(4) 0.15941(12) -0.08773(13) 0.0689(10) Uani 1 1 d . . . . .
H58A H 0.080515 0.157763 -0.111527 0.083 Uiso 1 1 calc R U . . .
H58B H 0.156597 0.183578 -0.087182 0.083 Uiso 1 1 calc R U . . .
C59 C 0.0004(4) 0.15739(12) -0.05883(12) 0.0734(12) Uani 1 1 d . . . . .
H59A H -0.080556 0.165196 -0.068236 0.088 Uiso 1 1 calc R U . . .
H59B H 0.014018 0.173991 -0.039094 0.088 Uiso 1 1 calc R U . . .
C60 C -0.0045(4) 0.11680(11) -0.04598(12) 0.0667(10) Uani 1 1 d . . . . .
H60A H -0.026382 0.114669 -0.019557 0.080 Uiso 1 1 calc R U . . .
H60B H -0.069438 0.103029 -0.057227 0.080 Uiso 1 1 calc R U . . .
C61 C 0.1263(4) 0.10149(11) -0.05702(13) 0.0690(11) Uani 1 1 d . . . . .
H61A H 0.172195 0.097020 -0.035736 0.083 Uiso 1 1 calc R U . . .
H61B H 0.121082 0.077110 -0.068791 0.083 Uiso 1 1 calc R U . . .
C62 C 0.4155(8) 0.1603(3) -0.02700(19) 0.0664(18) Uani 0.631(11) 1 d D U P B 1
H62A H 0.422954 0.139762 -0.008653 0.080 Uiso 0.631(11) 1 calc R U P B 1
H62B H 0.324331 0.162820 -0.031215 0.080 Uiso 0.631(11) 1 calc R U P B 1
C63 C 0.4617(8) 0.1969(3) -0.0147(3) 0.0638(16) Uani 0.631(11) 1 d D U P B 1
H63A H 0.458183 0.196439 0.011817 0.077 Uiso 0.631(11) 1 calc R U P B 1
H63B H 0.409480 0.218599 -0.022442 0.077 Uiso 0.631(11) 1 calc R U P B 1
C64 C 0.5999(8) 0.1991(2) -0.0328(2) 0.0607(17) Uani 0.631(11) 1 d D U P B 1
H64A H 0.611777 0.222044 -0.048835 0.073 Uiso 0.631(11) 1 calc R U P B 1
H64B H 0.660381 0.199925 -0.014646 0.073 Uiso 0.631(11) 1 calc R U P B 1
C65 C 0.6226(7) 0.1640(3) -0.0540(4) 0.0616(19) Uani 0.631(11) 1 d D U P B 1
H65A H 0.676321 0.169564 -0.077199 0.074 Uiso 0.631(11) 1 calc R U P B 1
H65B H 0.665979 0.144104 -0.040411 0.074 Uiso 0.631(11) 1 calc R U P B 1
C66 C 0.3834(3) 0.02930(9) -0.09047(10) 0.0514(7) Uani 1 1 d . . . . .
H66A H 0.376390 0.033322 -0.116394 0.062 Uiso 1 1 calc R U . . .
H66B H 0.300520 0.019531 -0.078228 0.062 Uiso 1 1 calc R U . . .
C67 C 0.4921(4) 0.00192(9) -0.08483(9) 0.0513(7) Uani 1 1 d . . . . .
H67A H 0.561036 0.003291 -0.105467 0.062 Uiso 1 1 calc R U . . .
H67B H 0.460832 -0.024406 -0.081401 0.062 Uiso 1 1 calc R U . . .
C68 C 0.5398(4) 0.01528(10) -0.05092(9) 0.0567(8) Uani 1 1 d . . . . .
H68A H 0.633719 0.019631 -0.054964 0.068 Uiso 1 1 calc R U . . .
H68B H 0.520856 -0.003593 -0.030807 0.068 Uiso 1 1 calc R U . . .
C69 C 0.4661(4) 0.05217(10) -0.04301(9) 0.0540(8) Uani 1 1 d . . . . .
H69A H 0.395632 0.048145 -0.023068 0.065 Uiso 1 1 calc R U . . .
H69B H 0.524278 0.071654 -0.036220 0.065 Uiso 1 1 calc R U . . .
C70 C 0.7164(4) 0.29769(12) 0.09823(12) 0.0691(10) Uani 1 1 d . . . . .
H70A H 0.732350 0.277647 0.116391 0.083 Uiso 1 1 calc R U . . .
H70B H 0.778201 0.318381 0.099207 0.083 Uiso 1 1 calc R U . . .
C71 C 0.7304(7) 0.2821(2) 0.0617(2) 0.137(3) Uani 1 1 d . . . . .
H71A H 0.777212 0.300181 0.044092 0.164 Uiso 1 1 calc R U . . .
H71B H 0.779423 0.257926 0.061520 0.164 Uiso 1 1 calc R U . . .
C72 C 0.6043(6) 0.27622(17) 0.05270(15) 0.1002(18) Uani 1 1 d . . . . .
H72A H 0.587688 0.248795 0.051954 0.120 Uiso 1 1 calc R U . . .
H72B H 0.594827 0.288237 0.028895 0.120 Uiso 1 1 calc R U . . .
C73 C 0.5130(5) 0.29382(16) 0.08119(13) 0.0858(15) Uani 1 1 d . . . . .
H73A H 0.457183 0.312758 0.070355 0.103 Uiso 1 1 calc R U . . .
H73B H 0.457731 0.274235 0.094618 0.103 Uiso 1 1 calc R U . . .
C74 C 0.6718(5) 0.39539(12) 0.06612(10) 0.0686(10) Uani 1 1 d . . . . .
H74A H 0.594684 0.381831 0.061022 0.082 Uiso 1 1 calc R U . . .
H74B H 0.749117 0.379667 0.058733 0.082 Uiso 1 1 calc R U . . .
C75 C 0.6808(4) 0.43296(12) 0.04683(11) 0.0655(10) Uani 1 1 d . . . . .
H75A H 0.595162 0.445229 0.046707 0.079 Uiso 1 1 calc R U . . .
H75B H 0.723086 0.431083 0.021835 0.079 Uiso 1 1 calc R U . . .
C76 C 0.7651(4) 0.45408(12) 0.07013(12) 0.0690(10) Uani 1 1 d . . . . .
H76A H 0.857296 0.447365 0.064149 0.083 Uiso 1 1 calc R U . . .
H76B H 0.753862 0.481868 0.067244 0.083 Uiso 1 1 calc R U . . .
C77 C 0.7132(5) 0.43976(12) 0.10800(11) 0.0703(11) Uani 1 1 d . . . . .
H77A H 0.782703 0.437852 0.123549 0.084 Uiso 1 1 calc R U . . .
H77B H 0.644522 0.456868 0.118941 0.084 Uiso 1 1 calc R U . . .
C78 C 0.8337(4) 0.36242(12) 0.16937(12) 0.0650(9) Uani 1 1 d . . . . .
H78A H 0.835090 0.385454 0.183441 0.078 Uiso 1 1 calc R U . . .
H78B H 0.861475 0.369254 0.143760 0.078 Uiso 1 1 calc R U . . .
C79 C 0.9212(4) 0.33239(12) 0.18263(12) 0.0677(10) Uani 1 1 d . . . . .
H79A H 0.989513 0.343727 0.194550 0.081 Uiso 1 1 calc R U . . .
H79B H 0.961821 0.317097 0.162640 0.081 Uiso 1 1 calc R U . . .
C80 C 0.8324(4) 0.30854(13) 0.20911(11) 0.0682(10) Uani 1 1 d D . . . .
H80A H 0.863183 0.281920 0.210127 0.082 Uiso 1 1 calc R U . C 1
H80B H 0.825267 0.318662 0.233476 0.082 Uiso 1 1 calc R U . C 1
C81 C 0.7067(8) 0.3115(3) 0.1945(3) 0.0603(19) Uani 0.508(13) 1 d D . P D 1
H81A H 0.696779 0.290037 0.179002 0.072 Uiso 0.508(13) 1 calc R U P D 1
H81B H 0.634614 0.311284 0.214258 0.072 Uiso 0.508(13) 1 calc R U P D 1
C82 C 0.2238(4) 0.36262(16) 0.11755(17) 0.0954(18) Uani 1 1 d D . . . .
H82A H 0.175062 0.371641 0.140005 0.115 Uiso 1 1 calc R U . E 1
H82B H 0.240462 0.335096 0.120695 0.115 Uiso 1 1 calc R U . E 1
C83 C 0.1488(7) 0.3702(2) 0.0868(2) 0.0806(19) Uani 0.631(9) 1 d D . P F 1
H83A H 0.054977 0.369768 0.094704 0.097 Uiso 0.631(9) 1 calc R U P F 1
H83B H 0.170754 0.351752 0.067796 0.097 Uiso 0.631(9) 1 calc R U P F 1
C84 C 0.1938(5) 0.41010(16) 0.07416(18) 0.0983(17) Uani 1 1 d D . . . .
H84A H 0.201809 0.412958 0.047644 0.118 Uiso 1 1 calc R U . F 1
H84B H 0.132055 0.429440 0.084577 0.118 Uiso 1 1 calc R U . F 1
C85 C 0.3204(5) 0.41419(12) 0.08686(14) 0.0766(12) Uani 1 1 d . . . . .
H85A H 0.389048 0.415585 0.066155 0.092 Uiso 1 1 calc R U . . .
H85B H 0.321580 0.437755 0.100180 0.092 Uiso 1 1 calc R U . . .
C86 C 0.3647(4) 0.28564(10) 0.17818(10) 0.0577(9) Uani 1 1 d . . . . .
H86A H 0.444359 0.273014 0.167128 0.069 Uiso 1 1 calc R U . . .
H86B H 0.296755 0.282805 0.162479 0.069 Uiso 1 1 calc R U . . .
C87 C 0.3237(4) 0.26871(10) 0.21439(9) 0.0585(9) Uani 1 1 d . . . . .
H87A H 0.398606 0.260351 0.226441 0.070 Uiso 1 1 calc R U . . .
H87B H 0.266373 0.246931 0.213308 0.070 Uiso 1 1 calc R U . . .
C88 C 0.2508(3) 0.30204(11) 0.23367(10) 0.0611(9) Uani 1 1 d . . . . .
H88A H 0.159316 0.302866 0.229514 0.073 Uiso 1 1 calc R U . . .
H88B H 0.255426 0.300122 0.259838 0.073 Uiso 1 1 calc R U . . .
C89 C 0.3220(3) 0.33659(10) 0.21641(9) 0.0517(8) Uani 1 1 d . . . . .
H89A H 0.260614 0.357572 0.212635 0.062 Uiso 1 1 calc R U . . .
H89B H 0.384435 0.345274 0.231891 0.062 Uiso 1 1 calc R U . . .
C94 C 0.3244(2) 0.93814(6) 0.34362(6) 0.0239(4) Uani 1 1 d . . . . .
C95 C 0.3630(2) 0.95907(7) 0.37093(7) 0.0325(5) Uani 1 1 d . . . . .
H95 H 0.314425 0.957719 0.394092 0.039 Uiso 1 1 calc R U . . .
C96 C 0.4715(3) 0.98198(8) 0.36503(8) 0.0411(6) Uani 1 1 d . . . . .
H96 H 0.497157 0.995447 0.384253 0.049 Uiso 1 1 calc R U . . .
C97 C 0.5412(2) 0.98510(7) 0.33154(8) 0.0379(6) Uani 1 1 d . . . . .
H97 H 0.613656 1.001207 0.327421 0.046 Uiso 1 1 calc R U . . .
C98 C 0.5056(2) 0.96465(7) 0.30376(7) 0.0331(5) Uani 1 1 d . . . . .
H98 H 0.554180 0.966438 0.280620 0.040 Uiso 1 1 calc R U . . .
C99 C 0.3985(2) 0.94156(7) 0.30989(7) 0.0287(5) Uani 1 1 d . . . . .
H99 H 0.374911 0.927692 0.290664 0.034 Uiso 1 1 calc R U . . .
C100 C 0.0552(2) 0.93472(6) 0.32539(6) 0.0230(4) Uani 1 1 d . . . . .
C101 C 0.0850(2) 0.96626(6) 0.30232(6) 0.0272(4) Uani 1 1 d . . . . .
H101 H 0.170545 0.975402 0.299079 0.033 Uiso 1 1 calc R U . . .
C102 C -0.0074(2) 0.98472(7) 0.28391(7) 0.0321(5) Uani 1 1 d . . . . .
H102 H 0.015883 1.006067 0.268401 0.039 Uiso 1 1 calc R U . . .
C103 C -0.1322(2) 0.97203(7) 0.28818(7) 0.0337(5) Uani 1 1 d . . . . .
H103 H -0.195243 0.984617 0.275764 0.040 Uiso 1 1 calc R U . . .
C104 C -0.1652(2) 0.94057(7) 0.31088(7) 0.0315(5) Uani 1 1 d . . . . .
H104 H -0.250864 0.931527 0.313927 0.038 Uiso 1 1 calc R U . . .
C105 C -0.0726(2) 0.92256(6) 0.32896(6) 0.0271(4) Uani 1 1 d . . . . .
H105 H -0.096561 0.901164 0.344341 0.033 Uiso 1 1 calc R U . . .
C106 C 0.1149(2) 0.91489(6) 0.42768(6) 0.0240(4) Uani 1 1 d . . . . .
C107 C 0.2122(2) 0.90530(6) 0.44980(6) 0.0280(5) Uani 1 1 d . . . . .
C108 C 0.2064(3) 0.91999(7) 0.48398(7) 0.0336(5) Uani 1 1 d . . . . .
H108 H 0.271772 0.913335 0.498527 0.040 Uiso 1 1 calc R U . . .
C109 C 0.1072(3) 0.94401(7) 0.49702(7) 0.0358(5) Uani 1 1 d . . . . .
H109 H 0.103926 0.953624 0.520368 0.043 Uiso 1 1 calc R U . . .
C110 C 0.0130(3) 0.95383(7) 0.47567(7) 0.0331(5) Uani 1 1 d . . . . .
H110 H -0.054729 0.970537 0.484532 0.040 Uiso 1 1 calc R U . . .
C111 C 0.0145(2) 0.93990(6) 0.44148(6) 0.0278(5) Uani 1 1 d . . . . .
C112 C -0.0874(3) 0.95226(7) 0.41824(7) 0.0350(5) Uani 1 1 d . . . . .
H112 H -0.090122 0.932588 0.399980 0.042 Uiso 1 1 calc R U . . .
C113 C -0.2230(3) 0.95579(12) 0.43855(9) 0.0601(9) Uani 1 1 d . . . . .
H11J H -0.247241 0.931602 0.451051 0.090 Uiso 1 1 calc R U . . .
H11K H -0.284044 0.962420 0.421503 0.090 Uiso 1 1 calc R U . . .
H11L H -0.224593 0.975617 0.456092 0.090 Uiso 1 1 calc R U . . .
C114 C -0.0489(4) 0.98960(8) 0.39779(9) 0.0542(8) Uani 1 1 d . . . . .
H11G H -0.047665 1.009745 0.414891 0.081 Uiso 1 1 calc R U . . .
H11H H -0.111390 0.996185 0.381138 0.081 Uiso 1 1 calc R U . . .
H11I H 0.036854 0.986724 0.384251 0.081 Uiso 1 1 calc R U . . .
C115 C 0.3217(3) 0.87845(8) 0.43689(7) 0.0344(5) Uani 1 1 d . . . . .
H115 H 0.324884 0.877273 0.410238 0.041 Uiso 1 1 calc R U . . .
C116 C 0.4528(3) 0.89180(11) 0.44448(10) 0.0546(8) Uani 1 1 d . . . . .
H11A H 0.469478 0.917036 0.433228 0.082 Uiso 1 1 calc R U . . .
H11B H 0.519823 0.874038 0.434615 0.082 Uiso 1 1 calc R U . . .
H11C H 0.453456 0.892903 0.470483 0.082 Uiso 1 1 calc R U . . .
C117 C 0.2938(3) 0.83816(9) 0.45302(9) 0.0484(7) Uani 1 1 d . . . . .
H11D H 0.287037 0.838484 0.479264 0.073 Uiso 1 1 calc R U . . .
H11E H 0.364042 0.820975 0.444039 0.073 Uiso 1 1 calc R U . . .
H11F H 0.212742 0.829419 0.445994 0.073 Uiso 1 1 calc R U . . .
C118 C 0.2573(2) 0.84503(6) 0.30812(6) 0.0237(4) Uani 1 1 d . . . . .
C119 C 0.1923(2) 0.83400(7) 0.27935(7) 0.0294(5) Uani 1 1 d . . . . .
C120 C 0.2593(3) 0.81521(8) 0.25064(7) 0.0373(6) Uani 1 1 d . . . . .
H120 H 0.214496 0.807810 0.231664 0.045 Uiso 1 1 calc R U . . .
C121 C 0.3895(3) 0.80709(9) 0.24918(8) 0.0435(7) Uani 1 1 d . . . . .
H121 H 0.433857 0.794410 0.229369 0.052 Uiso 1 1 calc R U . . .
C122 C 0.4540(3) 0.81769(8) 0.27693(8) 0.0376(6) Uani 1 1 d . . . . .
H122 H 0.543540 0.812309 0.275888 0.045 Uiso 1 1 calc R U . . .
C123 C 0.3909(2) 0.83612(6) 0.30650(7) 0.0280(5) Uani 1 1 d . . . . .
C124 C 0.4652(2) 0.84483(7) 0.33726(7) 0.0310(5) Uani 1 1 d . . . . .
H124 H 0.418488 0.866029 0.350420 0.037 Uiso 1 1 calc R U . . .
C125 C 0.6033(3) 0.85770(10) 0.32563(9) 0.0481(7) Uani 1 1 d . . . . .
H12A H 0.654646 0.836565 0.315068 0.072 Uiso 1 1 calc R U . . .
H12B H 0.640512 0.866063 0.346578 0.072 Uiso 1 1 calc R U . . .
H12C H 0.603170 0.878737 0.307799 0.072 Uiso 1 1 calc R U . . .
C126 C 0.4652(3) 0.81106(9) 0.36363(9) 0.0474(7) Uani 1 1 d . . . . .
H12D H 0.376256 0.804075 0.372382 0.071 Uiso 1 1 calc R U . . .
H12E H 0.509341 0.817709 0.383946 0.071 Uiso 1 1 calc R U . . .
H12F H 0.509988 0.789620 0.351579 0.071 Uiso 1 1 calc R U . . .
C127 C 0.0502(3) 0.84312(8) 0.27884(8) 0.0388(6) Uani 1 1 d . . . . .
H127 H 0.013533 0.850287 0.303582 0.047 Uiso 1 1 calc R U . . .
C128 C -0.0268(3) 0.80963(11) 0.26874(11) 0.0604(10) Uani 1 1 d . . . . .
H12J H -0.000246 0.804031 0.243517 0.091 Uiso 1 1 calc R U . . .
H12K H -0.118821 0.816054 0.272203 0.091 Uiso 1 1 calc R U . . .
H12L H -0.010510 0.787380 0.284033 0.091 Uiso 1 1 calc R U . . .
C129 C 0.0341(4) 0.87743(11) 0.25327(9) 0.0602(10) Uani 1 1 d . . . . .
H12G H 0.081103 0.898936 0.260559 0.090 Uiso 1 1 calc R U . . .
H12H H -0.057427 0.884158 0.254239 0.090 Uiso 1 1 calc R U . . .
H12I H 0.068362 0.871093 0.228701 0.090 Uiso 1 1 calc R U . . .
C130 C -0.0026(3) 0.76735(8) 0.38730(9) 0.0437(7) Uani 1 1 d . . . . .
C131 C 0.0014(3) 0.73544(9) 0.41719(10) 0.0546(8) Uani 1 1 d . . . . .
H13F H -0.000178 0.710476 0.406239 0.065 Uiso 1 1 calc R U . . .
H13G H 0.083104 0.737021 0.427661 0.065 Uiso 1 1 calc R U . . .
C132 C -0.1111(3) 0.73823(9) 0.44708(10) 0.0548(8) Uani 1 1 d . . . . .
H13K H -0.192694 0.733335 0.437468 0.066 Uiso 1 1 calc R U . . .
H13L H -0.100620 0.718892 0.466354 0.066 Uiso 1 1 calc R U . . .
C133 C -0.1162(3) 0.77671(8) 0.46205(8) 0.0418(6) Uani 1 1 d . . . . .
H13A H -0.040818 0.779568 0.475098 0.050 Uiso 1 1 calc R U . . .
H13B H -0.194556 0.778863 0.479651 0.050 Uiso 1 1 calc R U . . .
C134 C -0.1172(3) 0.80916(7) 0.43365(7) 0.0339(5) Uani 1 1 d . . . . .
C135 C 0.1264(3) 0.76617(8) 0.36321(11) 0.0583(10) Uani 1 1 d . . . . .
H13C H 0.125592 0.785105 0.343431 0.087 Uiso 1 1 calc R U . . .
H13D H 0.140416 0.740927 0.353453 0.087 Uiso 1 1 calc R U . . .
H13E H 0.195833 0.771725 0.377305 0.087 Uiso 1 1 calc R U . . .
C136 C -0.1058(4) 0.75879(13) 0.36396(11) 0.0698(11) Uani 1 1 d . . . . .
H13P H -0.184790 0.751246 0.379286 0.105 Uiso 1 1 calc R U . . .
H13Q H -0.076065 0.738143 0.348196 0.105 Uiso 1 1 calc R U . . .
H13R H -0.123278 0.781450 0.349341 0.105 Uiso 1 1 calc R U . . .
C137 C -0.0991(3) 0.84648(9) 0.45111(8) 0.0486(7) Uani 1 1 d . . . . .
H13M H -0.015174 0.846269 0.460032 0.073 Uiso 1 1 calc R U . . .
H13N H -0.167439 0.849766 0.471177 0.073 Uiso 1 1 calc R U . . .
H13O H -0.103088 0.867440 0.433353 0.073 Uiso 1 1 calc R U . . .
C138 C -0.2538(3) 0.81261(10) 0.42177(9) 0.0531(8) Uani 1 1 d . . . . .
H13H H -0.254136 0.832288 0.402619 0.080 Uiso 1 1 calc R U . . .
H13I H -0.316185 0.819393 0.442315 0.080 Uiso 1 1 calc R U . . .
H13J H -0.277311 0.788336 0.412889 0.080 Uiso 1 1 calc R U . . .
C139 C 0.5057(11) 0.5875(2) 0.27578(19) 0.0708(17) Uani 0.515(8) 1 d D U P G 1
H13S H 0.582140 0.592905 0.258066 0.085 Uiso 0.515(8) 1 calc R U P G 1
H13T H 0.433878 0.604858 0.271196 0.085 Uiso 0.515(8) 1 calc R U P G 1
C140 C 0.467(2) 0.5458(4) 0.2771(5) 0.099(3) Uani 0.515(8) 1 d D U P G 1
H14A H 0.469941 0.536544 0.252462 0.118 Uiso 0.515(8) 1 calc R U P G 1
H14B H 0.379226 0.542518 0.289763 0.118 Uiso 0.515(8) 1 calc R U P G 1
C141 C 0.565(2) 0.5241(8) 0.2973(6) 0.089(4) Uani 0.515(8) 1 d D U P G 1
H14C H 0.523923 0.504070 0.313844 0.106 Uiso 0.515(8) 1 calc R U P G 1
H14D H 0.635015 0.512689 0.280655 0.106 Uiso 0.515(8) 1 calc R U P G 1
C142 C 0.615(3) 0.5560(6) 0.3178(10) 0.067(2) Uani 0.515(8) 1 d D U P G 1
H1ZE H 0.610003 0.548837 0.343648 0.080 Uiso 0.515(8) 1 calc R U P G 1
H1ZF H 0.705429 0.561646 0.308387 0.080 Uiso 0.515(8) 1 calc R U P G 1
C143 C 0.7012(4) 0.66543(11) 0.28030(10) 0.0638(10) Uani 1 1 d . . . . .
H14E H 0.640173 0.658093 0.263808 0.077 Uiso 1 1 calc R U . . .
H14F H 0.761344 0.643963 0.283435 0.077 Uiso 1 1 calc R U . . .
C144 C 0.7737(4) 0.70013(13) 0.26570(13) 0.0809(14) Uani 1 1 d . . . . .
H14I H 0.781566 0.701869 0.239145 0.097 Uiso 1 1 calc R U . . .
H14J H 0.860857 0.700060 0.273253 0.097 Uiso 1 1 calc R U . . .
C145 C 0.6926(4) 0.73218(10) 0.28183(10) 0.0565(8) Uani 1 1 d . . . . .
H1ZA H 0.745636 0.754565 0.284419 0.068 Uiso 1 1 calc R U . . .
H1ZB H 0.623676 0.739570 0.267078 0.068 Uiso 1 1 calc R U . . .
C146 C 0.6382(4) 0.71562(10) 0.31752(10) 0.0588(9) Uani 1 1 d . . . . .
H1ZC H 0.693196 0.721707 0.336004 0.071 Uiso 1 1 calc R U . . .
H1ZD H 0.550645 0.726010 0.324659 0.071 Uiso 1 1 calc R U . . .
C147 C 0.8135(4) 0.62928(17) 0.37311(15) 0.0958(17) Uani 1 1 d D U . . .
H14M H 0.807837 0.655665 0.363454 0.115 Uiso 1 1 calc R U . H 1
H14N H 0.864204 0.613865 0.354768 0.115 Uiso 1 1 calc R U . H 1
C148 C 0.8752(8) 0.6278(2) 0.4085(2) 0.076(2) Uani 0.544(6) 1 d D U P I 1
H14G H 0.970335 0.626575 0.403813 0.091 Uiso 0.544(6) 1 calc R U P I 1
H14H H 0.848551 0.649868 0.423218 0.091 Uiso 0.544(6) 1 calc R U P I 1
C149 C 0.8208(4) 0.59156(14) 0.42614(13) 0.0744(11) Uani 1 1 d D U . . .
H14K H 0.882760 0.570310 0.421426 0.089 Uiso 1 1 calc R U . I 1
H14L H 0.801196 0.594040 0.452428 0.089 Uiso 1 1 calc R U . I 1
C150 C 0.7023(4) 0.58500(12) 0.41014(13) 0.0693(11) Uani 1 1 d . U . . .
H15G H 0.706698 0.559832 0.399381 0.083 Uiso 1 1 calc R U . . .
H15H H 0.626800 0.585616 0.428883 0.083 Uiso 1 1 calc R U . . .
C151 C 0.5628(4) 0.69634(13) 0.41828(11) 0.0695(11) Uani 1 1 d . . . . .
H15E H 0.635016 0.708546 0.402649 0.083 Uiso 1 1 calc R U . . .
H15F H 0.597822 0.675038 0.432183 0.083 Uiso 1 1 calc R U . . .
C152 C 0.4952(5) 0.72432(13) 0.44308(14) 0.0855(15) Uani 1 1 d . . . . .
H15M H 0.518969 0.720294 0.467645 0.103 Uiso 1 1 calc R U . . .
H15N H 0.516629 0.750573 0.434466 0.103 Uiso 1 1 calc R U . . .
C153 C 0.3585(6) 0.71706(15) 0.44250(13) 0.0878(15) Uani 1 1 d . . . . .
H15Q H 0.306049 0.740382 0.446881 0.105 Uiso 1 1 calc R U . . .
H15R H 0.327348 0.697198 0.460727 0.105 Uiso 1 1 calc R U . . .
C154 C 0.3542(4) 0.70368(12) 0.40426(12) 0.0675(10) Uani 1 1 d . . . . .
H15C H 0.278509 0.687551 0.403272 0.081 Uiso 1 1 calc R U . . .
H15D H 0.350954 0.725485 0.386970 0.081 Uiso 1 1 calc R U . . .
C155 C 0.3034(4) 0.56142(11) 0.38974(11) 0.0644(10) Uani 1 1 d . . . . .
H15A H 0.369051 0.542755 0.380059 0.077 Uiso 1 1 calc R U . . .
H15B H 0.237538 0.564616 0.373107 0.077 Uiso 1 1 calc R U . . .
C156 C 0.2414(4) 0.54891(12) 0.42787(12) 0.0696(10) Uani 1 1 d . . . . .
H15I H 0.149800 0.556847 0.432054 0.084 Uiso 1 1 calc R U . . .
H15J H 0.247942 0.521113 0.431821 0.084 Uiso 1 1 calc R U . . .
C157 C 0.3226(4) 0.56979(12) 0.45230(11) 0.0678(10) Uani 1 1 d . . . . .
H15K H 0.275745 0.572607 0.476670 0.081 Uiso 1 1 calc R U . . .
H15L H 0.406106 0.556748 0.454100 0.081 Uiso 1 1 calc R U . . .
C158 C 0.3391(5) 0.60581(14) 0.43281(11) 0.0780(12) Uani 1 1 d . . . . .
H15O H 0.413582 0.619303 0.439784 0.094 Uiso 1 1 calc R U . . .
H15P H 0.261122 0.621931 0.437787 0.094 Uiso 1 1 calc R U . . .
C159 C 0.2089(6) 0.6371(2) 0.3270(2) 0.0559(13) Uani 0.544(6) 1 d D . P I 1
H15S H 0.176007 0.628872 0.351921 0.067 Uiso 0.544(6) 1 calc R U P I 1
H15T H 0.227520 0.614359 0.312531 0.067 Uiso 0.544(6) 1 calc R U P I 1
C160 C 0.1096(4) 0.66352(13) 0.31058(11) 0.0678(10) Uani 1 1 d D . . . .
H16A H 0.050670 0.648925 0.297903 0.081 Uiso 1 1 calc R U . I 1
H16B H 0.058317 0.678349 0.329274 0.081 Uiso 1 1 calc R U . I 1
C161 C 0.1941(4) 0.68854(14) 0.28496(11) 0.0719(11) Uani 1 1 d . . . . .
H16E H 0.203272 0.678725 0.260447 0.086 Uiso 1 1 calc R U . . .
H16F H 0.158267 0.714634 0.284207 0.086 Uiso 1 1 calc R U . . .
C162 C 0.3203(4) 0.68783(14) 0.29923(12) 0.0705(11) Uani 1 1 d . . . . .
H16C H 0.390689 0.683042 0.279660 0.085 Uiso 1 1 calc R U . . .
H16D H 0.335218 0.712544 0.309365 0.085 Uiso 1 1 calc R U . . .
C163 C 0.4183(2) 0.65688(7) 0.56110(6) 0.0269(4) Uani 1 1 d . . . . .
C164 C 0.4895(3) 0.68747(8) 0.57048(8) 0.0388(6) Uani 1 1 d . . . . .
H164 H 0.458120 0.701254 0.591048 0.047 Uiso 1 1 calc R U . . .
C165 C 0.6041(3) 0.69790(10) 0.55039(10) 0.0526(9) Uani 1 1 d . . . . .
H165 H 0.650028 0.718945 0.556870 0.063 Uiso 1 1 calc R U . . .
C166 C 0.6516(3) 0.67749(11) 0.52073(12) 0.0656(12) Uani 1 1 d . . . . .
H166 H 0.731478 0.684137 0.507173 0.079 Uiso 1 1 calc R U . . .
C167 C 0.5836(4) 0.64782(11) 0.51099(11) 0.0625(10) Uani 1 1 d . . . . .
H167 H 0.616759 0.633913 0.490657 0.075 Uiso 1 1 calc R U . . .
C168 C 0.4656(3) 0.63765(8) 0.53062(8) 0.0407(6) Uani 1 1 d . . . . .
H168 H 0.417770 0.617553 0.523033 0.049 Uiso 1 1 calc R U . . .
C169 C 0.1427(2) 0.68033(6) 0.57287(6) 0.0233(4) Uani 1 1 d . . . . .
C170 C 0.0140(2) 0.68018(7) 0.58898(6) 0.0276(4) Uani 1 1 d . . . . .
H170 H -0.010960 0.662398 0.608155 0.033 Uiso 1 1 calc R U . . .
C172 C -0.0432(3) 0.73126(8) 0.54965(8) 0.0378(6) Uani 1 1 d . . . . .
H172 H -0.105788 0.748360 0.541758 0.045 Uiso 1 1 calc R U . . .
C173 C 0.0830(3) 0.73218(7) 0.53315(7) 0.0357(5) Uani 1 1 d . . . . .
H173 H 0.107164 0.749945 0.513902 0.043 Uiso 1 1 calc R U . . .
C174 C 0.1745(2) 0.70701(7) 0.54483(6) 0.0278(5) Uani 1 1 d . . . . .
H174 H 0.260711 0.708047 0.533404 0.033 Uiso 1 1 calc R U . . .
C175 C 0.2101(2) 0.57097(6) 0.56043(6) 0.0248(4) Uani 1 1 d . . . . .
C176 C 0.3111(2) 0.54371(7) 0.55563(7) 0.0290(5) Uani 1 1 d . . . . .
C177 C 0.2994(3) 0.51227(8) 0.53509(8) 0.0394(6) Uani 1 1 d . . . . .
H177 H 0.367034 0.493922 0.532598 0.047 Uiso 1 1 calc R U . . .
C178 C 0.1919(3) 0.50728(9) 0.51837(9) 0.0471(7) Uani 1 1 d . . . . .
H178 H 0.183513 0.485205 0.505294 0.057 Uiso 1 1 calc R U . . .
C179 C 0.0953(3) 0.53511(9) 0.52089(8) 0.0422(6) Uani 1 1 d . . . . .
H179 H 0.022488 0.532232 0.508575 0.051 Uiso 1 1 calc R U . . .
C180 C 0.1030(2) 0.56708(7) 0.54108(7) 0.0304(5) Uani 1 1 d . . . . .
C181 C 0.0013(2) 0.59822(7) 0.54168(7) 0.0312(5) Uani 1 1 d . . . . .
H181 H 0.003901 0.612355 0.564091 0.037 Uiso 1 1 calc R U . . .
C182 C 0.0337(3) 0.62619(9) 0.50987(8) 0.0441(6) Uani 1 1 d . . . . .
H18G H 0.122336 0.634781 0.509352 0.066 Uiso 1 1 calc R U . . .
H18H H -0.025452 0.648005 0.512335 0.066 Uiso 1 1 calc R U . . .
H18I H 0.024949 0.613728 0.487491 0.066 Uiso 1 1 calc R U . . .
C183 C -0.1361(2) 0.58379(8) 0.54234(8) 0.0394(6) Uani 1 1 d . . . . .
H18A H -0.145769 0.573401 0.519059 0.059 Uiso 1 1 calc R U . . .
H18B H -0.197523 0.604791 0.547081 0.059 Uiso 1 1 calc R U . . .
H18C H -0.152868 0.563965 0.561293 0.059 Uiso 1 1 calc R U . . .
C184 C 0.4327(2) 0.54791(7) 0.57317(7) 0.0315(5) Uani 1 1 d . . . . .
H184 H 0.435639 0.574740 0.580473 0.038 Uiso 1 1 calc R U . . .
C185 C 0.5548(3) 0.54028(9) 0.54703(10) 0.0481(8) Uani 1 1 d . . . . .
H18D H 0.559664 0.513381 0.541534 0.072 Uiso 1 1 calc R U . . .
H18E H 0.630774 0.546952 0.558092 0.072 Uiso 1 1 calc R U . . .
H18F H 0.551961 0.555625 0.524814 0.072 Uiso 1 1 calc R U . . .
C186 C 0.4330(4) 0.52249(9) 0.60692(10) 0.0523(8) Uani 1 1 d . . . . .
H18J H 0.357857 0.528570 0.624154 0.078 Uiso 1 1 calc R U . . .
H18K H 0.511791 0.526636 0.617695 0.078 Uiso 1 1 calc R U . . .
H18L H 0.429710 0.495925 0.600624 0.078 Uiso 1 1 calc R U . . .
C187 C 0.3230(2) 0.66343(6) 0.65749(6) 0.0245(4) Uani 1 1 d . . . . .
C188 C 0.4443(2) 0.65047(7) 0.66704(7) 0.0297(5) Uani 1 1 d . . . . .
C189 C 0.5032(2) 0.66962(8) 0.69217(7) 0.0359(5) Uani 1 1 d . . . . .
H189 H 0.583974 0.660668 0.698298 0.043 Uiso 1 1 calc R U . . .
C190 C 0.4472(3) 0.70122(8) 0.70831(8) 0.0399(6) Uani 1 1 d . . . . .
H190 H 0.488436 0.713872 0.725438 0.048 Uiso 1 1 calc R U . . .
C191 C 0.3297(3) 0.71419(7) 0.69915(7) 0.0343(5) Uani 1 1 d . . . . .
H191 H 0.290897 0.736032 0.710104 0.041 Uiso 1 1 calc R U . . .
C192 C 0.2670(2) 0.69602(6) 0.67428(6) 0.0268(4) Uani 1 1 d . . . . .
C193 C 0.1388(2) 0.71146(7) 0.66494(7) 0.0310(5) Uani 1 1 d . . . . .
H193 H 0.101231 0.691734 0.651181 0.037 Uiso 1 1 calc R U . . .
C194 C 0.1569(3) 0.74698(8) 0.64038(8) 0.0415(6) Uani 1 1 d . . . . .
H19A H 0.195090 0.766874 0.652882 0.062 Uiso 1 1 calc R U . . .
H19B H 0.073220 0.755749 0.633989 0.062 Uiso 1 1 calc R U . . .
H19C H 0.214088 0.741101 0.618511 0.062 Uiso 1 1 calc R U . . .
C195 C 0.0421(3) 0.71879(10) 0.69817(8) 0.0452(7) Uani 1 1 d . . . . .
H19D H 0.035429 0.696047 0.714100 0.068 Uiso 1 1 calc R U . . .
H19E H -0.042405 0.725018 0.690742 0.068 Uiso 1 1 calc R U . . .
H19F H 0.071286 0.739984 0.710942 0.068 Uiso 1 1 calc R U . . .
C196 C 0.5113(3) 0.61539(8) 0.65091(8) 0.0407(6) Uani 1 1 d . . . . .
H196 H 0.457382 0.605876 0.633131 0.049 Uiso 1 1 calc R U . . .
C197 C 0.6433(4) 0.62385(11) 0.63106(10) 0.0624(10) Uani 1 1 d . . . . .
H19J H 0.636156 0.644243 0.612907 0.094 Uiso 1 1 calc R U . . .
H19K H 0.679109 0.601061 0.619293 0.094 Uiso 1 1 calc R U . . .
H19L H 0.700126 0.631722 0.648111 0.094 Uiso 1 1 calc R U . . .
C198 C 0.5191(3) 0.58404(9) 0.67999(10) 0.0503(7) Uani 1 1 d . . . . .
H19G H 0.569063 0.592881 0.698301 0.075 Uiso 1 1 calc R U . . .
H19H H 0.561182 0.561548 0.669122 0.075 Uiso 1 1 calc R U . . .
H19I H 0.432075 0.577622 0.691148 0.075 Uiso 1 1 calc R U . . .
C199 C -0.0010(3) 0.53232(7) 0.66152(8) 0.0376(6) Uani 1 1 d D U . . .
C200 C -0.0645(4) 0.50634(11) 0.69152(11) 0.0509(9) Uani 0.799(3) 1 d D U P J 1
H20A H 0.002412 0.490223 0.701177 0.061 Uiso 0.799(3) 1 calc R U P J 1
H20B H -0.124466 0.489489 0.681607 0.061 Uiso 0.799(3) 1 calc R U P J 1
C201 C -0.1382(5) 0.52799(12) 0.72202(13) 0.0579(14) Uani 0.799(3) 1 d D U P J 1
H20C H -0.175178 0.510184 0.741505 0.070 Uiso 0.799(3) 1 calc R U P J 1
H20D H -0.209321 0.543036 0.713226 0.070 Uiso 0.799(3) 1 calc R U P J 1
C202 C -0.0423(4) 0.55408(12) 0.73581(10) 0.0714(11) Uani 0.799(3) 1 d D U P J 1
H20E H -0.087710 0.568726 0.755609 0.086 Uiso 0.799(3) 1 calc R U P J 1
H20F H 0.024969 0.538361 0.745772 0.086 Uiso 0.799(3) 1 calc R U P J 1
C203 C 0.0223(8) 0.58158(13) 0.70708(13) 0.0449(7) Uani 0.799(3) 1 d D U P J 1
C204 C 0.1358(6) 0.59740(19) 0.72244(15) 0.0667(15) Uani 0.799(3) 1 d D U P J 1
H20G H 0.105257 0.610336 0.744561 0.100 Uiso 0.799(3) 1 calc R U P J 1
H20H H 0.194727 0.576673 0.727780 0.100 Uiso 0.799(3) 1 calc R U P J 1
H20I H 0.181048 0.615429 0.704924 0.100 Uiso 0.799(3) 1 calc R U P J 1
C205 C -0.0680(7) 0.61483(19) 0.6990(3) 0.0636(15) Uani 0.799(3) 1 d D U P J 1
H20J H -0.100895 0.626858 0.721484 0.095 Uiso 0.799(3) 1 calc R U P J 1
H20K H -0.020438 0.633405 0.682613 0.095 Uiso 0.799(3) 1 calc R U P J 1
H20L H -0.140225 0.605375 0.687900 0.095 Uiso 0.799(3) 1 calc R U P J 1
C206 C 0.0900(4) 0.50748(10) 0.63634(12) 0.0491(9) Uani 0.799(3) 1 d D U P J 1
H20M H 0.040888 0.487151 0.627748 0.074 Uiso 0.799(3) 1 calc R U P J 1
H20N H 0.129298 0.523077 0.615804 0.074 Uiso 0.799(3) 1 calc R U P J 1
H20O H 0.157612 0.496447 0.649476 0.074 Uiso 0.799(3) 1 calc R U P J 1
C207 C -0.1031(4) 0.54830(11) 0.63816(12) 0.0491(9) Uani 0.799(3) 1 d D U P J 1
H20P H -0.151069 0.527334 0.630224 0.074 Uiso 0.799(3) 1 calc R U P J 1
H20Q H -0.162684 0.565240 0.652363 0.074 Uiso 0.799(3) 1 calc R U P J 1
H20R H -0.060002 0.562404 0.617142 0.074 Uiso 0.799(3) 1 calc R U P J 1
C208 C 0.1602(3) 1.09223(10) 0.34728(9) 0.0469(7) Uani 1 1 d . . . . .
H20X H 0.118221 1.109635 0.330867 0.056 Uiso 1 1 calc R U . . .
H20Y H 0.112687 1.093539 0.371743 0.056 Uiso 1 1 calc R U . . .
C209 C 0.1630(3) 1.05227(9) 0.33456(8) 0.0447(6) Uani 1 1 d . . . . .
H20V H 0.084781 1.046862 0.323477 0.054 Uiso 1 1 calc R U . . .
H20W H 0.171009 1.033552 0.354518 0.054 Uiso 1 1 calc R U . . .
C210 C 0.2820(3) 1.05217(8) 0.30708(9) 0.0432(6) Uani 1 1 d . . . . .
H21D H 0.322876 1.026688 0.305892 0.052 Uiso 1 1 calc R U . . .
H21E H 0.260781 1.060174 0.282935 0.052 Uiso 1 1 calc R U . . .
C211 C 0.3693(5) 1.19073(12) 0.31680(9) 0.0682(11) Uani 1 1 d . . . . .
H21P H 0.329692 1.166981 0.310803 0.082 Uiso 1 1 calc R U . . .
H21Q H 0.452243 1.193719 0.301121 0.082 Uiso 1 1 calc R U . . .
C212 C 0.2849(5) 1.22250(12) 0.31044(13) 0.0795(13) Uani 1 1 d . . . . .
H21T H 0.196638 1.213755 0.308908 0.095 Uiso 1 1 calc R U . . .
H21U H 0.316793 1.236523 0.287778 0.095 Uiso 1 1 calc R U . . .
C213 C 0.2865(4) 1.24702(9) 0.34183(11) 0.0622(10) Uani 1 1 d . . . . .
H21J H 0.200705 1.247952 0.356331 0.075 Uiso 1 1 calc R U . . .
H21K H 0.312444 1.273115 0.333858 0.075 Uiso 1 1 calc R U . . .
C214 C 0.3859(5) 1.22785(10) 0.36328(11) 0.0679(11) Uani 1 1 d . . . . .
H21N H 0.470962 1.239837 0.357184 0.081 Uiso 1 1 calc R U . . .
H21O H 0.358849 1.229574 0.389405 0.081 Uiso 1 1 calc R U . . .
C215 C 0.6637(3) 1.08171(10) 0.38195(11) 0.0561(8) Uani 1 1 d . . . . .
H21H H 0.609174 1.058933 0.385088 0.067 Uiso 1 1 calc R U . . .
H21I H 0.694192 1.086619 0.405194 0.067 Uiso 1 1 calc R U . . .
C216 C 0.7767(4) 1.07590(13) 0.35330(15) 0.0780(13) Uani 1 1 d . . . . .
H21R H 0.856611 1.085870 0.360683 0.094 Uiso 1 1 calc R U . . .
H21S H 0.789734 1.048700 0.348403 0.094 Uiso 1 1 calc R U . . .
C217 C 0.7406(5) 1.09748(13) 0.32118(14) 0.0825(14) Uani 1 1 d . . . . .
H21V H 0.688401 1.082011 0.307242 0.099 Uiso 1 1 calc R U . . .
H21W H 0.817653 1.106614 0.305341 0.099 Uiso 1 1 calc R U . . .
C218 C 0.6624(3) 1.13008(9) 0.33822(10) 0.0531(8) Uani 1 1 d . . . . .
H21F H 0.719376 1.150328 0.344138 0.064 Uiso 1 1 calc R U . . .
H21G H 0.602919 1.140913 0.321898 0.064 Uiso 1 1 calc R U . . .
C219 C 0.5939(3) 1.17788(12) 0.43376(12) 0.0658(11) Uani 1 1 d . . . . .
H21L H 0.634350 1.184394 0.409039 0.079 Uiso 1 1 calc R U . . .
H21M H 0.640235 1.155731 0.443175 0.079 Uiso 1 1 calc R U . . .
C220 C 0.5992(3) 1.21034(10) 0.45697(10) 0.0556(8) Uani 1 1 d . . . . .
H22O H 0.597811 1.234616 0.442890 0.067 Uiso 1 1 calc R U . . .
H22P H 0.677775 1.209053 0.469113 0.067 Uiso 1 1 calc R U . . .
C221 C 0.4810(3) 1.20640(10) 0.48357(9) 0.0518(8) Uani 1 1 d . . . . .
H22M H 0.447070 1.231510 0.491222 0.062 Uiso 1 1 calc R U . . .
H22N H 0.499079 1.191003 0.505025 0.062 Uiso 1 1 calc R U . . .
C222 C 0.3878(3) 1.18682(9) 0.46356(8) 0.0431(6) Uani 1 1 d . . . . .
H22A H 0.339759 1.167425 0.479407 0.052 Uiso 1 1 calc R U . . .
H22B H 0.325328 1.205342 0.455034 0.052 Uiso 1 1 calc R U . . .
C223 C 0.2937(3) 1.04483(9) 0.43461(10) 0.0517(7) Uani 1 1 d . . . . .
H22I H 0.298594 1.034531 0.410348 0.062 Uiso 1 1 calc R U . . .
H22J H 0.201930 1.048692 0.444043 0.062 Uiso 1 1 calc R U . . .
C224 C 0.3579(4) 1.01775(9) 0.45938(9) 0.0550(8) Uani 1 1 d . . . . .
H22C H 0.294343 1.007838 0.479197 0.066 Uiso 1 1 calc R U . . .
H22D H 0.398471 0.996161 0.446022 0.066 Uiso 1 1 calc R U . . .
C225 C 0.4579(4) 1.04081(9) 0.47375(10) 0.0547(8) Uani 1 1 d . . . . .
H22K H 0.545142 1.035144 0.461491 0.066 Uiso 1 1 calc R U . . .
H22L H 0.456975 1.035948 0.499928 0.066 Uiso 1 1 calc R U . . .
C226 C 0.4177(4) 1.08106(9) 0.46549(9) 0.0521(8) Uani 1 1 d . . . . .
H22E H 0.354699 1.090442 0.485171 0.063 Uiso 1 1 calc R U . . .
H22F H 0.493225 1.097873 0.462282 0.063 Uiso 1 1 calc R U . . .
C227 C 0.0832(3) 1.13119(11) 0.44677(9) 0.0527(8) Uani 1 1 d . . . . .
H22G H 0.131915 1.128918 0.467702 0.063 Uiso 1 1 calc R U . . .
H22H H 0.059555 1.105505 0.440589 0.063 Uiso 1 1 calc R U . . .
C228 C -0.0326(4) 1.15487(12) 0.45505(13) 0.0760(13) Uani 1 1 d . . . . .
H22S H -0.017409 1.175383 0.471117 0.091 Uiso 1 1 calc R U . . .
H22T H -0.106412 1.139606 0.466310 0.091 Uiso 1 1 calc R U . . .
C229 C -0.0551(3) 1.17072(11) 0.41785(12) 0.0633(10) Uani 1 1 d . . . . .
H22Q H -0.100892 1.152407 0.404954 0.076 Uiso 1 1 calc R U . . .
H22R H -0.104668 1.194848 0.419418 0.076 Uiso 1 1 calc R U . . .
C230 C 0.0806(3) 1.17673(8) 0.39989(9) 0.0440(6) Uani 1 1 d . . . . .
H23D H 0.086311 1.172593 0.373829 0.053 Uiso 1 1 calc R U . . .
H23E H 0.108407 1.202824 0.403249 0.053 Uiso 1 1 calc R U . . .
C231 C 1.0015(2) 1.05201(6) 0.16590(6) 0.0258(4) Uani 1 1 d . . . . .
C232 C 0.9803(2) 1.01660(7) 0.18361(6) 0.0293(5) Uani 1 1 d . . . . .
H232 H 0.894474 1.008760 0.191054 0.035 Uiso 1 1 calc R U . . .
C233 C 1.0817(3) 0.99262(7) 0.19060(7) 0.0361(5) Uani 1 1 d . . . . .
H233 H 1.064426 0.968777 0.202704 0.043 Uiso 1 1 calc R U . . .
C234 C 1.2071(3) 1.00327(8) 0.18005(8) 0.0401(6) Uani 1 1 d . . . . .
H234 H 1.276201 0.986909 0.184962 0.048 Uiso 1 1 calc R U . . .
C235 C 1.2320(3) 1.03819(8) 0.16213(8) 0.0397(6) Uani 1 1 d . . . . .
H235 H 1.318244 1.045723 0.154697 0.048 Uiso 1 1 calc R U . . .
C236 C 0.7190(2) 1.06173(6) 0.18015(6) 0.0255(4) Uani 1 1 d . . . . .
C237 C 0.6564(2) 1.03464(7) 0.16298(7) 0.0312(5) Uani 1 1 d . . . . .
H237 H 0.684402 1.030054 0.138459 0.037 Uiso 1 1 calc R U . . .
C238 C 0.5539(2) 1.01416(8) 0.18098(8) 0.0369(6) Uani 1 1 d . . . . .
H238 H 0.512700 0.995911 0.168645 0.044 Uiso 1 1 calc R U . . .
C239 C 0.5119(3) 1.02020(8) 0.21644(8) 0.0389(6) Uani 1 1 d . . . . .
H239 H 0.441117 1.006455 0.228603 0.047 Uiso 1 1 calc R U . . .
C240 C 0.5734(3) 1.04640(9) 0.23429(8) 0.0452(7) Uani 1 1 d . . . . .
H240 H 0.545885 1.050325 0.258965 0.054 Uiso 1 1 calc R U . . .
C241 C 0.6756(3) 1.06712(8) 0.21632(7) 0.0374(6) Uani 1 1 d . . . . .
H241 H 0.716399 1.085238 0.228893 0.045 Uiso 1 1 calc R U . . .
C242 C 0.8595(3) 1.14852(6) 0.20523(6) 0.0301(5) Uani 1 1 d . . . . .
C243 C 0.9476(3) 1.14908(7) 0.23095(7) 0.0364(6) Uani 1 1 d . . . . .
C244 C 0.9157(4) 1.16977(8) 0.26202(8) 0.0546(9) Uani 1 1 d . . . . .
H244 H 0.974850 1.170304 0.279154 0.066 Uiso 1 1 calc R U . . .
C245 C 0.8016(5) 1.18914(9) 0.26817(8) 0.0650(11) Uani 1 1 d . . . . .
H245 H 0.782035 1.202932 0.289398 0.078 Uiso 1 1 calc R U . . .
C246 C 0.7156(4) 1.18865(9) 0.24369(9) 0.0575(9) Uani 1 1 d . . . . .
H246 H 0.636639 1.202321 0.248188 0.069 Uiso 1 1 calc R U . . .
C247 C 0.7410(3) 1.16851(7) 0.21218(8) 0.0413(6) Uani 1 1 d . . . . .
C248 C 0.6428(3) 1.16830(9) 0.18617(10) 0.0508(7) Uani 1 1 d . . . . .
H248 H 0.666051 1.146700 0.170106 0.061 Uiso 1 1 calc R U . . .
C249 C 0.5047(4) 1.16172(14) 0.20413(14) 0.0810(13) Uani 1 1 d . . . . .
H24A H 0.502846 1.139100 0.220169 0.122 Uiso 1 1 calc R U . . .
H24B H 0.448389 1.158123 0.185659 0.122 Uiso 1 1 calc R U . . .
H24C H 0.474639 1.183740 0.218048 0.122 Uiso 1 1 calc R U . . .
C250 C 0.6475(4) 1.20422(12) 0.16218(12) 0.0691(10) Uani 1 1 d . . . . .
H25G H 0.633398 1.226363 0.177136 0.104 Uiso 1 1 calc R U . . .
H25H H 0.580294 1.203466 0.146336 0.104 Uiso 1 1 calc R U . . .
H25I H 0.732002 1.205942 0.147647 0.104 Uiso 1 1 calc R U . . .
C251 C 1.0699(3) 1.12573(9) 0.22581(7) 0.0408(6) Uani 1 1 d . . . . .
H251 H 1.090690 1.121516 0.199529 0.049 Uiso 1 1 calc R U . . .
C252 C 1.1869(4) 1.14394(13) 0.23821(11) 0.0708(11) Uani 1 1 d . . . . .
H25D H 1.200997 1.168871 0.226066 0.106 Uiso 1 1 calc R U . . .
H25E H 1.263088 1.127791 0.232265 0.106 Uiso 1 1 calc R U . . .
H25F H 1.171762 1.146843 0.264243 0.106 Uiso 1 1 calc R U . . .
C253 C 1.0475(3) 1.08679(9) 0.24502(7) 0.0418(6) Uani 1 1 d . . . . .
H25A H 1.036991 1.089691 0.271064 0.063 Uiso 1 1 calc R U . . .
H25B H 1.121498 1.070116 0.238130 0.063 Uiso 1 1 calc R U . . .
H25C H 0.969555 1.075716 0.238120 0.063 Uiso 1 1 calc R U . . .
C254 C 0.8300(2) 1.08433(6) 0.08286(6) 0.0273(5) Uani 1 1 d . . . . .
C255 C 0.9074(3) 1.05809(7) 0.06156(7) 0.0335(5) Uani 1 1 d . . . . .
C256 C 0.8646(3) 1.04475(9) 0.03083(8) 0.0461(7) Uani 1 1 d . . . . .
H256 H 0.916719 1.027084 0.016915 0.055 Uiso 1 1 calc R U . . .
C257 C 0.7483(3) 1.05651(10) 0.02000(8) 0.0533(8) Uani 1 1 d . . . . .
H257 H 0.720856 1.047093 -0.001050 0.064 Uiso 1 1 calc R U . . .
C258 C 0.6730(3) 1.08219(9) 0.04035(8) 0.0472(7) Uani 1 1 d . . . . .
H258 H 0.593463 1.090482 0.032918 0.057 Uiso 1 1 calc R U . . .
C259 C 0.7105(3) 1.09625(7) 0.07144(7) 0.0352(5) Uani 1 1 d . . . . .
C260 C 0.6223(3) 1.12417(9) 0.09259(10) 0.0483(7) Uani 1 1 d . . . . .
H260 H 0.669088 1.133328 0.112123 0.058 Uiso 1 1 calc R U . . .
C261 C 0.5887(5) 1.15893(12) 0.06953(17) 0.0927(18) Uani 1 1 d . . . . .
H26R H 0.668053 1.170021 0.057083 0.139 Uiso 1 1 calc R U . . .
H26S H 0.542457 1.177717 0.084976 0.139 Uiso 1 1 calc R U . . .
H26T H 0.534214 1.151241 0.051818 0.139 Uiso 1 1 calc R U . . .
C262 C 0.4990(4) 1.10681(12) 0.11007(14) 0.0789(14) Uani 1 1 d . . . . .
H26O H 0.448877 1.098673 0.091501 0.118 Uiso 1 1 calc R U . . .
H26P H 0.449061 1.125559 0.124746 0.118 Uiso 1 1 calc R U . . .
H26Q H 0.518564 1.084874 0.125355 0.118 Uiso 1 1 calc R U . . .
C263 C 1.0359(3) 1.04440(7) 0.07167(7) 0.0363(5) Uani 1 1 d . . . . .
H263 H 1.056820 1.060216 0.091569 0.044 Uiso 1 1 calc R U . . .
C264 C 1.0293(4) 1.00313(9) 0.08596(9) 0.0532(8) Uani 1 1 d . . . . .
H26F H 0.959308 1.000546 0.105835 0.080 Uiso 1 1 calc R U . . .
H26G H 1.111112 0.995780 0.094524 0.080 Uiso 1 1 calc R U . . .
H26H H 1.013321 0.986691 0.066671 0.080 Uiso 1 1 calc R U . . .
C265 C 1.1453(3) 1.04908(9) 0.04064(9) 0.0481(7) Uani 1 1 d . . . . .
H26I H 1.134439 1.031055 0.022154 0.072 Uiso 1 1 calc R U . . .
H26J H 1.228096 1.044206 0.049655 0.072 Uiso 1 1 calc R U . . .
H26K H 1.143448 1.074956 0.030283 0.072 Uiso 1 1 calc R U . . .
C266 C 1.1001(3) 1.21481(7) 0.12069(7) 0.0326(5) Uani 1 1 d . . . . .
C267 C 1.0128(3) 1.22749(8) 0.15382(8) 0.0475(7) Uani 1 1 d . . . . .
H26A H 0.937598 1.241033 0.146354 0.071 Uiso 1 1 calc R U . . .
H26B H 1.060345 1.244332 0.167348 0.071 Uiso 1 1 calc R U . . .
H26C H 0.984509 1.205269 0.169047 0.071 Uiso 1 1 calc R U . . .
C268 C 1.2132(3) 1.19215(9) 0.13357(9) 0.0497(7) Uani 1 1 d . . . . .
H26L H 1.180940 1.169103 0.146846 0.075 Uiso 1 1 calc R U . . .
H26M H 1.256700 1.207631 0.149302 0.075 Uiso 1 1 calc R U . . .
H26N H 1.274247 1.185273 0.112770 0.075 Uiso 1 1 calc R U . . .
C269 C 1.1508(3) 1.25079(8) 0.09931(8) 0.0461(7) Uani 1 1 d . . . . .
H26D H 1.077763 1.268432 0.096753 0.055 Uiso 1 1 calc R U . . .
H26E H 1.211374 1.263512 0.112958 0.055 Uiso 1 1 calc R U . . .
C270 C 1.2187(4) 1.24245(10) 0.06231(9) 0.0581(9) Uani 1 1 d . . . . .
H27C H 1.293615 1.225378 0.064391 0.070 Uiso 1 1 calc R U . . .
H27D H 1.249840 1.266230 0.049537 0.070 Uiso 1 1 calc R U . . .
C271 C 1.1226(4) 1.22366(10) 0.04173(8) 0.0559(9) Uani 1 1 d . . . . .
H27A H 1.165557 1.217427 0.017627 0.067 Uiso 1 1 calc R U . . .
H27B H 1.051140 1.241685 0.038474 0.067 Uiso 1 1 calc R U . . .
C272 C 1.0673(3) 1.18724(8) 0.06135(7) 0.0473(7) Uani 1 1 d . . . . .
C273 C 1.1662(5) 1.15509(10) 0.05526(10) 0.0712(12) Uani 1 1 d . . . . .
H27H H 1.246954 1.162370 0.063558 0.107 Uiso 1 1 calc R U . . .
H27I H 1.181831 1.150066 0.029597 0.107 Uiso 1 1 calc R U . . .
H27J H 1.133340 1.132206 0.068720 0.107 Uiso 1 1 calc R U . . .
C274 C 0.9480(5) 1.17678(11) 0.04375(9) 0.0708(12) Uani 1 1 d . . . . .
H27E H 0.918243 1.151652 0.052858 0.106 Uiso 1 1 calc R U . . .
H27F H 0.970700 1.176511 0.017632 0.106 Uiso 1 1 calc R U . . .
H27G H 0.879199 1.195532 0.049594 0.106 Uiso 1 1 calc R U . . .
C275 C 1.1305(2) 1.06184(7) 0.15524(7) 0.0322(5) Uani 1 1 d . . . . .
H275 H 1.148616 1.085507 0.142878 0.039 Uiso 1 1 calc R U . . .
C939 C 0.4333(10) 0.5786(3) 0.2904(2) 0.0708(17) Uani 0.485(8) 1 d D . P G 2
H93C H 0.418576 0.600237 0.273829 0.085 Uiso 0.485(8) 1 calc R U P G 2
H93D H 0.351713 0.573602 0.306228 0.085 Uiso 0.485(8) 1 calc R U P G 2
C941 C 0.529(2) 0.5252(8) 0.3011(7) 0.089(4) Uani 0.485(8) 1 d D . P G 2
H94A H 0.579229 0.502121 0.294098 0.106 Uiso 0.485(8) 1 calc R U P G 2
H94B H 0.459007 0.518162 0.320520 0.106 Uiso 0.485(8) 1 calc R U P G 2
C942 C 0.615(3) 0.5552(6) 0.3133(11) 0.067(2) Uani 0.485(8) 1 d D . P G 2
H94C H 0.636151 0.549179 0.337882 0.080 Uiso 0.485(8) 1 calc R U P G 2
H94D H 0.695364 0.558196 0.296619 0.080 Uiso 0.485(8) 1 calc R U P G 2
C940 C 0.473(3) 0.5437(4) 0.2689(5) 0.099(3) Uani 0.485(8) 1 d D . P G 2
H94E H 0.538698 0.548894 0.247958 0.118 Uiso 0.485(8) 1 calc R U P G 2
H94F H 0.399638 0.529892 0.261819 0.118 Uiso 0.485(8) 1 calc R U P G 2
C948 C 0.9082(7) 0.6092(3) 0.3942(3) 0.076(2) Uani 0.456(6) 1 d D . P I 2
H94G H 0.969132 0.627154 0.402194 0.091 Uiso 0.456(6) 1 calc R U P I 2
H94H H 0.957255 0.589518 0.379986 0.091 Uiso 0.456(6) 1 calc R U P I 2
C962 C 0.4094(12) 0.1765(4) -0.0361(4) 0.0664(18) Uani 0.369(11) 1 d D . P B 2
H96A H 0.356004 0.161242 -0.017285 0.080 Uiso 0.369(11) 1 calc R U P B 2
H96B H 0.352500 0.192227 -0.049938 0.080 Uiso 0.369(11) 1 calc R U P B 2
C965 C 0.6250(11) 0.1525(5) -0.0519(7) 0.0616(19) Uani 0.369(11) 1 d D . P B 2
H96C H 0.684939 0.154349 -0.074445 0.074 Uiso 0.369(11) 1 calc R U P B 2
H96D H 0.644781 0.128823 -0.038545 0.074 Uiso 0.369(11) 1 calc R U P B 2
C964 C 0.6405(13) 0.1861(4) -0.0295(4) 0.0607(17) Uani 0.369(11) 1 d D . P B 2
H96E H 0.694794 0.205549 -0.043428 0.073 Uiso 0.369(11) 1 calc R U P B 2
H96F H 0.679771 0.178361 -0.007672 0.073 Uiso 0.369(11) 1 calc R U P B 2
C963 C 0.5042(13) 0.2008(5) -0.0198(5) 0.0638(16) Uani 0.369(11) 1 d D . P B 2
H96G H 0.497511 0.227341 -0.028923 0.077 Uiso 0.369(11) 1 calc R U P B 2
H96H H 0.482556 0.200289 0.006642 0.077 Uiso 0.369(11) 1 calc R U P B 2
C91 C 0.4296(9) 0.47696(18) 0.1972(2) 0.0720(18) Uani 0.702(10) 1 d D U P K 1
H91A H 0.473806 0.493790 0.178007 0.086 Uiso 0.702(10) 1 calc R U P K 1
H91B H 0.357875 0.491210 0.210607 0.086 Uiso 0.702(10) 1 calc R U P K 1
C93 C 0.5711(8) 0.4239(2) 0.2073(2) 0.0774(18) Uani 0.702(10) 1 d D U P K 1
H93A H 0.658552 0.426424 0.194018 0.093 Uiso 0.702(10) 1 calc R U P K 1
H93B H 0.573835 0.404598 0.227111 0.093 Uiso 0.702(10) 1 calc R U P K 1
C90 C 0.3808(9) 0.44167(19) 0.1818(4) 0.0668(17) Uani 0.702(10) 1 d D U P K 1
H90A H 0.299604 0.433166 0.196004 0.080 Uiso 0.702(10) 1 calc R U P K 1
H90B H 0.365126 0.446784 0.156584 0.080 Uiso 0.702(10) 1 calc R U P K 1
C92 C 0.5217(9) 0.4618(2) 0.2219(2) 0.086(2) Uani 0.702(10) 1 d D U P K 1
H92A H 0.477399 0.458295 0.246731 0.103 Uiso 0.702(10) 1 calc R U P K 1
H92B H 0.593803 0.479461 0.222148 0.103 Uiso 0.702(10) 1 calc R U P K 1
C959 C 0.1833(8) 0.6518(3) 0.3405(2) 0.0559(13) Uani 0.456(6) 1 d D . P I 2
H95A H 0.156828 0.667086 0.361737 0.067 Uiso 0.456(6) 1 calc R U P I 2
H95B H 0.169925 0.624722 0.347324 0.067 Uiso 0.456(6) 1 calc R U P I 2
C981 C 0.6976(7) 0.3240(4) 0.2067(3) 0.0603(19) Uani 0.492(13) 1 d D . P D 2
H98A H 0.636602 0.303028 0.205937 0.072 Uiso 0.492(13) 1 calc R U P D 2
H98B H 0.667679 0.339415 0.227604 0.072 Uiso 0.492(13) 1 calc R U P D 2
C983 C 0.1205(9) 0.3893(4) 0.1056(3) 0.0806(19) Uani 0.369(9) 1 d D . P F 2
H98C H 0.047738 0.375239 0.098419 0.097 Uiso 0.369(9) 1 calc R U P F 2
H98D H 0.087576 0.406783 0.124751 0.097 Uiso 0.369(9) 1 calc R U P F 2
C44A C 0.9847(13) 0.4672(4) -0.1203(2) 0.042(3) Uiso 0.219(3) 1 d D . P A 2
H44D H 1.037337 0.488518 -0.115343 0.063 Uiso 0.219(3) 1 calc R U P A 2
H44E H 0.894889 0.471838 -0.110391 0.063 Uiso 0.219(3) 1 calc R U P A 2
H44F H 1.016301 0.443873 -0.109197 0.063 Uiso 0.219(3) 1 calc R U P A 2
C39A C 1.160(2) 0.4577(5) -0.2174(5) 0.0574(13) Uani 0.219(3) 1 d D . P A 2
H39C H 1.253961 0.458445 -0.225348 0.069 Uiso 0.219(3) 1 calc R U P A 2
H39D H 1.117142 0.476233 -0.232471 0.069 Uiso 0.219(3) 1 calc R U P A 2
C45A C 0.9130(12) 0.4961(3) -0.1752(4) 0.0513(9) Uani 0.219(3) 1 d D . P A 2
H45D H 0.948570 0.520334 -0.169788 0.077 Uiso 0.219(3) 1 calc R U P A 2
H45E H 0.916632 0.494246 -0.201250 0.077 Uiso 0.219(3) 1 calc R U P A 2
H45F H 0.823403 0.494404 -0.164022 0.077 Uiso 0.219(3) 1 calc R U P A 2
C43A C 0.9590(18) 0.3695(3) -0.2047(4) 0.0605(11) Uani 0.219(3) 1 d D . P A 2
H43D H 0.996174 0.360429 -0.228166 0.091 Uiso 0.219(3) 1 calc R U P A 2
H43E H 1.005891 0.357968 -0.185962 0.091 Uiso 0.219(3) 1 calc R U P A 2
H43F H 0.868229 0.362379 -0.199998 0.091 Uiso 0.219(3) 1 calc R U P A 2
C38A C 1.1334(10) 0.4681(4) -0.1781(4) 0.0522(9) Uani 0.219(3) 1 d D . P A 2
H38C H 1.157302 0.494867 -0.176396 0.063 Uiso 0.219(3) 1 calc R U P A 2
H38D H 1.190447 0.452413 -0.164207 0.063 Uiso 0.219(3) 1 calc R U P A 2
C40A C 1.1105(10) 0.4180(4) -0.2218(4) 0.0573(10) Uani 0.219(3) 1 d D . P A 2
H40C H 1.165726 0.399214 -0.210534 0.069 Uiso 0.219(3) 1 calc R U P A 2
H40D H 1.117361 0.413038 -0.247692 0.069 Uiso 0.219(3) 1 calc R U P A 2
C42A C 0.8843(15) 0.4280(5) -0.2324(3) 0.0659(12) Uani 0.219(3) 1 d D . P A 2
H42D H 0.911100 0.416375 -0.255503 0.099 Uiso 0.219(3) 1 calc R U P A 2
H42E H 0.794370 0.421761 -0.224145 0.099 Uiso 0.219(3) 1 calc R U P A 2
H42F H 0.892941 0.455528 -0.235396 0.099 Uiso 0.219(3) 1 calc R U P A 2
C901 C -0.1588(16) 0.5387(7) 0.7201(5) 0.0579(14) Uani 0.201(3) 1 d D . P J 2
H90C H -0.188959 0.515942 0.734779 0.070 Uiso 0.201(3) 1 calc R U P J 2
H90D H -0.228786 0.557990 0.723344 0.070 Uiso 0.201(3) 1 calc R U P J 2
C907 C 0.0045(15) 0.5299(4) 0.6218(2) 0.0491(9) Uani 0.201(3) 1 d D . P J 2
H90E H -0.048567 0.508830 0.616367 0.074 Uiso 0.201(3) 1 calc R U P J 2
H90F H -0.028235 0.553615 0.611706 0.074 Uiso 0.201(3) 1 calc R U P J 2
H90G H 0.093745 0.525617 0.611203 0.074 Uiso 0.201(3) 1 calc R U P J 2
C900 C -0.1411(10) 0.5282(4) 0.6806(4) 0.0509(9) Uani 0.201(3) 1 d D . P J 2
H90H H -0.198805 0.544529 0.667514 0.061 Uiso 0.201(3) 1 calc R U P J 2
H90I H -0.167986 0.501679 0.679186 0.061 Uiso 0.201(3) 1 calc R U P J 2
C902 C -0.0423(4) 0.55408(12) 0.73581(10) 0.0714(11) Uani 0.201(3) 1 d D . P J 2
H90J H -0.070861 0.566969 0.758412 0.086 Uiso 0.201(3) 1 calc R U P J 2
H90K H 0.017292 0.533080 0.741019 0.086 Uiso 0.201(3) 1 calc R U P J 2
C906 C 0.0733(13) 0.4987(3) 0.6769(4) 0.0491(9) Uani 0.201(3) 1 d D . P J 2
H90L H 0.035939 0.474902 0.670938 0.074 Uiso 0.201(3) 1 calc R U P J 2
H90M H 0.163862 0.499633 0.666398 0.074 Uiso 0.201(3) 1 calc R U P J 2
H90N H 0.067347 0.500207 0.703016 0.074 Uiso 0.201(3) 1 calc R U P J 2
C903 C 0.025(3) 0.5822(4) 0.7076(4) 0.0449(7) Uani 0.201(3) 1 d D . P J 2
C904 C 0.120(3) 0.6118(7) 0.7170(7) 0.0667(15) Uani 0.201(3) 1 d D . P J 2
H2GG H 0.083990 0.623898 0.739126 0.100 Uiso 0.201(3) 1 calc R U P J 2
H2HH H 0.201930 0.599315 0.720488 0.100 Uiso 0.201(3) 1 calc R U P J 2
H2II H 0.133943 0.630949 0.697354 0.100 Uiso 0.201(3) 1 calc R U P J 2
C905 C -0.093(3) 0.6067(10) 0.7007(13) 0.0636(15) Uani 0.201(3) 1 d D . P J 2
H2JJ H -0.125616 0.619755 0.722545 0.095 Uiso 0.201(3) 1 calc R U P J 2
H2KK H -0.067491 0.625487 0.681200 0.095 Uiso 0.201(3) 1 calc R U P J 2
H2LL H -0.159788 0.590566 0.693816 0.095 Uiso 0.201(3) 1 calc R U P J 2
C991 C 0.496(2) 0.4755(5) 0.1960(5) 0.0720(18) Uani 0.298(10) 1 d D . P K 2
H99A H 0.554253 0.487221 0.176057 0.086 Uiso 0.298(10) 1 calc R U P K 2
H99B H 0.444799 0.495830 0.208888 0.086 Uiso 0.298(10) 1 calc R U P K 2
C993 C 0.508(2) 0.4145(4) 0.2199(3) 0.0774(18) Uani 0.298(10) 1 d D . P K 2
H99C H 0.566495 0.393464 0.225507 0.093 Uiso 0.298(10) 1 calc R U P K 2
H99D H 0.427514 0.412768 0.236961 0.093 Uiso 0.298(10) 1 calc R U P K 2
C990 C 0.406(2) 0.4477(4) 0.1816(11) 0.0668(17) Uani 0.298(10) 1 d D . P K 2
H99E H 0.321790 0.445818 0.196992 0.080 Uiso 0.298(10) 1 calc R U P K 2
H99F H 0.391354 0.454593 0.156615 0.080 Uiso 0.298(10) 1 calc R U P K 2
C992 C 0.572(2) 0.4529(5) 0.2215(6) 0.086(2) Uani 0.298(10) 1 d D . P K 2
H99G H 0.558812 0.462718 0.245996 0.103 Uiso 0.298(10) 1 calc R U P K 2
H99H H 0.664590 0.451888 0.212549 0.103 Uiso 0.298(10) 1 calc R U P K 2

loop_
_atom_site_aniso_label
_atom_site_aniso_U_11
_atom_site_aniso_U_22
_atom_site_aniso_U_33
_atom_site_aniso_U_23
_atom_site_aniso_U_13
_atom_site_aniso_U_12
Zn1 0.03350(17) 0.02692(16) 0.02317(15) -0.00095(11) 0.00096(12) -0.00720(12)
Zn2 0.02582(15) 0.01900(14) 0.02237(14) -0.00012(10) -0.00187(11) -0.00223(11)
Zn3 0.03087(16) 0.02545(15) 0.02450(15) 0.00270(11) -0.00089(12) -0.00581(12)
Zn4 0.02869(15) 0.02026(14) 0.02389(15) -0.00036(11) -0.00100(11) -0.00337(11)
Na1 0.0344(5) 0.0339(5) 0.0353(5) -0.0018(4) -0.0029(4) -0.0069(4)
Na2 0.0456(6) 0.0341(5) 0.0310(5) -0.0030(4) -0.0006(4) -0.0037(4)
Na3 0.0444(6) 0.0352(5) 0.0310(5) -0.0037(4) -0.0037(4) -0.0054(4)
Na4 0.0264(4) 0.0301(5) 0.0274(4) -0.0021(3) -0.0021(3) -0.0022(3)
Si1 0.0208(3) 0.0214(3) 0.0214(3) -0.0020(2) -0.0026(2) -0.0029(2)
Si2 0.0196(3) 0.0176(3) 0.0204(3) -0.00119(19) -0.0003(2) -0.00013(19)
Si3 0.0189(3) 0.0190(3) 0.0214(3) -0.00021(19) -0.0037(2) -0.0018(2)
Si4 0.0228(3) 0.0199(3) 0.0207(3) -0.0009(2) -0.0007(2) -0.0019(2)
O1 0.0437(11) 0.0578(13) 0.0350(10) -0.0007(9) -0.0098(8) -0.0145(9)
O2 0.0386(11) 0.0574(13) 0.0486(12) -0.0010(10) 0.0036(9) -0.0069(9)
O3 0.0495(12) 0.0367(11) 0.0609(14) 0.0028(9) -0.0031(10) -0.0058(9)
O4 0.0396(11) 0.0505(12) 0.0643(14) 0.0101(10) 0.0069(10) -0.0043(9)
O5 0.0547(13) 0.0733(15) 0.0443(12) -0.0224(11) 0.0049(10) -0.0241(11)
O6 0.0504(11) 0.0344(10) 0.0405(10) -0.0007(8) -0.0121(9) -0.0011(8)
O7 0.0597(14) 0.0506(12) 0.0456(12) -0.0132(9) 0.0026(10) -0.0001(10)
O8 0.0821(18) 0.0622(15) 0.0421(12) 0.0046(10) 0.0018(12) -0.0206(13)
O9 0.0519(13) 0.0597(14) 0.0490(12) 0.0091(10) -0.0129(10) -0.0019(10)
O10 0.0569(14) 0.0483(13) 0.0740(17) 0.0106(11) -0.0183(12) -0.0116(10)
O11 0.0544(12) 0.0387(10) 0.0386(10) -0.0005(8) 0.0055(9) -0.0054(9)
O12 0.0782(16) 0.0421(12) 0.0487(12) -0.0152(9) -0.0077(11) 0.0040(11)
O13 0.0970(19) 0.0378(11) 0.0476(13) -0.0127(9) -0.0175(12) 0.0035(11)
O14 0.0566(13) 0.0434(11) 0.0421(11) -0.0021(9) 0.0091(9) -0.0055(9)
O15 0.0500(12) 0.0500(13) 0.0655(15) 0.0062(10) -0.0130(11) -0.0027(10)
O16 0.0552(13) 0.0462(12) 0.0445(11) -0.0133(9) -0.0080(9) 0.0020(9)
O17 0.122(3) 0.087(2) 0.0440(14) 0.0110(13) -0.0067(15) -0.0577(19)
O18 0.0470(12) 0.0776(17) 0.0526(13) 0.0138(12) -0.0117(10) -0.0035(11)
O19 0.0368(10) 0.0437(11) 0.0415(10) -0.0150(8) -0.0059(8) -0.0040(8)
O20 0.0559(12) 0.0392(11) 0.0389(11) 0.0071(8) -0.0002(9) 0.0020(9)
O21 0.0347(10) 0.0411(10) 0.0465(11) 0.0004(8) 0.0052(8) 0.0023(8)
O22 0.0300(9) 0.0491(11) 0.0416(10) -0.0163(8) -0.0001(8) -0.0084(8)
O23 0.0494(11) 0.0385(10) 0.0381(10) 0.0073(8) -0.0107(8) -0.0070(8)
O24 0.0290(9) 0.0450(10) 0.0365(10) -0.0004(8) 0.0018(7) 0.0014(7)
N1 0.0310(10) 0.0243(9) 0.0231(9) -0.0036(7) -0.0046(7) -0.0047(7)
N2 0.0250(9) 0.0218(9) 0.0226(9) -0.0041(7) -0.0020(7) -0.0036(7)
N3 0.0532(14) 0.0448(13) 0.0303(11) 0.0056(9) 0.0070(10) -0.0162(11)
N4 0.0243(9) 0.0201(8) 0.0232(9) -0.0022(7) 0.0002(7) -0.0004(7)
N5 0.0276(9) 0.0167(8) 0.0222(9) -0.0019(6) -0.0021(7) -0.0010(7)
N6 0.0339(10) 0.0226(9) 0.0298(10) 0.0023(7) -0.0006(8) -0.0061(8)
N7 0.0228(9) 0.0222(9) 0.0224(9) -0.0014(7) -0.0009(7) -0.0037(7)
N8 0.0279(9) 0.0227(9) 0.0228(9) 0.0004(7) -0.0060(7) -0.0019(7)
N9 0.0477(13) 0.0400(12) 0.0326(11) 0.0084(9) 0.0029(9) -0.0131(10)
N10 0.0313(10) 0.0235(9) 0.0232(9) -0.0016(7) 0.0003(7) -0.0045(7)
N11 0.0288(9) 0.0190(8) 0.0213(9) -0.0003(6) -0.0033(7) -0.0032(7)
N12 0.0392(11) 0.0244(9) 0.0260(10) 0.0024(7) -0.0041(8) -0.0091(8)
C1 0.0219(11) 0.0340(12) 0.0332(12) 0.0102(9) -0.0030(9) -0.0007(9)
C2 0.0346(14) 0.0540(18) 0.0570(18) 0.0142(14) -0.0133(13) -0.0169(13)
C02G 0.0255(11) 0.0410(14) 0.0373(13) -0.0047(10) -0.0084(10) 0.0055(10)
C3 0.0323(16) 0.075(2) 0.097(3) 0.048(2) -0.0220(18) -0.0222(16)
C4 0.0303(16) 0.086(3) 0.099(3) 0.061(3) 0.0205(18) 0.0128(17)
C5 0.061(2) 0.065(2) 0.073(3) 0.0233(19) 0.038(2) 0.0156(19)
C6 0.0452(16) 0.0438(16) 0.0446(16) 0.0066(12) 0.0146(13) 0.0057(12)
C7 0.0272(11) 0.0230(10) 0.0262(11) -0.0037(8) -0.0056(8) -0.0002(8)
C8 0.0302(12) 0.0287(12) 0.0334(12) 0.0011(9) -0.0049(9) -0.0021(9)
C9 0.0414(14) 0.0318(13) 0.0428(14) 0.0064(10) -0.0089(11) -0.0020(11)
C10 0.0365(14) 0.0334(13) 0.0544(17) -0.0005(11) -0.0135(12) 0.0087(11)
C11 0.0280(12) 0.0383(14) 0.0417(14) -0.0054(11) -0.0056(10) 0.0026(10)
C12 0.0293(12) 0.0300(12) 0.0291(11) -0.0037(9) -0.0045(9) -0.0013(9)
C13 0.0235(11) 0.0260(11) 0.0279(11) -0.0079(8) 0.0000(8) -0.0038(8)
C14 0.0237(11) 0.0324(12) 0.0346(12) -0.0108(9) -0.0026(9) -0.0016(9)
C15 0.0301(13) 0.0388(14) 0.0585(17) -0.0238(13) -0.0083(12) 0.0068(10)
C16 0.0445(16) 0.0435(16) 0.068(2) -0.0340(15) -0.0187(14) 0.0047(13)
C17 0.0316(13) 0.0490(16) 0.0618(19) -0.0292(14) -0.0179(12) 0.0029(11)
C18 0.0251(11) 0.0359(13) 0.0386(13) -0.0139(10) -0.0039(10) -0.0005(9)
C19 0.0279(12) 0.0334(12) 0.0352(12) -0.0117(10) -0.0090(9) 0.0011(9)
C20 0.0463(16) 0.0483(16) 0.0397(15) -0.0052(12) -0.0088(12) -0.0034(12)
C21 0.0263(12) 0.0450(15) 0.0505(16) -0.0110(12) -0.0109(11) 0.0019(11)
C22 0.0253(11) 0.0273(11) 0.0414(13) -0.0083(10) -0.0068(10) 0.0006(9)
C23 0.0245(13) 0.0461(16) 0.075(2) -0.0186(15) -0.0017(13) 0.0024(11)
C24 0.066(2) 0.0388(16) 0.0576(19) 0.0022(13) -0.0271(16) -0.0036(14)
C25 0.0293(11) 0.0283(11) 0.0222(10) -0.0019(8) -0.0023(8) -0.0058(9)
C26 0.0366(13) 0.0323(12) 0.0283(11) -0.0049(9) -0.0085(10) -0.0007(10)
C27 0.0376(13) 0.0411(14) 0.0355(13) -0.0055(11) -0.0144(11) -0.0014(11)
C28 0.0425(14) 0.0416(14) 0.0329(13) -0.0104(10) -0.0116(11) -0.0086(11)
C29 0.0380(13) 0.0331(13) 0.0320(12) -0.0117(10) -0.0024(10) -0.0049(10)
C30 0.0313(12) 0.0285(11) 0.0256(11) -0.0053(9) -0.0014(9) -0.0050(9)
C31 0.0328(13) 0.0354(13) 0.0363(13) -0.0118(10) -0.0065(10) 0.0007(10)
C32 0.0564(19) 0.0329(15) 0.072(2) -0.0016(14) -0.0251(16) 0.0013(13)
C33 0.0380(16) 0.092(3) 0.0515(19) -0.0325(18) -0.0041(14) 0.0153(16)
C34 0.0459(15) 0.0405(15) 0.0410(14) -0.0115(11) -0.0197(12) 0.0118(12)
C35 0.0508(18) 0.0393(16) 0.061(2) 0.0028(13) -0.0090(15) 0.0067(13)
C36 0.066(2) 0.062(2) 0.0471(18) -0.0011(15) 0.0070(16) 0.0256(17)
C37 0.0344(13) 0.0319(12) 0.0462(14) 0.0095(11) 0.0011(11) -0.0054(10)
C41 0.0577(17) 0.0443(15) 0.0305(13) 0.0063(11) 0.0090(12) -0.0007(13)
C38 0.048(2) 0.045(2) 0.059(2) 0.0208(16) 0.0067(17) -0.0074(15)
C39 0.053(3) 0.055(3) 0.055(2) 0.0255(19) 0.0178(19) 0.002(2)
C40 0.064(2) 0.062(2) 0.0390(19) 0.0175(16) 0.0138(17) 0.0049(18)
C42 0.085(3) 0.080(3) 0.0303(18) -0.0051(18) 0.0022(19) -0.019(2)
C43 0.078(3) 0.050(2) 0.046(2) 0.0035(17) 0.018(2) 0.012(2)
C44 0.047(2) 0.055(2) 0.054(2) 0.0142(17) -0.0090(17) -0.0113(17)
C45 0.057(2) 0.0333(17) 0.059(2) 0.0036(15) 0.0092(18) -0.0097(15)
C46 0.0480(17) 0.0596(19) 0.0398(15) -0.0014(13) -0.0012(13) -0.0047(14)
C47 0.079(3) 0.074(2) 0.0400(17) -0.0008(16) -0.0148(16) -0.0094(19)
C48 0.078(3) 0.059(2) 0.063(2) 0.0043(17) -0.0390(19) -0.0126(18)
C49 0.0432(16) 0.064(2) 0.0540(19) 0.0012(15) -0.0149(14) -0.0151(14)
C049 0.0419(15) 0.0401(15) 0.0556(18) -0.0151(13) 0.0038(13) -0.0037(12)
C50 0.056(2) 0.0471(19) 0.101(3) -0.0055(19) 0.011(2) 0.0029(16)
C51 0.050(2) 0.060(2) 0.109(4) -0.019(2) 0.008(2) 0.0067(17)
C52 0.0467(17) 0.065(2) 0.0502(18) -0.0124(15) 0.0070(14) -0.0102(15)
C53 0.0440(18) 0.091(3) 0.061(2) 0.018(2) 0.0009(16) -0.0124(18)
C54 0.071(2) 0.0490(19) 0.066(2) 0.0049(16) -0.0088(18) -0.0157(17)
C55 0.073(3) 0.060(2) 0.081(3) -0.001(2) 0.009(2) -0.0006(19)
C56 0.0446(19) 0.066(2) 0.096(3) 0.023(2) -0.0045(19) 0.0080(16)
C57 0.0498(19) 0.068(2) 0.076(3) 0.0166(19) -0.0078(17) -0.0012(17)
C58 0.051(2) 0.067(2) 0.084(3) 0.007(2) 0.0046(19) -0.0041(17)
C59 0.073(3) 0.072(3) 0.067(2) 0.0049(19) 0.019(2) 0.019(2)
C60 0.053(2) 0.066(2) 0.075(3) -0.0055(19) 0.0184(18) -0.0129(17)
C61 0.058(2) 0.057(2) 0.084(3) 0.0217(19) 0.0164(19) -0.0028(17)
C62 0.065(3) 0.084(5) 0.047(3) -0.020(3) 0.015(2) -0.024(3)
C63 0.067(5) 0.063(3) 0.058(3) -0.017(3) 0.007(3) -0.004(4)
C64 0.061(4) 0.061(4) 0.062(3) -0.017(3) -0.008(3) -0.015(3)
C65 0.051(2) 0.063(5) 0.073(3) -0.026(4) -0.0101(18) -0.011(3)
C66 0.065(2) 0.0361(15) 0.0571(19) -0.0019(13) -0.0230(16) -0.0057(14)
C67 0.071(2) 0.0350(15) 0.0481(17) 0.0002(12) -0.0109(15) -0.0004(14)
C68 0.075(2) 0.0517(19) 0.0453(17) -0.0024(14) -0.0188(16) 0.0173(16)
C69 0.071(2) 0.0560(19) 0.0357(15) -0.0080(13) -0.0113(14) 0.0147(16)
C70 0.074(3) 0.059(2) 0.071(3) -0.0014(18) 0.005(2) 0.0178(19)
C71 0.110(5) 0.159(7) 0.138(6) -0.101(5) 0.027(4) 0.013(4)
C72 0.133(5) 0.092(4) 0.071(3) -0.038(3) 0.013(3) 0.000(3)
C73 0.094(3) 0.104(4) 0.060(2) -0.038(2) 0.002(2) -0.022(3)
C74 0.093(3) 0.065(2) 0.0438(19) 0.0043(16) 0.0057(18) 0.002(2)
C75 0.076(3) 0.063(2) 0.055(2) 0.0080(17) -0.0020(18) -0.0075(19)
C76 0.074(3) 0.062(2) 0.069(2) 0.0143(19) -0.006(2) -0.0080(19)
C77 0.092(3) 0.058(2) 0.061(2) 0.0114(17) -0.016(2) -0.017(2)
C78 0.066(2) 0.061(2) 0.069(2) 0.0114(18) -0.0166(19) -0.0061(18)
C79 0.057(2) 0.073(3) 0.073(3) 0.012(2) -0.0110(18) 0.0015(18)
C80 0.068(2) 0.081(3) 0.053(2) 0.0188(18) -0.0067(17) 0.012(2)
C81 0.067(3) 0.073(6) 0.041(5) 0.014(3) -0.009(3) -0.007(3)
C82 0.064(3) 0.096(4) 0.128(5) 0.046(3) -0.033(3) -0.031(2)
C83 0.067(4) 0.103(6) 0.072(5) 0.010(3) -0.013(3) -0.009(4)
C84 0.083(3) 0.101(4) 0.112(4) 0.032(3) -0.027(3) 0.007(3)
C85 0.096(3) 0.051(2) 0.086(3) 0.016(2) -0.029(2) -0.019(2)
C86 0.079(2) 0.0430(17) 0.0512(19) -0.0029(14) -0.0082(17) -0.0146(16)
C87 0.075(2) 0.0541(19) 0.0471(18) 0.0056(14) -0.0112(16) -0.0161(17)
C88 0.0499(19) 0.073(2) 0.055(2) 0.0213(17) 0.0071(15) 0.0032(16)
C89 0.0576(19) 0.0536(18) 0.0396(16) -0.0011(13) 0.0093(14) 0.0062(15)
C94 0.0211(10) 0.0193(10) 0.0310(11) 0.0001(8) -0.0021(8) 0.0010(8)
C95 0.0310(12) 0.0311(12) 0.0349(13) -0.0053(9) -0.0004(10) -0.0053(9)
C96 0.0339(13) 0.0396(14) 0.0509(16) -0.0122(12) -0.0051(11) -0.0098(11)
C97 0.0234(11) 0.0289(12) 0.0602(17) -0.0012(11) 0.0006(11) -0.0055(9)
C98 0.0244(11) 0.0295(12) 0.0423(14) 0.0037(10) 0.0058(10) 0.0025(9)
C99 0.0258(11) 0.0279(11) 0.0319(12) -0.0014(9) -0.0015(9) 0.0003(9)
C100 0.0249(10) 0.0206(10) 0.0234(10) -0.0008(8) -0.0036(8) 0.0025(8)
C101 0.0274(11) 0.0261(11) 0.0283(11) 0.0016(8) -0.0049(9) -0.0038(9)
C102 0.0394(13) 0.0256(11) 0.0318(12) 0.0056(9) -0.0085(10) 0.0002(9)
C103 0.0346(13) 0.0318(12) 0.0363(13) 0.0024(10) -0.0126(10) 0.0064(10)
C104 0.0235(11) 0.0315(12) 0.0398(13) -0.0004(10) -0.0061(9) 0.0016(9)
C105 0.0271(11) 0.0231(10) 0.0305(11) 0.0017(8) -0.0021(9) -0.0003(8)
C106 0.0295(11) 0.0185(10) 0.0231(10) -0.0013(8) 0.0003(8) -0.0023(8)
C107 0.0332(12) 0.0251(11) 0.0259(11) -0.0022(8) -0.0035(9) -0.0016(9)
C108 0.0446(14) 0.0310(12) 0.0265(11) -0.0022(9) -0.0079(10) -0.0058(10)
C109 0.0512(15) 0.0314(12) 0.0242(11) -0.0074(9) 0.0005(10) -0.0064(11)
C110 0.0422(14) 0.0258(11) 0.0289(12) -0.0060(9) 0.0066(10) 0.0001(10)
C111 0.0323(12) 0.0244(11) 0.0251(11) -0.0006(8) 0.0029(9) -0.0011(9)
C112 0.0358(13) 0.0353(13) 0.0318(12) -0.0025(10) 0.0021(10) 0.0105(10)
C113 0.0373(16) 0.094(3) 0.0468(18) -0.0090(17) 0.0015(13) 0.0201(16)
C114 0.083(2) 0.0322(15) 0.0464(17) 0.0046(12) -0.0079(16) 0.0157(15)
C115 0.0368(13) 0.0376(13) 0.0303(12) -0.0044(10) -0.0105(10) 0.0074(10)
C116 0.0370(16) 0.065(2) 0.065(2) -0.0141(16) -0.0163(14) 0.0109(14)
C117 0.0581(18) 0.0388(15) 0.0496(17) -0.0013(12) -0.0144(14) 0.0165(13)
C118 0.0262(11) 0.0170(9) 0.0269(11) -0.0009(8) 0.0002(8) -0.0002(8)
C119 0.0312(12) 0.0268(11) 0.0301(12) -0.0067(9) -0.0022(9) 0.0005(9)
C120 0.0400(14) 0.0398(14) 0.0330(13) -0.0152(10) -0.0034(11) -0.0011(11)
C121 0.0404(15) 0.0477(16) 0.0406(15) -0.0219(12) 0.0071(12) 0.0028(12)
C122 0.0289(12) 0.0353(13) 0.0468(15) -0.0113(11) 0.0039(11) 0.0052(10)
C123 0.0276(11) 0.0228(11) 0.0329(12) -0.0038(9) -0.0011(9) 0.0013(8)
C124 0.0245(11) 0.0304(12) 0.0384(13) -0.0040(10) -0.0048(9) 0.0048(9)
C125 0.0372(15) 0.0572(18) 0.0513(17) 0.0072(14) -0.0120(13) -0.0136(13)
C126 0.0484(17) 0.0451(16) 0.0499(17) 0.0098(13) -0.0139(13) -0.0073(13)
C127 0.0326(13) 0.0475(15) 0.0391(14) -0.0201(12) -0.0104(11) 0.0072(11)
C128 0.0371(16) 0.075(2) 0.074(2) -0.0380(19) -0.0128(15) -0.0021(15)
C129 0.076(2) 0.068(2) 0.0405(16) -0.0145(15) -0.0232(16) 0.0332(18)
C130 0.0444(15) 0.0301(13) 0.0539(17) -0.0084(12) 0.0074(13) -0.0103(11)
C131 0.0538(18) 0.0305(14) 0.075(2) 0.0052(14) 0.0073(16) -0.0008(13)
C132 0.0514(18) 0.0405(16) 0.068(2) 0.0163(14) 0.0064(15) -0.0063(13)
C133 0.0343(13) 0.0482(16) 0.0403(14) 0.0185(12) -0.0005(11) -0.0017(11)
C134 0.0373(13) 0.0321(12) 0.0305(12) 0.0077(10) 0.0001(10) -0.0042(10)
C135 0.064(2) 0.0248(13) 0.078(2) -0.0079(13) 0.0247(18) -0.0047(13)
C136 0.071(2) 0.082(3) 0.058(2) -0.0275(19) -0.0039(18) -0.026(2)
C137 0.0581(18) 0.0443(16) 0.0385(15) -0.0022(12) 0.0134(13) -0.0052(13)
C138 0.0412(16) 0.063(2) 0.0533(18) 0.0107(15) -0.0041(13) 0.0114(14)
C139 0.112(6) 0.059(3) 0.045(3) -0.018(3) -0.019(3) 0.005(3)
C140 0.178(6) 0.074(3) 0.052(7) -0.030(3) -0.032(5) -0.025(3)
C141 0.172(11) 0.037(2) 0.053(4) -0.012(3) 0.006(6) -0.007(6)
C142 0.101(3) 0.047(2) 0.053(7) -0.014(2) -0.013(3) 0.0156(19)
C143 0.074(2) 0.055(2) 0.054(2) 0.0036(15) 0.0215(18) 0.0101(17)
C144 0.072(3) 0.075(3) 0.082(3) 0.025(2) 0.031(2) 0.008(2)
C145 0.059(2) 0.0486(18) 0.064(2) 0.0081(15) -0.0160(16) -0.0104(15)
C146 0.069(2) 0.0497(19) 0.059(2) -0.0136(15) -0.0078(17) -0.0191(16)
C147 0.053(2) 0.116(4) 0.113(4) 0.053(3) -0.008(2) -0.014(2)
C148 0.047(3) 0.065(4) 0.117(6) 0.026(4) -0.023(3) -0.007(3)
C149 0.066(2) 0.084(3) 0.074(3) 0.012(2) -0.019(2) -0.008(2)
C150 0.072(2) 0.060(2) 0.079(3) 0.0171(19) -0.024(2) -0.0172(18)
C151 0.075(3) 0.084(3) 0.053(2) -0.0183(19) -0.0116(18) -0.021(2)
C152 0.123(4) 0.064(3) 0.078(3) -0.031(2) -0.040(3) 0.009(3)
C153 0.114(4) 0.076(3) 0.068(3) -0.031(2) 0.015(3) 0.016(3)
C154 0.066(2) 0.064(2) 0.074(3) -0.0196(19) -0.0111(19) 0.0103(18)
C155 0.074(2) 0.051(2) 0.069(2) 0.0159(17) -0.0196(19) -0.0126(17)
C156 0.066(2) 0.065(2) 0.077(3) 0.0050(19) -0.003(2) -0.0081(19)
C157 0.075(3) 0.069(2) 0.058(2) 0.0045(18) -0.0018(19) -0.014(2)
C158 0.098(3) 0.084(3) 0.050(2) 0.0073(19) 0.001(2) -0.017(2)
C159 0.046(3) 0.061(4) 0.057(4) 0.007(2) 0.001(3) 0.004(3)
C160 0.054(2) 0.092(3) 0.059(2) -0.003(2) -0.0119(17) -0.0097(19)
C161 0.065(2) 0.097(3) 0.056(2) 0.012(2) -0.0200(18) -0.005(2)
C162 0.052(2) 0.093(3) 0.063(2) 0.025(2) -0.0024(17) -0.0036(19)
C163 0.0212(10) 0.0277(11) 0.0313(11) 0.0090(9) -0.0043(8) -0.0016(8)
C164 0.0336(13) 0.0403(14) 0.0447(15) 0.0127(11) -0.0159(11) -0.0118(11)
C165 0.0294(14) 0.0536(18) 0.075(2) 0.0302(16) -0.0174(14) -0.0148(13)
C166 0.0243(14) 0.066(2) 0.098(3) 0.048(2) 0.0082(16) 0.0014(14)
C167 0.054(2) 0.059(2) 0.063(2) 0.0170(16) 0.0284(17) 0.0166(16)
C168 0.0404(14) 0.0345(13) 0.0423(15) 0.0049(11) 0.0102(12) 0.0020(11)
C169 0.0238(10) 0.0222(10) 0.0253(10) -0.0022(8) -0.0078(8) 0.0004(8)
C170 0.0266(11) 0.0303(11) 0.0265(11) -0.0018(9) -0.0055(9) -0.0001(9)
C172 0.0344(13) 0.0358(13) 0.0457(15) 0.0011(11) -0.0170(11) 0.0095(10)
C173 0.0387(14) 0.0304(12) 0.0396(14) 0.0066(10) -0.0140(11) 0.0007(10)
C174 0.0266(11) 0.0266(11) 0.0308(11) 0.0022(9) -0.0076(9) -0.0019(9)
C175 0.0210(10) 0.0250(11) 0.0279(11) -0.0044(8) 0.0006(8) -0.0061(8)
C176 0.0241(11) 0.0288(11) 0.0343(12) -0.0077(9) -0.0014(9) -0.0046(9)
C177 0.0278(12) 0.0374(14) 0.0538(16) -0.0194(12) -0.0025(11) 0.0019(10)
C178 0.0356(14) 0.0467(16) 0.0623(19) -0.0320(14) -0.0090(13) -0.0009(12)
C179 0.0275(12) 0.0491(16) 0.0534(17) -0.0229(13) -0.0118(11) -0.0029(11)
C180 0.0229(11) 0.0335(12) 0.0350(12) -0.0082(10) -0.0022(9) -0.0035(9)
C181 0.0252(11) 0.0338(12) 0.0367(13) -0.0073(10) -0.0100(9) -0.0021(9)
C182 0.0496(16) 0.0429(15) 0.0418(15) -0.0012(12) -0.0123(12) -0.0078(12)
C183 0.0245(12) 0.0432(15) 0.0523(16) -0.0068(12) -0.0102(11) -0.0016(10)
C184 0.0252(11) 0.0266(11) 0.0441(14) -0.0080(10) -0.0073(10) 0.0006(9)
C185 0.0223(12) 0.0452(16) 0.077(2) -0.0221(15) -0.0022(13) 0.0003(11)
C186 0.062(2) 0.0352(15) 0.064(2) 0.0039(13) -0.0263(16) -0.0025(13)
C187 0.0275(11) 0.0245(10) 0.0217(10) 0.0001(8) -0.0041(8) -0.0014(8)
C188 0.0310(12) 0.0305(12) 0.0286(11) -0.0025(9) -0.0077(9) 0.0036(9)
C189 0.0307(12) 0.0435(14) 0.0360(13) -0.0037(11) -0.0135(10) 0.0008(10)
C190 0.0416(14) 0.0437(15) 0.0377(14) -0.0110(11) -0.0149(11) -0.0055(11)
C191 0.0410(14) 0.0287(12) 0.0347(13) -0.0092(10) -0.0084(10) -0.0002(10)
C192 0.0294(11) 0.0251(11) 0.0259(11) 0.0004(8) -0.0046(9) -0.0002(9)
C193 0.0330(12) 0.0302(12) 0.0307(12) -0.0045(9) -0.0071(10) 0.0066(9)
C194 0.0575(17) 0.0311(13) 0.0374(14) 0.0001(10) -0.0130(12) 0.0078(12)
C195 0.0354(14) 0.0610(19) 0.0391(15) -0.0063(13) -0.0039(11) 0.0113(13)
C196 0.0421(15) 0.0434(15) 0.0406(14) -0.0120(12) -0.0189(12) 0.0143(12)
C197 0.063(2) 0.071(2) 0.0470(18) 0.0084(16) 0.0093(16) 0.0336(18)
C198 0.0477(17) 0.0379(15) 0.065(2) 0.0008(14) -0.0078(14) 0.0075(12)
C199 0.0352(13) 0.0281(12) 0.0473(15) 0.0108(10) 0.0004(11) -0.0045(10)
C200 0.046(2) 0.0393(18) 0.062(2) 0.0210(16) 0.0063(17) -0.0060(15)
C201 0.053(2) 0.054(3) 0.059(2) 0.026(2) 0.0170(18) -0.007(2)
C202 0.081(3) 0.077(3) 0.049(2) 0.0182(17) 0.0119(18) -0.002(2)
C203 0.0522(17) 0.0451(15) 0.0332(13) 0.0082(11) 0.0078(12) -0.0037(13)
C204 0.082(3) 0.085(4) 0.032(2) 0.008(2) -0.0028(19) -0.017(3)
C205 0.076(4) 0.050(4) 0.059(2) 0.005(3) 0.013(3) 0.003(2)
C206 0.054(2) 0.0272(16) 0.062(2) 0.0031(14) 0.0075(17) -0.0081(14)
C207 0.0456(19) 0.045(2) 0.058(2) 0.0123(16) -0.0133(16) -0.0111(15)
C208 0.0375(15) 0.0599(19) 0.0441(16) -0.0191(13) -0.0022(12) -0.0060(13)
C209 0.0482(16) 0.0433(16) 0.0445(15) -0.0023(12) -0.0108(13) -0.0124(12)
C210 0.0403(15) 0.0384(14) 0.0542(17) -0.0150(12) -0.0160(13) 0.0079(11)
C211 0.102(3) 0.063(2) 0.0368(17) 0.0052(15) -0.0050(18) 0.030(2)
C212 0.110(4) 0.060(2) 0.072(3) 0.0048(19) -0.030(2) 0.024(2)
C213 0.081(3) 0.0360(16) 0.064(2) 0.0126(14) 0.0069(18) 0.0029(16)
C214 0.097(3) 0.0483(19) 0.060(2) 0.0070(16) -0.014(2) -0.0254(19)
C215 0.0480(18) 0.0491(18) 0.070(2) 0.0097(15) -0.0071(16) 0.0056(14)
C216 0.050(2) 0.066(2) 0.114(4) 0.008(2) 0.004(2) 0.0162(18)
C217 0.070(3) 0.075(3) 0.091(3) 0.004(2) 0.032(2) 0.016(2)
C218 0.0454(17) 0.0467(17) 0.061(2) 0.0066(14) 0.0149(14) 0.0050(13)
C219 0.0337(16) 0.083(3) 0.080(3) -0.039(2) 0.0072(16) -0.0180(16)
C220 0.0490(18) 0.0520(19) 0.069(2) -0.0079(16) -0.0149(16) -0.0173(14)
C221 0.0538(18) 0.0574(19) 0.0475(17) -0.0175(14) -0.0148(14) 0.0041(14)
C222 0.0380(14) 0.0451(16) 0.0458(16) -0.0155(12) 0.0014(12) -0.0040(12)
C223 0.0452(17) 0.0388(16) 0.071(2) -0.0057(14) -0.0067(15) -0.0022(12)
C224 0.088(3) 0.0355(15) 0.0387(15) 0.0016(12) 0.0013(15) -0.0065(15)
C225 0.068(2) 0.0423(17) 0.0531(18) 0.0115(13) -0.0093(16) 0.0074(14)
C226 0.075(2) 0.0389(16) 0.0456(17) 0.0088(12) -0.0228(15) -0.0050(14)
C227 0.0468(17) 0.070(2) 0.0377(15) 0.0102(14) 0.0058(13) 0.0048(15)
C228 0.062(2) 0.069(2) 0.083(3) 0.033(2) 0.030(2) 0.0208(19)
C229 0.0353(16) 0.059(2) 0.090(3) 0.0228(19) 0.0039(16) 0.0072(14)
C230 0.0384(15) 0.0390(15) 0.0510(17) 0.0051(12) 0.0046(12) 0.0058(11)
C231 0.0269(11) 0.0267(11) 0.0239(10) -0.0004(8) -0.0042(8) 0.0009(8)
C232 0.0299(12) 0.0286(11) 0.0291(11) -0.0001(9) -0.0026(9) -0.0006(9)
C233 0.0419(14) 0.0307(12) 0.0359(13) 0.0037(10) -0.0068(11) 0.0018(10)
C234 0.0343(13) 0.0384(14) 0.0481(15) 0.0028(11) -0.0099(11) 0.0083(11)
C235 0.0257(12) 0.0467(15) 0.0460(15) 0.0030(12) -0.0031(11) 0.0007(11)
C236 0.0225(10) 0.0249(11) 0.0283(11) 0.0016(8) -0.0012(8) -0.0001(8)
C237 0.0308(12) 0.0363(13) 0.0266(11) -0.0015(9) -0.0031(9) -0.0051(10)
C238 0.0310(13) 0.0393(14) 0.0418(14) 0.0006(11) -0.0092(10) -0.0104(10)
C239 0.0293(12) 0.0440(15) 0.0420(14) 0.0060(11) -0.0002(10) -0.0101(11)
C240 0.0464(16) 0.0522(17) 0.0338(14) -0.0042(12) 0.0101(12) -0.0137(13)
C241 0.0417(14) 0.0371(13) 0.0324(13) -0.0055(10) 0.0022(11) -0.0101(11)
C242 0.0431(13) 0.0191(10) 0.0261(11) -0.0009(8) 0.0035(9) -0.0053(9)
C243 0.0592(17) 0.0253(11) 0.0248(11) -0.0001(9) -0.0047(11) -0.0135(11)
C244 0.103(3) 0.0321(14) 0.0304(14) -0.0037(11) -0.0146(15) -0.0090(16)
C245 0.129(4) 0.0317(15) 0.0304(15) -0.0060(11) 0.0024(18) 0.0129(18)
C246 0.088(3) 0.0334(15) 0.0437(17) -0.0025(12) 0.0184(17) 0.0157(15)
C247 0.0558(17) 0.0279(12) 0.0357(14) -0.0013(10) 0.0105(12) 0.0030(11)
C248 0.0417(16) 0.0481(17) 0.0586(19) -0.0044(14) 0.0070(14) 0.0148(13)
C249 0.048(2) 0.089(3) 0.100(4) 0.007(3) 0.011(2) 0.008(2)
C250 0.064(2) 0.070(2) 0.071(3) 0.0178(19) -0.0102(19) 0.0103(19)
C251 0.0434(15) 0.0506(16) 0.0297(12) 0.0044(11) -0.0101(11) -0.0137(12)
C252 0.065(2) 0.093(3) 0.060(2) 0.010(2) -0.0250(18) -0.037(2)
C253 0.0449(15) 0.0485(16) 0.0325(13) 0.0048(11) -0.0100(11) 0.0024(12)
C254 0.0346(12) 0.0232(10) 0.0247(11) 0.0018(8) -0.0055(9) -0.0081(9)
C255 0.0427(14) 0.0308(12) 0.0273(12) -0.0047(9) -0.0043(10) -0.0053(10)
C256 0.0582(18) 0.0461(16) 0.0348(14) -0.0131(12) -0.0045(13) -0.0085(13)
C257 0.065(2) 0.065(2) 0.0345(14) -0.0085(13) -0.0187(14) -0.0198(16)
C258 0.0482(16) 0.0535(17) 0.0442(16) 0.0063(13) -0.0233(13) -0.0140(13)
C259 0.0370(13) 0.0343(13) 0.0361(13) 0.0045(10) -0.0119(10) -0.0077(10)
C260 0.0389(15) 0.0477(17) 0.0617(19) -0.0060(14) -0.0190(14) 0.0090(12)
C261 0.077(3) 0.049(2) 0.141(5) 0.030(3) 0.017(3) 0.007(2)
C262 0.067(2) 0.057(2) 0.100(3) 0.020(2) 0.026(2) 0.0165(19)
C263 0.0449(15) 0.0302(13) 0.0335(13) -0.0094(10) -0.0021(11) 0.0054(10)
C264 0.071(2) 0.0365(15) 0.0513(18) -0.0040(13) -0.0061(15) 0.0074(14)
C265 0.0497(17) 0.0454(16) 0.0468(16) -0.0110(13) 0.0060(13) 0.0066(13)
C266 0.0406(13) 0.0254(11) 0.0323(12) 0.0025(9) -0.0059(10) -0.0091(10)
C267 0.0643(19) 0.0363(14) 0.0412(15) -0.0099(11) 0.0004(13) -0.0145(13)
C268 0.0488(17) 0.0474(17) 0.0551(18) 0.0110(13) -0.0184(14) -0.0101(13)
C269 0.0610(18) 0.0343(14) 0.0445(16) 0.0073(11) -0.0128(13) -0.0204(13)
C270 0.076(2) 0.0535(19) 0.0435(17) 0.0134(14) -0.0028(15) -0.0342(17)
C271 0.085(2) 0.0531(18) 0.0298(14) 0.0111(12) -0.0054(14) -0.0322(17)
C272 0.073(2) 0.0395(15) 0.0283(13) 0.0045(11) 0.0002(13) -0.0221(14)
C273 0.102(3) 0.0478(19) 0.054(2) -0.0104(15) 0.035(2) -0.0134(19)
C274 0.116(3) 0.067(2) 0.0342(16) 0.0121(15) -0.0244(18) -0.051(2)
C275 0.0322(12) 0.0318(12) 0.0319(12) 0.0036(9) -0.0029(9) -0.0018(9)
C939 0.112(6) 0.059(3) 0.045(3) -0.018(3) -0.019(3) 0.005(3)
C941 0.172(11) 0.037(2) 0.053(4) -0.012(3) 0.006(6) -0.007(6)
C942 0.101(3) 0.047(2) 0.053(7) -0.014(2) -0.013(3) 0.0156(19)
C940 0.178(6) 0.074(3) 0.052(7) -0.030(3) -0.032(5) -0.025(3)
C948 0.047(3) 0.065(4) 0.117(6) 0.026(4) -0.023(3) -0.007(3)
C962 0.065(3) 0.084(5) 0.047(3) -0.020(3) 0.015(2) -0.024(3)
C965 0.051(2) 0.063(5) 0.073(3) -0.026(4) -0.0101(18) -0.011(3)
C964 0.061(4) 0.061(4) 0.062(3) -0.017(3) -0.008(3) -0.015(3)
C963 0.067(5) 0.063(3) 0.058(3) -0.017(3) 0.007(3) -0.004(4)
C91 0.109(5) 0.042(2) 0.064(3) -0.0166(18) -0.004(4) 0.011(3)
C93 0.096(4) 0.066(3) 0.077(4) -0.036(3) -0.029(3) 0.013(3)
C90 0.086(4) 0.043(3) 0.074(2) -0.020(3) -0.015(4) 0.007(3)
C92 0.119(6) 0.058(3) 0.087(3) -0.033(3) -0.031(4) 0.016(3)
C959 0.046(3) 0.061(4) 0.057(4) 0.007(2) 0.001(3) 0.004(3)
C981 0.067(3) 0.073(6) 0.041(5) 0.014(3) -0.009(3) -0.007(3)
C983 0.067(4) 0.103(6) 0.072(5) 0.010(3) -0.013(3) -0.009(4)
C39A 0.053(3) 0.055(3) 0.055(2) 0.0255(19) 0.0178(19) 0.002(2)
C45A 0.057(2) 0.0333(17) 0.059(2) 0.0036(15) 0.0092(18) -0.0097(15)
C43A 0.078(3) 0.050(2) 0.046(2) 0.0035(17) 0.018(2) 0.012(2)
C38A 0.048(2) 0.045(2) 0.059(2) 0.0208(16) 0.0067(17) -0.0074(15)
C40A 0.064(2) 0.062(2) 0.0390(19) 0.0175(16) 0.0138(17) 0.0049(18)
C42A 0.085(3) 0.080(3) 0.0303(18) -0.0051(18) 0.0022(19) -0.019(2)
C901 0.053(2) 0.054(3) 0.059(2) 0.026(2) 0.0170(18) -0.007(2)
C907 0.0456(19) 0.045(2) 0.058(2) 0.0123(16) -0.0133(16) -0.0111(15)
C900 0.046(2) 0.0393(18) 0.062(2) 0.0210(16) 0.0063(17) -0.0060(15)
C902 0.081(3) 0.077(3) 0.049(2) 0.0182(17) 0.0119(18) -0.002(2)
C906 0.054(2) 0.0272(16) 0.062(2) 0.0031(14) 0.0075(17) -0.0081(14)
C903 0.0522(17) 0.0451(15) 0.0332(13) 0.0082(11) 0.0078(12) -0.0037(13)
C904 0.082(3) 0.085(4) 0.032(2) 0.008(2) -0.0028(19) -0.017(3)
C905 0.076(4) 0.050(4) 0.059(2) 0.005(3) 0.013(3) 0.003(2)
C991 0.109(5) 0.042(2) 0.064(3) -0.0166(18) -0.004(4) 0.011(3)
C993 0.096(4) 0.066(3) 0.077(4) -0.036(3) -0.029(3) 0.013(3)
C990 0.086(4) 0.043(3) 0.074(2) -0.020(3) -0.015(4) 0.007(3)
C992 0.119(6) 0.058(3) 0.087(3) -0.033(3) -0.031(4) 0.016(3)

loop_
_atom_type_symbol
_atom_type_description
_atom_type_scat_dispersion_real
_atom_type_scat_dispersion_imag
_atom_type_scat_source
Zn Zn -1.5491 0.6778 'International Tables Vol C Tables 4.2.6.8 and 6.1.1.4'
Na Na 0.1353 0.1239 'International Tables Vol C Tables 4.2.6.8 and 6.1.1.4'
Si Si 0.2541 0.3302 'International Tables Vol C Tables 4.2.6.8 and 6.1.1.4'
O O 0.0492 0.0322 'International Tables Vol C Tables 4.2.6.8 and 6.1.1.4'
N N 0.0311 0.0180 'International Tables Vol C Tables 4.2.6.8 and 6.1.1.4'
C C 0.0181 0.0091 'International Tables Vol C Tables 4.2.6.8 and 6.1.1.4'
H H 0.0000 0.0000 'International Tables Vol C Tables 4.2.6.8 and 6.1.1.4'

loop_
_geom_angle_atom_site_label_1
_geom_angle_atom_site_label_2
_geom_angle_atom_site_label_3
_geom_angle
_geom_angle_site_symmetry_1
_geom_angle_site_symmetry_3
_geom_angle_publ_flag
N1 Zn1 Si1 40.25(6) . . ?
N2 Zn1 Si1 40.09(5) . . ?
N2 Zn1 N1 79.68(7) . . ?
N3 Zn1 Si1 166.45(9) . . ?
N3 Zn1 N1 139.83(9) . . ?
N3 Zn1 N2 139.20(9) . . ?
N4 Zn2 Si2 40.54(5) . . ?
N4 Zn2 N5 79.57(7) . . ?
N5 Zn2 Si2 40.18(5) . . ?
N6 Zn2 Si2 167.72(7) . . ?
N6 Zn2 N4 142.54(8) . . ?
N6 Zn2 N5 137.46(8) . . ?
N7 Zn3 Si3 40.15(5) . . ?
N7 Zn3 N8 79.75(7) . . ?
N8 Zn3 Si3 40.20(5) . . ?
N9 Zn3 Si3 167.44(8) . . ?
N9 Zn3 N7 139.58(9) . . ?
N9 Zn3 N8 139.60(9) . . ?
N10 Zn4 Si4 40.37(5) . . ?
N10 Zn4 N11 80.26(8) . . ?
N11 Zn4 Si4 40.53(5) . . ?
N12 Zn4 Si4 166.32(7) . . ?
N12 Zn4 N10 138.43(8) . . ?
N12 Zn4 N11 139.96(8) . . ?
O1 Na1 O4 91.64(9) . . ?
O1 Na1 O5 174.73(9) . . ?
O2 Na1 O1 88.90(8) . . ?
O2 Na1 O4 177.69(10) . . ?
O2 Na1 O5 86.49(8) . . ?
O3 Na1 O1 86.60(9) . . ?
O3 Na1 O2 91.43(9) . . ?
O3 Na1 O4 90.85(9) . . ?
O3 Na1 O5 90.97(10) . . ?
O4 Na1 O5 93.07(9) . . ?
O6 Na1 O1 93.62(8) . . ?
O6 Na1 O2 91.63(8) . . ?
O6 Na1 O3 176.94(9) . . ?
O6 Na1 O4 86.10(8) . . ?
O6 Na1 O5 89.05(9) . . ?
O7 Na2 O10 92.69(10) . . ?
O8 Na2 O7 88.87(9) . . ?
O8 Na2 O9 88.61(10) . . ?
O8 Na2 O10 90.36(10) . . ?
O8 Na2 O11 179.64(12) . . ?
O8 Na2 O12 91.84(10) . . ?
O9 Na2 O7 87.00(9) . . ?
O9 Na2 O10 178.93(10) . . ?
O11 Na2 O7 91.33(8) . . ?
O11 Na2 O9 91.70(9) . . ?
O11 Na2 O10 89.32(9) . . ?
O11 Na2 O12 87.99(9) . . ?
O12 Na2 O7 174.60(10) . . ?
O12 Na2 O9 87.67(9) . . ?
O12 Na2 O10 92.66(10) . . ?
O13 Na3 O14 88.59(9) . . ?
O13 Na3 O15 92.32(10) . . ?
O13 Na3 O16 179.71(12) . . ?
O13 Na3 O17 92.93(11) . . ?
O13 Na3 O18 89.25(10) . . ?
O14 Na3 O15 90.09(9) . . ?
O14 Na3 O17 177.21(13) . . ?
O14 Na3 O18 88.10(9) . . ?
O16 Na3 O14 91.13(8) . . ?
O16 Na3 O15 87.62(9) . . ?
O16 Na3 O17 87.36(10) . . ?
O16 Na3 O18 90.80(10) . . ?
O17 Na3 O15 92.19(12) . . ?
O17 Na3 O18 89.57(12) . . ?
O18 Na3 O15 177.58(10) . . ?
O19 Na4 O20 88.12(8) . . ?
O19 Na4 O21 91.76(8) . . ?
O19 Na4 O22 175.24(9) . . ?
O19 Na4 O23 94.14(8) . . ?
O19 Na4 O24 88.67(7) . . ?
O20 Na4 O21 91.79(8) . . ?
O20 Na4 O24 92.03(8) . . ?
O22 Na4 O20 87.11(8) . . ?
O22 Na4 O21 88.49(8) . . ?
O22 Na4 O23 90.62(8) . . ?
O22 Na4 O24 91.39(7) . . ?
O23 Na4 O20 177.60(8) . . ?
O23 Na4 O21 88.93(8) . . ?
O23 Na4 O24 87.24(8) . . ?
O24 Na4 O21 176.16(8) . . ?
N1 Si1 Zn1 49.35(6) . . ?
N1 Si1 C1 116.32(10) . . ?
N1 Si1 C7 110.95(10) . . ?
N2 Si1 Zn1 49.28(6) . . ?
N2 Si1 N1 97.73(9) . . ?
N2 Si1 C1 115.28(11) . . ?
N2 Si1 C7 112.72(10) . . ?
C1 Si1 Zn1 139.17(8) . . ?
C1 Si1 C7 104.15(10) . . ?
C7 Si1 Zn1 116.69(7) . . ?
N4 Si2 Zn2 49.42(6) . . ?
N4 Si2 C94 116.47(9) . . ?
N4 Si2 C100 110.76(10) . . ?
N5 Si2 Zn2 49.65(6) . . ?
N5 Si2 N4 97.50(9) . . ?
N5 Si2 C94 115.58(10) . . ?
N5 Si2 C100 112.40(10) . . ?
C94 Si2 Zn2 141.91(7) . . ?
C94 Si2 C100 104.38(10) . . ?
C100 Si2 Zn2 113.71(7) . . ?
N7 Si3 Zn3 49.22(6) . . ?
N7 Si3 N8 97.70(9) . . ?
N7 Si3 C163 115.81(10) . . ?
N7 Si3 C169 112.72(9) . . ?
N8 Si3 Zn3 49.31(6) . . ?
N8 Si3 C163 115.73(10) . . ?
N8 Si3 C169 111.90(10) . . ?
C163 Si3 Zn3 138.73(7) . . ?
C163 Si3 C169 103.42(10) . . ?
C169 Si3 Zn3 117.86(7) . . ?
N10 Si4 Zn4 48.96(7) . . ?
N10 Si4 N11 97.94(9) . . ?
N10 Si4 C231 111.86(10) . . ?
N10 Si4 C236 114.83(10) . . ?
N11 Si4 Zn4 49.85(6) . . ?
N11 Si4 C231 112.38(10) . . ?
N11 Si4 C236 117.80(10) . . ?
C231 Si4 Zn4 117.41(7) . . ?
C236 Si4 Zn4 140.01(7) . . ?
C236 Si4 C231 102.50(10) . . ?
C46 O1 Na1 119.93(17) . . ?
C49 O1 Na1 129.24(19) . . ?
C49 O1 C46 108.5(2) . . ?
C50 O2 Na1 125.5(2) . . ?
C50 O2 C53 108.4(3) . . ?
C53 O2 Na1 125.6(2) . . ?
C54 O3 Na1 123.1(2) . . ?
C57 O3 Na1 129.3(2) . . ?
C57 O3 C54 106.8(3) . . ?
C58 O4 Na1 124.8(2) . . ?
C61 O4 Na1 125.4(2) . . ?
C61 O4 C58 109.8(3) . . ?
C62 O5 Na1 122.0(3) . . ?
C62 O5 C65 104.6(6) . . ?
C65 O5 Na1 133.4(5) . . ?
C962 O5 Na1 119.4(6) . . ?
C965 O5 Na1 127.9(8) . . ?
C965 O5 C962 112.4(9) . . ?
C66 O6 Na1 121.07(18) . . ?
C69 O6 Na1 133.19(19) . . ?
C69 O6 C66 104.7(2) . . ?
C70 O7 Na2 122.8(2) . . ?
C70 O7 C73 108.7(3) . . ?
C73 O7 Na2 127.9(3) . . ?
C74 O8 Na2 116.5(2) . . ?
C74 O8 C77 110.9(3) . . ?
C77 O8 Na2 130.3(2) . . ?
C78 O9 Na2 129.4(2) . . ?
C78 O9 C81 109.7(4) . . ?
C78 O9 C981 105.8(4) . . ?
C81 O9 Na2 119.5(3) . . ?
C981 O9 Na2 123.6(3) . . ?
C82 O10 Na2 119.9(2) . . ?
C82 O10 C85 107.6(3) . . ?
C85 O10 Na2 131.6(2) . . ?
C86 O11 Na2 125.31(19) . . ?
C86 O11 C89 110.1(2) . . ?
C89 O11 Na2 124.39(19) . . ?
C93 O12 Na2 121.7(3) . . ?
C90 O12 Na2 124.9(5) . . ?
C90 O12 C93 111.7(5) . . ?
C993 O12 Na2 128.2(7) . . ?
C993 O12 C990 99.8(17) . . ?
C990 O12 Na2 131.6(14) . . ?
C139 O13 Na3 131.2(4) . . ?
C142 O13 Na3 121.0(12) . . ?
C142 O13 C139 106.7(14) . . ?
C939 O13 Na3 121.5(4) . . ?
C942 O13 Na3 127.6(14) . . ?
C942 O13 C939 105.8(13) . . ?
C143 O14 Na3 126.3(2) . . ?
C143 O14 C146 109.5(3) . . ?
C146 O14 Na3 123.4(2) . . ?
C147 O15 Na3 123.0(2) . . ?
C147 O15 C150 106.6(3) . . ?
C150 O15 Na3 130.4(2) . . ?
C151 O16 Na3 126.9(2) . . ?
C154 O16 Na3 123.9(2) . . ?
C154 O16 C151 109.1(3) . . ?
C155 O17 Na3 129.9(2) . . ?
C155 O17 C158 109.8(3) . . ?
C158 O17 Na3 119.7(2) . . ?
C159 O18 Na3 120.8(3) . . ?
C159 O18 C162 110.2(4) . . ?
C162 O18 Na3 126.3(2) . . ?
C162 O18 C959 107.7(4) . . ?
C959 O18 Na3 124.5(3) . . ?
C049 O19 Na4 123.69(17) . . ?
C208 O19 Na4 125.88(16) . . ?
C208 O19 C049 108.4(2) . . ?
C211 O20 Na4 126.5(2) . . ?
C211 O20 C214 103.9(3) . . ?
C214 O20 Na4 127.2(2) . . ?
C215 O21 Na4 128.28(19) . . ?
C215 O21 C218 108.8(2) . . ?
C218 O21 Na4 122.27(18) . . ?
C219 O22 Na4 125.75(18) . . ?
C222 O22 Na4 125.10(16) . . ?
C222 O22 C219 109.2(2) . . ?
C223 O23 Na4 133.45(19) . . ?
C226 O23 Na4 119.86(17) . . ?
C226 O23 C223 106.4(2) . . ?
C227 O24 Na4 127.00(18) . . ?
C230 O24 Na4 123.28(16) . . ?
C230 O24 C227 109.2(2) . . ?
Si1 N1 Zn1 90.40(8) . . ?
C25 N1 Zn1 132.39(16) . . ?
C25 N1 Si1 135.47(16) . . ?
Si1 N2 Zn1 90.62(8) . . ?
C13 N2 Zn1 126.76(15) . . ?
C13 N2 Si1 142.20(16) . . ?
C37 N3 Zn1 117.57(17) . . ?
C37 N3 C41 119.3(2) . . ?
C41 N3 Zn1 115.43(18) . . ?
Si2 N4 Zn2 90.04(8) . . ?
C118 N4 Zn2 135.67(14) . . ?
C118 N4 Si2 134.30(15) . . ?
Si2 N5 Zn2 90.17(8) . . ?
C106 N5 Zn2 129.80(14) . . ?
C106 N5 Si2 138.17(15) . . ?
C130 N6 Zn2 120.21(17) . . ?
C130 N6 C134 117.4(2) . . ?
C134 N6 Zn2 121.56(16) . . ?
Si3 N7 Zn3 90.63(8) . . ?
C175 N7 Zn3 128.34(15) . . ?
C175 N7 Si3 140.57(16) . . ?
Si3 N8 Zn3 90.49(8) . . ?
C187 N8 Zn3 132.61(15) . . ?
C187 N8 Si3 135.03(16) . . ?
C199 N9 Zn3 117.19(17) . . ?
C199 N9 C903 120.2(9) . . ?
C203 N9 Zn3 115.6(2) . . ?
C203 N9 C199 118.8(3) . . ?
C903 N9 Zn3 114.6(5) . . ?
Si4 N10 Zn4 90.68(9) . . ?
C242 N10 Zn4 130.44(15) . . ?
C242 N10 Si4 136.54(16) . . ?
Si4 N11 Zn4 89.61(8) . . ?
C254 N11 Zn4 133.69(15) . . ?
C254 N11 Si4 136.02(15) . . ?
C266 N12 Zn4 116.10(15) . . ?
C272 N12 Zn4 114.36(16) . . ?
C272 N12 C266 118.5(2) . . ?
C2 C1 Si1 121.3(2) . . ?
C6 C1 Si1 121.3(2) . . ?
C6 C1 C2 117.4(3) . . ?
C1 C2 H2 119.6 . . ?
C3 C2 C1 120.7(4) . . ?
C3 C2 H2 119.6 . . ?
C170 C02G H02G 120.1 . . ?
C170 C02G C172 119.9(2) . . ?
C172 C02G H02G 120.1 . . ?
C2 C3 H3 119.9 . . ?
C4 C3 C2 120.3(4) . . ?
C4 C3 H3 119.9 . . ?
C3 C4 H4 120.2 . . ?
C5 C4 C3 119.5(3) . . ?
C5 C4 H4 120.2 . . ?
C4 C5 H5 119.5 . . ?
C4 C5 C6 120.9(4) . . ?
C6 C5 H5 119.5 . . ?
C1 C6 C5 121.1(3) . . ?
C1 C6 H6 119.4 . . ?
C5 C6 H6 119.4 . . ?
C8 C7 Si1 124.56(18) . . ?
C8 C7 C12 116.3(2) . . ?
C12 C7 Si1 119.15(18) . . ?
C7 C8 H8 118.9 . . ?
C9 C8 C7 122.2(2) . . ?
C9 C8 H8 118.9 . . ?
C8 C9 H9 120.1 . . ?
C8 C9 C10 119.8(2) . . ?
C10 C9 H9 120.1 . . ?
C9 C10 H10 120.2 . . ?
C11 C10 C9 119.6(2) . . ?
C11 C10 H10 120.2 . . ?
C10 C11 H11 120.1 . . ?
C12 C11 C10 119.9(2) . . ?
C12 C11 H11 120.1 . . ?
C7 C12 H12 118.9 . . ?
C11 C12 C7 122.3(2) . . ?
C11 C12 H12 118.9 . . ?
N2 C13 C14 119.9(2) . . ?
N2 C13 C18 121.9(2) . . ?
C18 C13 C14 117.9(2) . . ?
C13 C14 C22 120.6(2) . . ?
C15 C14 C13 120.4(2) . . ?
C15 C14 C22 118.9(2) . . ?
C14 C15 H15 119.4 . . ?
C16 C15 C14 121.1(3) . . ?
C16 C15 H15 119.4 . . ?
C15 C16 H16 120.5 . . ?
C15 C16 C17 119.0(2) . . ?
C17 C16 H16 120.5 . . ?
C16 C17 H17 119.3 . . ?
C16 C17 C18 121.3(2) . . ?
C18 C17 H17 119.3 . . ?
C13 C18 C19 119.5(2) . . ?
C17 C18 C13 119.7(2) . . ?
C17 C18 C19 120.7(2) . . ?
C18 C19 H19 107.3 . . ?
C18 C19 C20 110.0(2) . . ?
C18 C19 C21 114.3(2) . . ?
C20 C19 H19 107.3 . . ?
C20 C19 C21 110.3(2) . . ?
C21 C19 H19 107.3 . . ?
C19 C20 H20S 109.5 . . ?
C19 C20 H20T 109.5 . . ?
C19 C20 H20U 109.5 . . ?
H20S C20 H20T 109.5 . . ?
H20S C20 H20U 109.5 . . ?
H20T C20 H20U 109.5 . . ?
C19 C21 H21A 109.5 . . ?
C19 C21 H21B 109.5 . . ?
C19 C21 H21C 109.5 . . ?
H21A C21 H21B 109.5 . . ?
H21A C21 H21C 109.5 . . ?
H21B C21 H21C 109.5 . . ?
C14 C22 H22 107.8 . . ?
C14 C22 C23 111.7(2) . . ?
C14 C22 C24 111.8(2) . . ?
C23 C22 H22 107.8 . . ?
C24 C22 H22 107.8 . . ?
C24 C22 C23 109.7(3) . . ?
C22 C23 H23A 109.5 . . ?
C22 C23 H23B 109.5 . . ?
C22 C23 H23C 109.5 . . ?
H23A C23 H23B 109.5 . . ?
H23A C23 H23C 109.5 . . ?
H23B C23 H23C 109.5 . . ?
C22 C24 H24D 109.5 . . ?
C22 C24 H24E 109.5 . . ?
C22 C24 H24F 109.5 . . ?
H24D C24 H24E 109.5 . . ?
H24D C24 H24F 109.5 . . ?
H24E C24 H24F 109.5 . . ?
N1 C25 C26 120.6(2) . . ?
N1 C25 C30 121.5(2) . . ?
C26 C25 C30 117.8(2) . . ?
C25 C26 C34 121.3(2) . . ?
C27 C26 C25 120.1(2) . . ?
C27 C26 C34 118.6(2) . . ?
C26 C27 H27 119.2 . . ?
C28 C27 C26 121.5(2) . . ?
C28 C27 H27 119.2 . . ?
C27 C28 H28 120.5 . . ?
C29 C28 C27 118.9(2) . . ?
C29 C28 H28 120.5 . . ?
C28 C29 H29 119.2 . . ?
C28 C29 C30 121.7(2) . . ?
C30 C29 H29 119.2 . . ?
C25 C30 C31 120.5(2) . . ?
C29 C30 C25 120.0(2) . . ?
C29 C30 C31 119.5(2) . . ?
C30 C31 H31 107.4 . . ?
C30 C31 C32 111.1(2) . . ?
C30 C31 C33 112.1(2) . . ?
C32 C31 H31 107.4 . . ?
C32 C31 C33 111.3(3) . . ?
C33 C31 H31 107.4 . . ?
C31 C32 H32A 109.5 . . ?
C31 C32 H32B 109.5 . . ?
C31 C32 H32C 109.5 . . ?
H32A C32 H32B 109.5 . . ?
H32A C32 H32C 109.5 . . ?
H32B C32 H32C 109.5 . . ?
C31 C33 H33A 109.5 . . ?
C31 C33 H33B 109.5 . . ?
C31 C33 H33C 109.5 . . ?
H33A C33 H33B 109.5 . . ?
H33A C33 H33C 109.5 . . ?
H33B C33 H33C 109.5 . . ?
C26 C34 H34 107.5 . . ?
C26 C34 C35 110.8(2) . . ?
C35 C34 H34 107.5 . . ?
C36 C34 C26 112.4(3) . . ?
C36 C34 H34 107.5 . . ?
C36 C34 C35 111.0(3) . . ?
C34 C35 H35A 109.5 . . ?
C34 C35 H35B 109.5 . . ?
C34 C35 H35C 109.5 . . ?
H35A C35 H35B 109.5 . . ?
H35A C35 H35C 109.5 . . ?
H35B C35 H35C 109.5 . . ?
C34 C36 H36A 109.5 . . ?
C34 C36 H36B 109.5 . . ?
C34 C36 H36C 109.5 . . ?
H36A C36 H36B 109.5 . . ?
H36A C36 H36C 109.5 . . ?
H36B C36 H36C 109.5 . . ?
N3 C37 C38 114.2(3) . . ?
N3 C37 C44 110.9(3) . . ?
N3 C37 C45 109.3(2) . . ?
N3 C37 C44A 116.2(5) . . ?
N3 C37 C45A 96.5(6) . . ?
N3 C37 C38A 117.6(6) . . ?
C38 C37 C44 109.2(3) . . ?
C38 C37 C45 107.2(3) . . ?
C45 C37 C44 105.6(3) . . ?
C44A C37 C45A 107.4(8) . . ?
C44A C37 C38A 110.6(8) . . ?
C38A C37 C45A 106.6(8) . . ?
N3 C41 C40 112.1(3) . . ?
N3 C41 C42 107.2(3) . . ?
N3 C41 C43 110.2(3) . . ?
N3 C41 C43A 118.5(6) . . ?
N3 C41 C40A 120.5(6) . . ?
N3 C41 C42A 103.6(7) . . ?
C40 C41 C43 110.2(3) . . ?
C42 C41 C40 107.9(3) . . ?
C42 C41 C43 109.1(4) . . ?
C43A C41 C40A 100.7(9) . . ?
C42A C41 C43A 105.3(10) . . ?
C42A C41 C40A 107.0(9) . . ?
C37 C38 H38A 109.1 . . ?
C37 C38 H38B 109.1 . . ?
C37 C38 C39 112.7(3) . . ?
H38A C38 H38B 107.8 . . ?
C39 C38 H38A 109.1 . . ?
C39 C38 H38B 109.1 . . ?
C38 C39 H39A 110.2 . . ?
C38 C39 H39B 110.2 . . ?
H39A C39 H39B 108.5 . . ?
C40 C39 C38 107.6(4) . . ?
C40 C39 H39A 110.2 . . ?
C40 C39 H39B 110.2 . . ?
C41 C40 H40A 108.9 . . ?
C41 C40 H40B 108.9 . . ?
C39 C40 C41 113.3(4) . . ?
C39 C40 H40A 108.9 . . ?
C39 C40 H40B 108.9 . . ?
H40A C40 H40B 107.7 . . ?
C41 C42 H42A 109.5 . . ?
C41 C42 H42B 109.5 . . ?
C41 C42 H42C 109.5 . . ?
H42A C42 H42B 109.5 . . ?
H42A C42 H42C 109.5 . . ?
H42B C42 H42C 109.5 . . ?
C41 C43 H43A 109.5 . . ?
C41 C43 H43B 109.5 . . ?
C41 C43 H43C 109.5 . . ?
H43A C43 H43B 109.5 . . ?
H43A C43 H43C 109.5 . . ?
H43B C43 H43C 109.5 . . ?
C37 C44 H44A 109.5 . . ?
C37 C44 H44B 109.5 . . ?
C37 C44 H44C 109.5 . . ?
H44A C44 H44B 109.5 . . ?
H44A C44 H44C 109.5 . . ?
H44B C44 H44C 109.5 . . ?
C37 C45 H45A 109.5 . . ?
C37 C45 H45B 109.5 . . ?
C37 C45 H45C 109.5 . . ?
H45A C45 H45B 109.5 . . ?
H45A C45 H45C 109.5 . . ?
H45B C45 H45C 109.5 . . ?
O1 C46 H46A 110.5 . . ?
O1 C46 H46B 110.5 . . ?
O1 C46 C47 106.4(3) . . ?
H46A C46 H46B 108.6 . . ?
C47 C46 H46A 110.5 . . ?
C47 C46 H46B 110.5 . . ?
C46 C47 H47A 111.4 . . ?
C46 C47 H47B 111.4 . . ?
H47A C47 H47B 109.2 . . ?
C48 C47 C46 102.0(3) . . ?
C48 C47 H47A 111.4 . . ?
C48 C47 H47B 111.4 . . ?
C47 C48 H48A 111.3 . . ?
C47 C48 H48B 111.3 . . ?
C47 C48 C49 102.5(3) . . ?
H48A C48 H48B 109.2 . . ?
C49 C48 H48A 111.3 . . ?
C49 C48 H48B 111.3 . . ?
O1 C49 C48 106.1(3) . . ?
O1 C49 H49A 110.5 . . ?
O1 C49 H49B 110.5 . . ?
C48 C49 H49A 110.5 . . ?
C48 C49 H49B 110.5 . . ?
H49A C49 H49B 108.7 . . ?
O19 C049 H04A 110.2 . . ?
O19 C049 H04B 110.2 . . ?
O19 C049 C210 107.6(2) . . ?
H04A C049 H04B 108.5 . . ?
C210 C049 H04A 110.2 . . ?
C210 C049 H04B 110.2 . . ?
O2 C50 H50A 110.3 . . ?
O2 C50 H50B 110.3 . . ?
O2 C50 C51 107.3(3) . . ?
H50A C50 H50B 108.5 . . ?
C51 C50 H50A 110.3 . . ?
C51 C50 H50B 110.3 . . ?
C50 C51 H51A 111.1 . . ?
C50 C51 H51B 111.1 . . ?
C50 C51 C52 103.2(3) . . ?
H51A C51 H51B 109.1 . . ?
C52 C51 H51A 111.1 . . ?
C52 C51 H51B 111.1 . . ?
C51 C52 H52A 111.4 . . ?
C51 C52 H52B 111.4 . . ?
H52A C52 H52B 109.3 . . ?
C53 C52 C51 101.8(3) . . ?
C53 C52 H52A 111.4 . . ?
C53 C52 H52B 111.4 . . ?
O2 C53 C52 105.6(3) . . ?
O2 C53 H53A 110.6 . . ?
O2 C53 H53B 110.6 . . ?
C52 C53 H53A 110.6 . . ?
C52 C53 H53B 110.6 . . ?
H53A C53 H53B 108.7 . . ?
O3 C54 H54A 110.8 . . ?
O3 C54 H54B 110.8 . . ?
O3 C54 C55 104.6(3) . . ?
H54A C54 H54B 108.9 . . ?
C55 C54 H54A 110.8 . . ?
C55 C54 H54B 110.8 . . ?
C54 C55 H55A 110.8 . . ?
C54 C55 H55B 110.8 . . ?
C54 C55 C56 104.5(4) . . ?
H55A C55 H55B 108.9 . . ?
C56 C55 H55A 110.8 . . ?
C56 C55 H55B 110.8 . . ?
C55 C56 H56A 111.0 . . ?
C55 C56 H56B 111.0 . . ?
C55 C56 C57 103.9(3) . . ?
H56A C56 H56B 109.0 . . ?
C57 C56 H56A 111.0 . . ?
C57 C56 H56B 111.0 . . ?
O3 C57 C56 103.5(3) . . ?
O3 C57 H57A 111.1 . . ?
O3 C57 H57B 111.1 . . ?
C56 C57 H57A 111.1 . . ?
C56 C57 H57B 111.1 . . ?
H57A C57 H57B 109.0 . . ?
O4 C58 H58A 110.4 . . ?
O4 C58 H58B 110.4 . . ?
O4 C58 C59 106.7(3) . . ?
H58A C58 H58B 108.6 . . ?
C59 C58 H58A 110.4 . . ?
C59 C58 H58B 110.4 . . ?
C58 C59 H59A 110.8 . . ?
C58 C59 H59B 110.8 . . ?
C58 C59 C60 105.0(3) . . ?
H59A C59 H59B 108.8 . . ?
C60 C59 H59A 110.8 . . ?
C60 C59 H59B 110.8 . . ?
C59 C60 H60A 110.8 . . ?
C59 C60 H60B 110.8 . . ?
H60A C60 H60B 108.8 . . ?
C61 C60 C59 105.0(3) . . ?
C61 C60 H60A 110.8 . . ?
C61 C60 H60B 110.8 . . ?
O4 C61 C60 108.1(3) . . ?
O4 C61 H61A 110.1 . . ?
O4 C61 H61B 110.1 . . ?
C60 C61 H61A 110.1 . . ?
C60 C61 H61B 110.1 . . ?
H61A C61 H61B 108.4 . . ?
O5 C62 H62A 110.4 . . ?
O5 C62 H62B 110.4 . . ?
O5 C62 C63 106.7(5) . . ?
H62A C62 H62B 108.6 . . ?
C63 C62 H62A 110.4 . . ?
C63 C62 H62B 110.4 . . ?
C62 C63 H63A 111.1 . . ?
C62 C63 H63B 111.1 . . ?
C62 C63 C64 103.4(6) . . ?
H63A C63 H63B 109.0 . . ?
C64 C63 H63A 111.1 . . ?
C64 C63 H63B 111.1 . . ?
C63 C64 H64A 110.6 . . ?
C63 C64 H64B 110.6 . . ?
H64A C64 H64B 108.7 . . ?
C65 C64 C63 105.8(7) . . ?
C65 C64 H64A 110.6 . . ?
C65 C64 H64B 110.6 . . ?
O5 C65 C64 104.8(6) . . ?
O5 C65 H65A 110.8 . . ?
O5 C65 H65B 110.8 . . ?
C64 C65 H65A 110.8 . . ?
C64 C65 H65B 110.8 . . ?
H65A C65 H65B 108.9 . . ?
O6 C66 H66A 110.6 . . ?
O6 C66 H66B 110.6 . . ?
O6 C66 C67 105.6(3) . . ?
H66A C66 H66B 108.8 . . ?
C67 C66 H66A 110.6 . . ?
C67 C66 H66B 110.6 . . ?
C66 C67 H67A 111.1 . . ?
C66 C67 H67B 111.1 . . ?
C66 C67 C68 103.5(3) . . ?
H67A C67 H67B 109.0 . . ?
C68 C67 H67A 111.1 . . ?
C68 C67 H67B 111.1 . . ?
C67 C68 H68A 110.8 . . ?
C67 C68 H68B 110.8 . . ?
C67 C68 C69 104.5(3) . . ?
H68A C68 H68B 108.9 . . ?
C69 C68 H68A 110.8 . . ?
C69 C68 H68B 110.8 . . ?
O6 C69 C68 106.2(2) . . ?
O6 C69 H69A 110.5 . . ?
O6 C69 H69B 110.5 . . ?
C68 C69 H69A 110.5 . . ?
C68 C69 H69B 110.5 . . ?
H69A C69 H69B 108.7 . . ?
O7 C70 H70A 110.6 . . ?
O7 C70 H70B 110.6 . . ?
O7 C70 C71 105.8(4) . . ?
H70A C70 H70B 108.7 . . ?
C71 C70 H70A 110.6 . . ?
C71 C70 H70B 110.6 . . ?
C70 C71 H71A 110.2 . . ?
C70 C71 H71B 110.2 . . ?
H71A C71 H71B 108.5 . . ?
C72 C71 C70 107.7(4) . . ?
C72 C71 H71A 110.2 . . ?
C72 C71 H71B 110.2 . . ?
C71 C72 H72A 110.4 . . ?
C71 C72 H72B 110.4 . . ?
C71 C72 C73 106.4(4) . . ?
H72A C72 H72B 108.6 . . ?
C73 C72 H72A 110.4 . . ?
C73 C72 H72B 110.4 . . ?
O7 C73 C72 107.3(4) . . ?
O7 C73 H73A 110.3 . . ?
O7 C73 H73B 110.3 . . ?
C72 C73 H73A 110.3 . . ?
C72 C73 H73B 110.3 . . ?
H73A C73 H73B 108.5 . . ?
O8 C74 H74A 110.6 . . ?
O8 C74 H74B 110.6 . . ?
O8 C74 C75 105.5(3) . . ?
H74A C74 H74B 108.8 . . ?
C75 C74 H74A 110.6 . . ?
C75 C74 H74B 110.6 . . ?
C74 C75 H75A 111.7 . . ?
C74 C75 H75B 111.7 . . ?
C74 C75 C76 100.5(4) . . ?
H75A C75 H75B 109.4 . . ?
C76 C75 H75A 111.7 . . ?
C76 C75 H75B 111.7 . . ?
C75 C76 H76A 111.3 . . ?
C75 C76 H76B 111.3 . . ?
H76A C76 H76B 109.2 . . ?
C77 C76 C75 102.2(3) . . ?
C77 C76 H76A 111.3 . . ?
C77 C76 H76B 111.3 . . ?
O8 C77 C76 104.4(3) . . ?
O8 C77 H77A 110.9 . . ?
O8 C77 H77B 110.9 . . ?
C76 C77 H77A 110.9 . . ?
C76 C77 H77B 110.9 . . ?
H77A C77 H77B 108.9 . . ?
O9 C78 H78A 110.4 . . ?
O9 C78 H78B 110.4 . . ?
O9 C78 C79 106.7(3) . . ?
H78A C78 H78B 108.6 . . ?
C79 C78 H78A 110.4 . . ?
C79 C78 H78B 110.4 . . ?
C78 C79 H79A 111.0 . . ?
C78 C79 H79B 111.0 . . ?
C78 C79 C80 103.7(3) . . ?
H79A C79 H79B 109.0 . . ?
C80 C79 H79A 111.0 . . ?
C80 C79 H79B 111.0 . . ?
C79 C80 H80A 111.0 . . ?
C79 C80 H80B 111.0 . . ?
C79 C80 C981 106.1(5) . . ?
H80A C80 H80B 109.0 . . ?
C81 C80 C79 103.6(4) . . ?
C81 C80 H80A 111.0 . . ?
C81 C80 H80B 111.0 . . ?
O9 C81 C80 106.7(6) . . ?
O9 C81 H81A 110.4 . . ?
O9 C81 H81B 110.4 . . ?
C80 C81 H81A 110.4 . . ?
C80 C81 H81B 110.4 . . ?
H81A C81 H81B 108.6 . . ?
O10 C82 H82A 110.2 . . ?
O10 C82 H82B 110.2 . . ?
O10 C82 C83 107.7(4) . . ?
O10 C82 C983 106.2(5) . . ?
H82A C82 H82B 108.5 . . ?
C83 C82 H82A 110.2 . . ?
C83 C82 H82B 110.2 . . ?
C82 C83 H83A 111.5 . . ?
C82 C83 H83B 111.5 . . ?
C82 C83 C84 101.2(5) . . ?
H83A C83 H83B 109.3 . . ?
C84 C83 H83A 111.5 . . ?
C84 C83 H83B 111.5 . . ?
C83 C84 H84A 110.6 . . ?
C83 C84 H84B 110.6 . . ?
H84A C84 H84B 108.7 . . ?
C85 C84 C83 105.7(4) . . ?
C85 C84 H84A 110.6 . . ?
C85 C84 H84B 110.6 . . ?
C85 C84 C983 101.3(6) . . ?
O10 C85 C84 108.3(3) . . ?
O10 C85 H85A 110.0 . . ?
O10 C85 H85B 110.0 . . ?
C84 C85 H85A 110.0 . . ?
C84 C85 H85B 110.0 . . ?
H85A C85 H85B 108.4 . . ?
O11 C86 H86A 110.4 . . ?
O11 C86 H86B 110.4 . . ?
O11 C86 C87 106.8(3) . . ?
H86A C86 H86B 108.6 . . ?
C87 C86 H86A 110.4 . . ?
C87 C86 H86B 110.4 . . ?
C86 C87 H87A 111.3 . . ?
C86 C87 H87B 111.3 . . ?
C86 C87 C88 102.2(3) . . ?
H87A C87 H87B 109.2 . . ?
C88 C87 H87A 111.3 . . ?
C88 C87 H87B 111.3 . . ?
C87 C88 H88A 111.1 . . ?
C87 C88 H88B 111.1 . . ?
H88A C88 H88B 109.1 . . ?
C89 C88 C87 103.2(3) . . ?
C89 C88 H88A 111.1 . . ?
C89 C88 H88B 111.1 . . ?
O11 C89 C88 106.2(3) . . ?
O11 C89 H89A 110.5 . . ?
O11 C89 H89B 110.5 . . ?
C88 C89 H89A 110.5 . . ?
C88 C89 H89B 110.5 . . ?
H89A C89 H89B 108.7 . . ?
C95 C94 Si2 121.79(18) . . ?
C95 C94 C99 116.9(2) . . ?
C99 C94 Si2 121.31(17) . . ?
C94 C95 H95 119.2 . . ?
C94 C95 C96 121.5(2) . . ?
C96 C95 H95 119.2 . . ?
C95 C96 H96 119.9 . . ?
C97 C96 C95 120.2(3) . . ?
C97 C96 H96 119.9 . . ?
C96 C97 H97 120.1 . . ?
C96 C97 C98 119.8(2) . . ?
C98 C97 H97 120.1 . . ?
C97 C98 H98 120.1 . . ?
C97 C98 C99 119.7(2) . . ?
C99 C98 H98 120.1 . . ?
C94 C99 H99 119.1 . . ?
C98 C99 C94 121.9(2) . . ?
C98 C99 H99 119.1 . . ?
C101 C100 Si2 124.44(17) . . ?
C101 C100 C105 116.3(2) . . ?
C105 C100 Si2 119.28(16) . . ?
C100 C101 H101 119.0 . . ?
C102 C101 C100 121.9(2) . . ?
C102 C101 H101 119.0 . . ?
C101 C102 H102 119.9 . . ?
C103 C102 C101 120.2(2) . . ?
C103 C102 H102 119.9 . . ?
C102 C103 H103 120.3 . . ?
C102 C103 C104 119.4(2) . . ?
C104 C103 H103 120.3 . . ?
C103 C104 H104 120.1 . . ?
C105 C104 C103 119.8(2) . . ?
C105 C104 H104 120.1 . . ?
C100 C105 H105 118.8 . . ?
C104 C105 C100 122.4(2) . . ?
C104 C105 H105 118.8 . . ?
N5 C106 C107 120.5(2) . . ?
N5 C106 C111 121.8(2) . . ?
C111 C106 C107 117.6(2) . . ?
C106 C107 C115 120.4(2) . . ?
C108 C107 C106 120.1(2) . . ?
C108 C107 C115 119.4(2) . . ?
C107 C108 H108 119.4 . . ?
C109 C108 C107 121.3(2) . . ?
C109 C108 H108 119.4 . . ?
C108 C109 H109 120.4 . . ?
C110 C109 C108 119.1(2) . . ?
C110 C109 H109 120.4 . . ?
C109 C110 H110 119.1 . . ?
C109 C110 C111 121.7(2) . . ?
C111 C110 H110 119.1 . . ?
C106 C111 C112 119.4(2) . . ?
C110 C111 C106 120.1(2) . . ?
C110 C111 C112 120.5(2) . . ?
C111 C112 H112 107.3 . . ?
C111 C112 C113 114.4(2) . . ?
C111 C112 C114 110.0(2) . . ?
C113 C112 H112 107.3 . . ?
C113 C112 C114 110.2(3) . . ?
C114 C112 H112 107.3 . . ?
C112 C113 H11J 109.5 . . ?
C112 C113 H11K 109.5 . . ?
C112 C113 H11L 109.5 . . ?
H11J C113 H11K 109.5 . . ?
H11J C113 H11L 109.5 . . ?
H11K C113 H11L 109.5 . . ?
C112 C114 H11G 109.5 . . ?
C112 C114 H11H 109.5 . . ?
C112 C114 H11I 109.5 . . ?
H11G C114 H11H 109.5 . . ?
H11G C114 H11I 109.5 . . ?
H11H C114 H11I 109.5 . . ?
C107 C115 H115 107.4 . . ?
C107 C115 C116 113.2(2) . . ?
C107 C115 C117 110.2(2) . . ?
C116 C115 H115 107.4 . . ?
C116 C115 C117 111.1(3) . . ?
C117 C115 H115 107.4 . . ?
C115 C116 H11A 109.5 . . ?
C115 C116 H11B 109.5 . . ?
C115 C116 H11C 109.5 . . ?
H11A C116 H11B 109.5 . . ?
H11A C116 H11C 109.5 . . ?
H11B C116 H11C 109.5 . . ?
C115 C117 H11D 109.5 . . ?
C115 C117 H11E 109.5 . . ?
C115 C117 H11F 109.5 . . ?
H11D C117 H11E 109.5 . . ?
H11D C117 H11F 109.5 . . ?
H11E C117 H11F 109.5 . . ?
N4 C118 C119 122.0(2) . . ?
N4 C118 C123 120.1(2) . . ?
C119 C118 C123 117.8(2) . . ?
C118 C119 C127 120.9(2) . . ?
C120 C119 C118 120.2(2) . . ?
C120 C119 C127 118.9(2) . . ?
C119 C120 H120 119.3 . . ?
C121 C120 C119 121.5(2) . . ?
C121 C120 H120 119.3 . . ?
C120 C121 H121 120.5 . . ?
C122 C121 C120 119.0(2) . . ?
C122 C121 H121 120.5 . . ?
C121 C122 H122 119.2 . . ?
C121 C122 C123 121.7(2) . . ?
C123 C122 H122 119.2 . . ?
C118 C123 C124 120.9(2) . . ?
C122 C123 C118 119.8(2) . . ?
C122 C123 C124 119.2(2) . . ?
C123 C124 H124 107.2 . . ?
C123 C124 C125 114.5(2) . . ?
C123 C124 C126 110.7(2) . . ?
C125 C124 H124 107.2 . . ?
C126 C124 H124 107.2 . . ?
C126 C124 C125 109.7(2) . . ?
C124 C125 H12A 109.5 . . ?
C124 C125 H12B 109.5 . . ?
C124 C125 H12C 109.5 . . ?
H12A C125 H12B 109.5 . . ?
H12A C125 H12C 109.5 . . ?
H12B C125 H12C 109.5 . . ?
C124 C126 H12D 109.5 . . ?
C124 C126 H12E 109.5 . . ?
C124 C126 H12F 109.5 . . ?
H12D C126 H12E 109.5 . . ?
H12D C126 H12F 109.5 . . ?
H12E C126 H12F 109.5 . . ?
C119 C127 H127 107.7 . . ?
C119 C127 C128 113.4(2) . . ?
C119 C127 C129 109.9(3) . . ?
C128 C127 H127 107.7 . . ?
C128 C127 C129 110.3(3) . . ?
C129 C127 H127 107.7 . . ?
C127 C128 H12J 109.5 . . ?
C127 C128 H12K 109.5 . . ?
C127 C128 H12L 109.5 . . ?
H12J C128 H12K 109.5 . . ?
H12J C128 H12L 109.5 . . ?
H12K C128 H12L 109.5 . . ?
C127 C129 H12G 109.5 . . ?
C127 C129 H12H 109.5 . . ?
C127 C129 H12I 109.5 . . ?
H12G C129 H12H 109.5 . . ?
H12G C129 H12I 109.5 . . ?
H12H C129 H12I 109.5 . . ?
N6 C130 C131 108.8(3) . . ?
N6 C130 C135 107.3(2) . . ?
N6 C130 C136 116.4(3) . . ?
C135 C130 C131 107.4(3) . . ?
C136 C130 C131 109.7(3) . . ?
C136 C130 C135 106.9(3) . . ?
C130 C131 H13F 109.1 . . ?
C130 C131 H13G 109.1 . . ?
H13F C131 H13G 107.8 . . ?
C132 C131 C130 112.6(3) . . ?
C132 C131 H13F 109.1 . . ?
C132 C131 H13G 109.1 . . ?
C131 C132 H13K 109.7 . . ?
C131 C132 H13L 109.7 . . ?
H13K C132 H13L 108.2 . . ?
C133 C132 C131 109.8(2) . . ?
C133 C132 H13K 109.7 . . ?
C133 C132 H13L 109.7 . . ?
C132 C133 H13A 108.7 . . ?
C132 C133 H13B 108.7 . . ?
C132 C133 C134 114.1(3) . . ?
H13A C133 H13B 107.6 . . ?
C134 C133 H13A 108.7 . . ?
C134 C133 H13B 108.7 . . ?
N6 C134 C133 110.6(2) . . ?
N6 C134 C137 109.2(2) . . ?
N6 C134 C138 114.4(2) . . ?
C133 C134 C138 108.8(2) . . ?
C137 C134 C133 109.0(2) . . ?
C137 C134 C138 104.4(3) . . ?
C130 C135 H13C 109.5 . . ?
C130 C135 H13D 109.5 . . ?
C130 C135 H13E 109.5 . . ?
H13C C135 H13D 109.5 . . ?
H13C C135 H13E 109.5 . . ?
H13D C135 H13E 109.5 . . ?
C130 C136 H13P 109.5 . . ?
C130 C136 H13Q 109.5 . . ?
C130 C136 H13R 109.5 . . ?
H13P C136 H13Q 109.5 . . ?
H13P C136 H13R 109.5 . . ?
H13Q C136 H13R 109.5 . . ?
C134 C137 H13M 109.5 . . ?
C134 C137 H13N 109.5 . . ?
C134 C137 H13O 109.5 . . ?
H13M C137 H13N 109.5 . . ?
H13M C137 H13O 109.5 . . ?
H13N C137 H13O 109.5 . . ?
C134 C138 H13H 109.5 . . ?
C134 C138 H13I 109.5 . . ?
C134 C138 H13J 109.5 . . ?
H13H C138 H13I 109.5 . . ?
H13H C138 H13J 109.5 . . ?
H13I C138 H13J 109.5 . . ?
O13 C139 H13S 112.5 . . ?
O13 C139 H13T 112.5 . . ?
O13 C139 C140 96.4(8) . . ?
H13S C139 H13T 110.0 . . ?
C140 C139 H13S 112.5 . . ?
C140 C139 H13T 112.5 . . ?
C139 C140 H14A 110.5 . . ?
C139 C140 H14B 110.5 . . ?
C139 C140 C141 106.2(16) . . ?
H14A C140 H14B 108.7 . . ?
C141 C140 H14A 110.5 . . ?
C141 C140 H14B 110.5 . . ?
C140 C141 H14C 111.7 . . ?
C140 C141 H14D 111.7 . . ?
H14C C141 H14D 109.4 . . ?
C142 C141 C140 100.5(18) . . ?
C142 C141 H14C 111.7 . . ?
C142 C141 H14D 111.7 . . ?
O13 C142 C141 106.2(17) . . ?
O13 C142 H1ZE 110.5 . . ?
O13 C142 H1ZF 110.5 . . ?
C141 C142 H1ZE 110.5 . . ?
C141 C142 H1ZF 110.5 . . ?
H1ZE C142 H1ZF 108.7 . . ?
O14 C143 H14E 110.6 . . ?
O14 C143 H14F 110.6 . . ?
O14 C143 C144 105.8(3) . . ?
H14E C143 H14F 108.7 . . ?
C144 C143 H14E 110.6 . . ?
C144 C143 H14F 110.6 . . ?
C143 C144 H14I 111.0 . . ?
C143 C144 H14J 111.0 . . ?
C143 C144 C145 103.6(3) . . ?
H14I C144 H14J 109.0 . . ?
C145 C144 H14I 111.0 . . ?
C145 C144 H14J 111.0 . . ?
C144 C145 H1ZA 111.2 . . ?
C144 C145 H1ZB 111.2 . . ?
H1ZA C145 H1ZB 109.2 . . ?
C146 C145 C144 102.6(3) . . ?
C146 C145 H1ZA 111.2 . . ?
C146 C145 H1ZB 111.2 . . ?
O14 C146 C145 107.2(3) . . ?
O14 C146 H1ZC 110.3 . . ?
O14 C146 H1ZD 110.3 . . ?
C145 C146 H1ZC 110.3 . . ?
C145 C146 H1ZD 110.3 . . ?
H1ZC C146 H1ZD 108.5 . . ?
O15 C147 H14M 110.9 . . ?
O15 C147 H14N 110.9 . . ?
O15 C147 C148 104.3(4) . . ?
O15 C147 C948 109.9(4) . . ?
H14M C147 H14N 108.9 . . ?
C148 C147 H14M 110.9 . . ?
C148 C147 H14N 110.9 . . ?
C147 C148 H14G 111.5 . . ?
C147 C148 H14H 111.5 . . ?
H14G C148 H14H 109.4 . . ?
C149 C148 C147 101.2(5) . . ?
C149 C148 H14G 111.5 . . ?
C149 C148 H14H 111.5 . . ?
C148 C149 H14K 110.6 . . ?
C148 C149 H14L 110.6 . . ?
H14K C149 H14L 108.7 . . ?
C150 C149 C148 105.8(4) . . ?
C150 C149 H14K 110.6 . . ?
C150 C149 H14L 110.6 . . ?
C150 C149 C948 101.8(5) . . ?
O15 C150 C149 108.6(3) . . ?
O15 C150 H15G 110.0 . . ?
O15 C150 H15H 110.0 . . ?
C149 C150 H15G 110.0 . . ?
C149 C150 H15H 110.0 . . ?
H15G C150 H15H 108.4 . . ?
O16 C151 H15E 110.3 . . ?
O16 C151 H15F 110.3 . . ?
O16 C151 C152 107.2(4) . . ?
H15E C151 H15F 108.5 . . ?
C152 C151 H15E 110.3 . . ?
C152 C151 H15F 110.3 . . ?
C151 C152 H15M 110.9 . . ?
C151 C152 H15N 110.9 . . ?
H15M C152 H15N 108.9 . . ?
C153 C152 C151 104.3(3) . . ?
C153 C152 H15M 110.9 . . ?
C153 C152 H15N 110.9 . . ?
C152 C153 H15Q 111.1 . . ?
C152 C153 H15R 111.1 . . ?
C152 C153 C154 103.1(4) . . ?
H15Q C153 H15R 109.1 . . ?
C154 C153 H15Q 111.1 . . ?
C154 C153 H15R 111.1 . . ?
O16 C154 C153 103.6(3) . . ?
O16 C154 H15C 111.0 . . ?
O16 C154 H15D 111.0 . . ?
C153 C154 H15C 111.0 . . ?
C153 C154 H15D 111.0 . . ?
H15C C154 H15D 109.0 . . ?
O17 C155 H15A 111.0 . . ?
O17 C155 H15B 111.0 . . ?
O17 C155 C156 103.6(3) . . ?
H15A C155 H15B 109.0 . . ?
C156 C155 H15A 111.0 . . ?
C156 C155 H15B 111.0 . . ?
C155 C156 H15I 111.2 . . ?
C155 C156 H15J 111.2 . . ?
H15I C156 H15J 109.1 . . ?
C157 C156 C155 102.8(3) . . ?
C157 C156 H15I 111.2 . . ?
C157 C156 H15J 111.2 . . ?
C156 C157 H15K 111.7 . . ?
C156 C157 H15L 111.7 . . ?
H15K C157 H15L 109.5 . . ?
C158 C157 C156 100.4(4) . . ?
C158 C157 H15K 111.7 . . ?
C158 C157 H15L 111.7 . . ?
O17 C158 H15O 110.6 . . ?
O17 C158 H15P 110.6 . . ?
C157 C158 O17 105.8(4) . . ?
C157 C158 H15O 110.6 . . ?
C157 C158 H15P 110.6 . . ?
H15O C158 H15P 108.7 . . ?
O18 C159 H15S 110.7 . . ?
O18 C159 H15T 110.7 . . ?
O18 C159 C160 105.1(5) . . ?
H15S C159 H15T 108.8 . . ?
C160 C159 H15S 110.7 . . ?
C160 C159 H15T 110.7 . . ?
C159 C160 H16A 111.3 . . ?
C159 C160 H16B 111.3 . . ?
H16A C160 H16B 109.2 . . ?
C161 C160 C159 102.3(4) . . ?
C161 C160 H16A 111.3 . . ?
C161 C160 H16B 111.3 . . ?
C959 C160 C161 107.5(4) . . ?
C160 C161 H16E 110.8 . . ?
C160 C161 H16F 110.8 . . ?
H16E C161 H16F 108.8 . . ?
C162 C161 C160 104.9(3) . . ?
C162 C161 H16E 110.8 . . ?
C162 C161 H16F 110.8 . . ?
O18 C162 C161 108.5(3) . . ?
O18 C162 H16C 110.0 . . ?
O18 C162 H16D 110.0 . . ?
C161 C162 H16C 110.0 . . ?
C161 C162 H16D 110.0 . . ?
H16C C162 H16D 108.4 . . ?
C164 C163 Si3 120.3(2) . . ?
C168 C163 Si3 121.68(19) . . ?
C168 C163 C164 118.0(2) . . ?
C163 C164 H164 119.3 . . ?
C165 C164 C163 121.3(3) . . ?
C165 C164 H164 119.3 . . ?
C164 C165 H165 120.2 . . ?
C164 C165 C166 119.7(3) . . ?
C166 C165 H165 120.2 . . ?
C165 C166 H166 120.0 . . ?
C167 C166 C165 120.0(3) . . ?
C167 C166 H166 120.0 . . ?
C166 C167 H167 119.6 . . ?
C166 C167 C168 120.8(3) . . ?
C168 C167 H167 119.6 . . ?
C163 C168 C167 120.1(3) . . ?
C163 C168 H168 119.9 . . ?
C167 C168 H168 119.9 . . ?
C170 C169 Si3 119.32(17) . . ?
C174 C169 Si3 123.85(17) . . ?
C174 C169 C170 116.8(2) . . ?
C02G C170 C169 122.0(2) . . ?
C02G C170 H170 119.0 . . ?
C169 C170 H170 119.0 . . ?
C02G C172 H172 120.2 . . ?
C173 C172 C02G 119.6(2) . . ?
C173 C172 H172 120.2 . . ?
C172 C173 H173 120.0 . . ?
C172 C173 C174 120.0(2) . . ?
C174 C173 H173 120.0 . . ?
C169 C174 H174 119.1 . . ?
C173 C174 C169 121.8(2) . . ?
C173 C174 H174 119.1 . . ?
N7 C175 C176 120.1(2) . . ?
N7 C175 C180 121.7(2) . . ?
C176 C175 C180 118.0(2) . . ?
C175 C176 C184 120.7(2) . . ?
C177 C176 C175 120.3(2) . . ?
C177 C176 C184 119.0(2) . . ?
C176 C177 H177 119.3 . . ?
C178 C177 C176 121.3(3) . . ?
C178 C177 H177 119.3 . . ?
C177 C178 H178 120.5 . . ?
C177 C178 C179 119.0(2) . . ?
C179 C178 H178 120.5 . . ?
C178 C179 H179 119.2 . . ?
C178 C179 C180 121.6(2) . . ?
C180 C179 H179 119.2 . . ?
C175 C180 C181 119.7(2) . . ?
C179 C180 C175 119.4(2) . . ?
C179 C180 C181 120.8(2) . . ?
C180 C181 H181 107.4 . . ?
C180 C181 C182 110.1(2) . . ?
C180 C181 C183 114.1(2) . . ?
C182 C181 H181 107.4 . . ?
C182 C181 C183 110.1(2) . . ?
C183 C181 H181 107.4 . . ?
C181 C182 H18G 109.5 . . ?
C181 C182 H18H 109.5 . . ?
C181 C182 H18I 109.5 . . ?
H18G C182 H18H 109.5 . . ?
H18G C182 H18I 109.5 . . ?
H18H C182 H18I 109.5 . . ?
C181 C183 H18A 109.5 . . ?
C181 C183 H18B 109.5 . . ?
C181 C183 H18C 109.5 . . ?
H18A C183 H18B 109.5 . . ?
H18A C183 H18C 109.5 . . ?
H18B C183 H18C 109.5 . . ?
C176 C184 H184 107.6 . . ?
C176 C184 C185 112.0(2) . . ?
C176 C184 C186 112.3(2) . . ?
C185 C184 H184 107.6 . . ?
C186 C184 H184 107.6 . . ?
C186 C184 C185 109.7(3) . . ?
C184 C185 H18D 109.5 . . ?
C184 C185 H18E 109.5 . . ?
C184 C185 H18F 109.5 . . ?
H18D C185 H18E 109.5 . . ?
H18D C185 H18F 109.5 . . ?
H18E C185 H18F 109.5 . . ?
C184 C186 H18J 109.5 . . ?
C184 C186 H18K 109.5 . . ?
C184 C186 H18L 109.5 . . ?
H18J C186 H18K 109.5 . . ?
H18J C186 H18L 109.5 . . ?
H18K C186 H18L 109.5 . . ?
N8 C187 C188 120.5(2) . . ?
N8 C187 C192 121.9(2) . . ?
C192 C187 C188 117.5(2) . . ?
C187 C188 C196 121.5(2) . . ?
C189 C188 C187 120.1(2) . . ?
C189 C188 C196 118.4(2) . . ?
C188 C189 H189 119.2 . . ?
C190 C189 C188 121.6(2) . . ?
C190 C189 H189 119.2 . . ?
C189 C190 H190 120.6 . . ?
C189 C190 C191 118.9(2) . . ?
C191 C190 H190 120.6 . . ?
C190 C191 H191 119.2 . . ?
C190 C191 C192 121.6(2) . . ?
C192 C191 H191 119.2 . . ?
C187 C192 C193 120.0(2) . . ?
C191 C192 C187 120.3(2) . . ?
C191 C192 C193 119.7(2) . . ?
C192 C193 H193 107.2 . . ?
C192 C193 C194 111.2(2) . . ?
C192 C193 C195 112.9(2) . . ?
C194 C193 H193 107.2 . . ?
C194 C193 C195 111.0(2) . . ?
C195 C193 H193 107.2 . . ?
C193 C194 H19A 109.5 . . ?
C193 C194 H19B 109.5 . . ?
C193 C194 H19C 109.5 . . ?
H19A C194 H19B 109.5 . . ?
H19A C194 H19C 109.5 . . ?
H19B C194 H19C 109.5 . . ?
C193 C195 H19D 109.5 . . ?
C193 C195 H19E 109.5 . . ?
C193 C195 H19F 109.5 . . ?
H19D C195 H19E 109.5 . . ?
H19D C195 H19F 109.5 . . ?
H19E C195 H19F 109.5 . . ?
C188 C196 H196 107.6 . . ?
C188 C196 C198 110.5(2) . . ?
C197 C196 C188 112.5(3) . . ?
C197 C196 H196 107.6 . . ?
C197 C196 C198 110.9(2) . . ?
C198 C196 H196 107.6 . . ?
C196 C197 H19J 109.5 . . ?
C196 C197 H19K 109.5 . . ?
C196 C197 H19L 109.5 . . ?
H19J C197 H19K 109.5 . . ?
H19J C197 H19L 109.5 . . ?
H19K C197 H19L 109.5 . . ?
C196 C198 H19G 109.5 . . ?
C196 C198 H19H 109.5 . . ?
C196 C198 H19I 109.5 . . ?
H19G C198 H19H 109.5 . . ?
H19G C198 H19I 109.5 . . ?
H19H C198 H19I 109.5 . . ?
N9 C199 C200 113.6(3) . . ?
N9 C199 C206 108.8(2) . . ?
N9 C199 C207 111.8(2) . . ?
N9 C199 C907 116.3(6) . . ?
N9 C199 C900 115.5(7) . . ?
N9 C199 C906 97.2(6) . . ?
C200 C199 C206 107.1(3) . . ?
C200 C199 C207 110.0(3) . . ?
C206 C199 C207 105.1(3) . . ?
C907 C199 C900 111.4(9) . . ?
C907 C199 C906 110.1(8) . . ?
C906 C199 C900 104.5(8) . . ?
C199 C200 H20A 109.1 . . ?
C199 C200 H20B 109.1 . . ?
C199 C200 C201 112.7(3) . . ?
H20A C200 H20B 107.8 . . ?
C201 C200 H20A 109.1 . . ?
C201 C200 H20B 109.1 . . ?
C200 C201 H20C 110.3 . . ?
C200 C201 H20D 110.3 . . ?
C200 C201 C202 107.0(4) . . ?
H20C C201 H20D 108.6 . . ?
C202 C201 H20C 110.3 . . ?
C202 C201 H20D 110.3 . . ?
C201 C202 H20E 108.8 . . ?
C201 C202 H20F 108.8 . . ?
H20E C202 H20F 107.7 . . ?
C203 C202 C201 113.6(4) . . ?
C203 C202 H20E 108.8 . . ?
C203 C202 H20F 108.8 . . ?
N9 C203 C202 112.4(3) . . ?
N9 C203 C204 106.9(5) . . ?
N9 C203 C205 111.4(6) . . ?
C202 C203 C205 111.7(5) . . ?
C204 C203 C202 106.1(5) . . ?
C204 C203 C205 108.1(5) . . ?
C203 C204 H20G 109.5 . . ?
C203 C204 H20H 109.5 . . ?
C203 C204 H20I 109.5 . . ?
H20G C204 H20H 109.5 . . ?
H20G C204 H20I 109.5 . . ?
H20H C204 H20I 109.5 . . ?
C203 C205 H20J 109.5 . . ?
C203 C205 H20K 109.5 . . ?
C203 C205 H20L 109.5 . . ?
H20J C205 H20K 109.5 . . ?
H20J C205 H20L 109.5 . . ?
H20K C205 H20L 109.5 . . ?
C199 C206 H20M 109.5 . . ?
C199 C206 H20N 109.5 . . ?
C199 C206 H20O 109.5 . . ?
H20M C206 H20N 109.5 . . ?
H20M C206 H20O 109.5 . . ?
H20N C206 H20O 109.5 . . ?
C199 C207 H20P 109.5 . . ?
C199 C207 H20Q 109.5 . . ?
C199 C207 H20R 109.5 . . ?
H20P C207 H20Q 109.5 . . ?
H20P C207 H20R 109.5 . . ?
H20Q C207 H20R 109.5 . . ?
O19 C208 H20X 110.7 . . ?
O19 C208 H20Y 110.7 . . ?
O19 C208 C209 105.4(2) . . ?
H20X C208 H20Y 108.8 . . ?
C209 C208 H20X 110.7 . . ?
C209 C208 H20Y 110.7 . . ?
C208 C209 H20V 111.3 . . ?
C208 C209 H20W 111.3 . . ?
C208 C209 C210 102.2(2) . . ?
H20V C209 H20W 109.2 . . ?
C210 C209 H20V 111.3 . . ?
C210 C209 H20W 111.3 . . ?
C049 C210 C209 103.8(2) . . ?
C049 C210 H21D 111.0 . . ?
C049 C210 H21E 111.0 . . ?
C209 C210 H21D 111.0 . . ?
C209 C210 H21E 111.0 . . ?
H21D C210 H21E 109.0 . . ?
O20 C211 H21P 109.6 . . ?
O20 C211 H21Q 109.6 . . ?
O20 C211 C212 110.3(3) . . ?
H21P C211 H21Q 108.1 . . ?
C212 C211 H21P 109.6 . . ?
C212 C211 H21Q 109.6 . . ?
C211 C212 H21T 110.7 . . ?
C211 C212 H21U 110.7 . . ?
C211 C212 C213 105.4(4) . . ?
H21T C212 H21U 108.8 . . ?
C213 C212 H21T 110.7 . . ?
C213 C212 H21U 110.7 . . ?
C212 C213 H21J 111.0 . . ?
C212 C213 H21K 111.0 . . ?
C212 C213 C214 104.0(3) . . ?
H21J C213 H21K 109.0 . . ?
C214 C213 H21J 111.0 . . ?
C214 C213 H21K 111.0 . . ?
O20 C214 C213 105.1(3) . . ?
O20 C214 H21N 110.7 . . ?
O20 C214 H21O 110.7 . . ?
C213 C214 H21N 110.7 . . ?
C213 C214 H21O 110.7 . . ?
H21N C214 H21O 108.8 . . ?
O21 C215 H21H 110.4 . . ?
O21 C215 H21I 110.4 . . ?
O21 C215 C216 106.6(3) . . ?
H21H C215 H21I 108.6 . . ?
C216 C215 H21H 110.4 . . ?
C216 C215 H21I 110.4 . . ?
C215 C216 H21R 110.9 . . ?
C215 C216 H21S 110.9 . . ?
H21R C216 H21S 108.9 . . ?
C217 C216 C215 104.4(3) . . ?
C217 C216 H21R 110.9 . . ?
C217 C216 H21S 110.9 . . ?
C216 C217 H21V 111.4 . . ?
C216 C217 H21W 111.4 . . ?
C216 C217 C218 101.6(4) . . ?
H21V C217 H21W 109.3 . . ?
C218 C217 H21V 111.4 . . ?
C218 C217 H21W 111.4 . . ?
O21 C218 C217 104.5(3) . . ?
O21 C218 H21F 110.9 . . ?
O21 C218 H21G 110.9 . . ?
C217 C218 H21F 110.9 . . ?
C217 C218 H21G 110.9 . . ?
H21F C218 H21G 108.9 . . ?
O22 C219 H21L 110.4 . . ?
O22 C219 H21M 110.4 . . ?
O22 C219 C220 106.8(3) . . ?
H21L C219 H21M 108.6 . . ?
C220 C219 H21L 110.4 . . ?
C220 C219 H21M 110.4 . . ?
C219 C220 H22O 111.0 . . ?
C219 C220 H22P 111.0 . . ?
C219 C220 C221 103.9(3) . . ?
H22O C220 H22P 109.0 . . ?
C221 C220 H22O 111.0 . . ?
C221 C220 H22P 111.0 . . ?
C220 C221 H22M 111.0 . . ?
C220 C221 H22N 111.0 . . ?
C220 C221 C222 104.0(3) . . ?
H22M C221 H22N 109.0 . . ?
C222 C221 H22M 111.0 . . ?
C222 C221 H22N 111.0 . . ?
O22 C222 C221 107.1(2) . . ?
O22 C222 H22A 110.3 . . ?
O22 C222 H22B 110.3 . . ?
C221 C222 H22A 110.3 . . ?
C221 C222 H22B 110.3 . . ?
H22A C222 H22B 108.5 . . ?
O23 C223 H22I 110.3 . . ?
O23 C223 H22J 110.3 . . ?
O23 C223 C224 107.0(3) . . ?
H22I C223 H22J 108.6 . . ?
C224 C223 H22I 110.3 . . ?
C224 C223 H22J 110.3 . . ?
C223 C224 H22C 110.7 . . ?
C223 C224 H22D 110.7 . . ?
H22C C224 H22D 108.8 . . ?
C225 C224 C223 105.2(3) . . ?
C225 C224 H22C 110.7 . . ?
C225 C224 H22D 110.7 . . ?
C224 C225 H22K 111.1 . . ?
C224 C225 H22L 111.1 . . ?
C224 C225 C226 103.3(3) . . ?
H22K C225 H22L 109.1 . . ?
C226 C225 H22K 111.1 . . ?
C226 C225 H22L 111.1 . . ?
O23 C226 C225 105.5(3) . . ?
O23 C226 H22E 110.6 . . ?
O23 C226 H22F 110.6 . . ?
C225 C226 H22E 110.6 . . ?
C225 C226 H22F 110.6 . . ?
H22E C226 H22F 108.8 . . ?
O24 C227 H22G 110.4 . . ?
O24 C227 H22H 110.4 . . ?
O24 C227 C228 106.5(3) . . ?
H22G C227 H22H 108.6 . . ?
C228 C227 H22G 110.4 . . ?
C228 C227 H22H 110.4 . . ?
C227 C228 H22S 111.4 . . ?
C227 C228 H22T 111.4 . . ?
C227 C228 C229 102.1(3) . . ?
H22S C228 H22T 109.2 . . ?
C229 C228 H22S 111.4 . . ?
C229 C228 H22T 111.4 . . ?
C228 C229 H22Q 111.4 . . ?
C228 C229 H22R 111.4 . . ?
H22Q C229 H22R 109.2 . . ?
C230 C229 C228 102.0(3) . . ?
C230 C229 H22Q 111.4 . . ?
C230 C229 H22R 111.4 . . ?
O24 C230 C229 106.1(2) . . ?
O24 C230 H23D 110.5 . . ?
O24 C230 H23E 110.5 . . ?
C229 C230 H23D 110.5 . . ?
C229 C230 H23E 110.5 . . ?
H23D C230 H23E 108.7 . . ?
C232 C231 Si4 123.47(18) . . ?
C232 C231 C275 116.5(2) . . ?
C275 C231 Si4 120.03(18) . . ?
C231 C232 H232 119.1 . . ?
C233 C232 C231 121.7(2) . . ?
C233 C232 H232 119.1 . . ?
C232 C233 H233 119.8 . . ?
C234 C233 C232 120.3(2) . . ?
C234 C233 H233 119.8 . . ?
C233 C234 H234 120.2 . . ?
C233 C234 C235 119.7(2) . . ?
C235 C234 H234 120.2 . . ?
C234 C235 H235 120.2 . . ?
C275 C235 C234 119.6(2) . . ?
C275 C235 H235 120.2 . . ?
C237 C236 Si4 122.00(18) . . ?
C237 C236 C241 117.2(2) . . ?
C241 C236 Si4 120.55(18) . . ?
C236 C237 H237 119.3 . . ?
C238 C237 C236 121.5(2) . . ?
C238 C237 H237 119.3 . . ?
C237 C238 H238 119.8 . . ?
C239 C238 C237 120.4(2) . . ?
C239 C238 H238 119.8 . . ?
C238 C239 H239 120.3 . . ?
C238 C239 C240 119.4(2) . . ?
C240 C239 H239 120.3 . . ?
C239 C240 H240 119.8 . . ?
C239 C240 C241 120.4(3) . . ?
C241 C240 H240 119.8 . . ?
C236 C241 H241 119.4 . . ?
C240 C241 C236 121.2(2) . . ?
C240 C241 H241 119.4 . . ?
N10 C242 C243 121.0(2) . . ?
N10 C242 C247 120.4(2) . . ?
C247 C242 C243 118.6(2) . . ?
C242 C243 C251 120.0(2) . . ?
C244 C243 C242 119.2(3) . . ?
C244 C243 C251 120.7(3) . . ?
C243 C244 H244 119.2 . . ?
C245 C244 C243 121.5(3) . . ?
C245 C244 H244 119.2 . . ?
C244 C245 H245 120.1 . . ?
C244 C245 C246 119.9(3) . . ?
C246 C245 H245 120.1 . . ?
C245 C246 H246 119.2 . . ?
C245 C246 C247 121.7(3) . . ?
C247 C246 H246 119.2 . . ?
C242 C247 C248 120.9(2) . . ?
C246 C247 C242 119.2(3) . . ?
C246 C247 C248 119.9(3) . . ?
C247 C248 H248 106.9 . . ?
C247 C248 C249 113.9(3) . . ?
C247 C248 C250 111.9(3) . . ?
C249 C248 H248 106.9 . . ?
C250 C248 H248 106.9 . . ?
C250 C248 C249 109.9(3) . . ?
C248 C249 H24A 109.5 . . ?
C248 C249 H24B 109.5 . . ?
C248 C249 H24C 109.5 . . ?
H24A C249 H24B 109.5 . . ?
H24A C249 H24C 109.5 . . ?
H24B C249 H24C 109.5 . . ?
C248 C250 H25G 109.5 . . ?
C248 C250 H25H 109.5 . . ?
C248 C250 H25I 109.5 . . ?
H25G C250 H25H 109.5 . . ?
H25G C250 H25I 109.5 . . ?
H25H C250 H25I 109.5 . . ?
C243 C251 H251 107.5 . . ?
C243 C251 C252 115.0(3) . . ?
C243 C251 C253 109.6(2) . . ?
C252 C251 H251 107.5 . . ?
C252 C251 C253 109.4(3) . . ?
C253 C251 H251 107.5 . . ?
C251 C252 H25D 109.5 . . ?
C251 C252 H25E 109.5 . . ?
C251 C252 H25F 109.5 . . ?
H25D C252 H25E 109.5 . . ?
H25D C252 H25F 109.5 . . ?
H25E C252 H25F 109.5 . . ?
C251 C253 H25A 109.5 . . ?
C251 C253 H25B 109.5 . . ?
C251 C253 H25C 109.5 . . ?
H25A C253 H25B 109.5 . . ?
H25A C253 H25C 109.5 . . ?
H25B C253 H25C 109.5 . . ?
N11 C254 C255 122.1(2) . . ?
N11 C254 C259 120.0(2) . . ?
C255 C254 C259 117.8(2) . . ?
C254 C255 C263 121.0(2) . . ?
C256 C255 C254 119.8(3) . . ?
C256 C255 C263 119.2(2) . . ?
C255 C256 H256 119.1 . . ?
C257 C256 C255 121.9(3) . . ?
C257 C256 H256 119.1 . . ?
C256 C257 H257 120.6 . . ?
C258 C257 C256 118.8(3) . . ?
C258 C257 H257 120.6 . . ?
C257 C258 H258 119.1 . . ?
C257 C258 C259 121.8(3) . . ?
C259 C258 H258 119.1 . . ?
C254 C259 C260 121.2(2) . . ?
C258 C259 C254 119.9(3) . . ?
C258 C259 C260 118.9(3) . . ?
C259 C260 H260 107.5 . . ?
C259 C260 C261 112.5(3) . . ?
C261 C260 H260 107.5 . . ?
C262 C260 C259 113.1(3) . . ?
C262 C260 H260 107.5 . . ?
C262 C260 C261 108.3(3) . . ?
C260 C261 H26R 109.5 . . ?
C260 C261 H26S 109.5 . . ?
C260 C261 H26T 109.5 . . ?
H26R C261 H26S 109.5 . . ?
H26R C261 H26T 109.5 . . ?
H26S C261 H26T 109.5 . . ?
C260 C262 H26O 109.5 . . ?
C260 C262 H26P 109.5 . . ?
C260 C262 H26Q 109.5 . . ?
H26O C262 H26P 109.5 . . ?
H26O C262 H26Q 109.5 . . ?
H26P C262 H26Q 109.5 . . ?
C255 C263 H263 107.5 . . ?
C255 C263 C264 111.2(2) . . ?
C255 C263 C265 112.7(2) . . ?
C264 C263 H263 107.5 . . ?
C264 C263 C265 110.3(2) . . ?
C265 C263 H263 107.5 . . ?
C263 C264 H26F 109.5 . . ?
C263 C264 H26G 109.5 . . ?
C263 C264 H26H 109.5 . . ?
H26F C264 H26G 109.5 . . ?
H26F C264 H26H 109.5 . . ?
H26G C264 H26H 109.5 . . ?
C263 C265 H26I 109.5 . . ?
C263 C265 H26J 109.5 . . ?
C263 C265 H26K 109.5 . . ?
H26I C265 H26J 109.5 . . ?
H26I C265 H26K 109.5 . . ?
H26J C265 H26K 109.5 . . ?
N12 C266 C267 107.2(2) . . ?
N12 C266 C268 114.3(2) . . ?
N12 C266 C269 110.2(2) . . ?
C267 C266 C268 107.8(3) . . ?
C267 C266 C269 107.4(2) . . ?
C268 C266 C269 109.6(2) . . ?
C266 C267 H26A 109.5 . . ?
C266 C267 H26B 109.5 . . ?
C266 C267 H26C 109.5 . . ?
H26A C267 H26B 109.5 . . ?
H26A C267 H26C 109.5 . . ?
H26B C267 H26C 109.5 . . ?
C266 C268 H26L 109.5 . . ?
C266 C268 H26M 109.5 . . ?
C266 C268 H26N 109.5 . . ?
H26L C268 H26M 109.5 . . ?
H26L C268 H26N 109.5 . . ?
H26M C268 H26N 109.5 . . ?
C266 C269 H26D 109.0 . . ?
C266 C269 H26E 109.0 . . ?
H26D C269 H26E 107.8 . . ?
C270 C269 C266 112.7(2) . . ?
C270 C269 H26D 109.0 . . ?
C270 C269 H26E 109.0 . . ?
C269 C270 H27C 110.1 . . ?
C269 C270 H27D 110.1 . . ?
C269 C270 C271 107.8(3) . . ?
H27C C270 H27D 108.5 . . ?
C271 C270 H27C 110.1 . . ?
C271 C270 H27D 110.1 . . ?
C270 C271 H27A 109.2 . . ?
C270 C271 H27B 109.2 . . ?
C270 C271 C272 112.1(3) . . ?
H27A C271 H27B 107.9 . . ?
C272 C271 H27A 109.2 . . ?
C272 C271 H27B 109.2 . . ?
N12 C272 C271 112.3(2) . . ?
N12 C272 C273 114.4(3) . . ?
N12 C272 C274 105.6(3) . . ?
C271 C272 C274 107.1(3) . . ?
C273 C272 C271 109.2(3) . . ?
C273 C272 C274 107.8(3) . . ?
C272 C273 H27H 109.5 . . ?
C272 C273 H27I 109.5 . . ?
C272 C273 H27J 109.5 . . ?
H27H C273 H27I 109.5 . . ?
H27H C273 H27J 109.5 . . ?
H27I C273 H27J 109.5 . . ?
C272 C274 H27E 109.5 . . ?
C272 C274 H27F 109.5 . . ?
C272 C274 H27G 109.5 . . ?
H27E C274 H27F 109.5 . . ?
H27E C274 H27G 109.5 . . ?
H27F C274 H27G 109.5 . . ?
C231 C275 H275 118.9 . . ?
C235 C275 C231 122.2(2) . . ?
C235 C275 H275 118.9 . . ?
O13 C939 H93C 109.6 . . ?
O13 C939 H93D 109.6 . . ?
O13 C939 C940 110.3(11) . . ?
H93C C939 H93D 108.1 . . ?
C940 C939 H93C 109.6 . . ?
C940 C939 H93D 109.6 . . ?
H94A C941 H94B 108.8 . . ?
C942 C941 H94A 110.8 . . ?
C942 C941 H94B 110.8 . . ?
C940 C941 H94A 110.8 . . ?
C940 C941 H94B 110.8 . . ?
C940 C941 C942 105(2) . . ?
O13 C942 C941 101.1(19) . . ?
O13 C942 H94C 111.5 . . ?
O13 C942 H94D 111.5 . . ?
C941 C942 H94C 111.5 . . ?
C941 C942 H94D 111.5 . . ?
H94C C942 H94D 109.4 . . ?
C939 C940 C941 90.5(14) . . ?
C939 C940 H94E 113.6 . . ?
C939 C940 H94F 113.6 . . ?
C941 C940 H94E 113.6 . . ?
C941 C940 H94F 113.6 . . ?
H94E C940 H94F 110.8 . . ?
C147 C948 C149 102.3(5) . . ?
C147 C948 H94G 111.3 . . ?
C147 C948 H94H 111.3 . . ?
C149 C948 H94G 111.3 . . ?
C149 C948 H94H 111.3 . . ?
H94G C948 H94H 109.2 . . ?
O5 C962 H96A 111.3 . . ?
O5 C962 H96B 111.3 . . ?
O5 C962 C963 102.4(10) . . ?
H96A C962 H96B 109.2 . . ?
C963 C962 H96A 111.3 . . ?
C963 C962 H96B 111.3 . . ?
O5 C965 H96C 110.0 . . ?
O5 C965 H96D 110.0 . . ?
O5 C965 C964 108.4(11) . . ?
H96C C965 H96D 108.4 . . ?
C964 C965 H96C 110.0 . . ?
C964 C965 H96D 110.0 . . ?
C965 C964 H96E 111.0 . . ?
C965 C964 H96F 111.0 . . ?
C965 C964 C963 104.0(12) . . ?
H96E C964 H96F 109.0 . . ?
C963 C964 H96E 111.0 . . ?
C963 C964 H96F 111.0 . . ?
C962 C963 H96G 109.6 . . ?
C962 C963 H96H 109.6 . . ?
C964 C963 C962 110.2(12) . . ?
C964 C963 H96G 109.6 . . ?
C964 C963 H96H 109.6 . . ?
H96G C963 H96H 108.1 . . ?
H91A C91 H91B 109.0 . . ?
C90 C91 H91A 111.0 . . ?
C90 C91 H91B 111.0 . . ?
C92 C91 H91A 111.0 . . ?
C92 C91 H91B 111.0 . . ?
C92 C91 C90 103.9(6) . . ?
O12 C93 H93A 110.7 . . ?
O12 C93 H93B 110.7 . . ?
O12 C93 C92 105.2(5) . . ?
H93A C93 H93B 108.8 . . ?
C92 C93 H93A 110.7 . . ?
C92 C93 H93B 110.7 . . ?
O12 C90 C91 105.8(5) . . ?
O12 C90 H90A 110.6 . . ?
O12 C90 H90B 110.6 . . ?
C91 C90 H90A 110.6 . . ?
C91 C90 H90B 110.6 . . ?
H90A C90 H90B 108.7 . . ?
C91 C92 C93 106.1(5) . . ?
C91 C92 H92A 110.5 . . ?
C91 C92 H92B 110.5 . . ?
C93 C92 H92A 110.5 . . ?
C93 C92 H92B 110.5 . . ?
H92A C92 H92B 108.7 . . ?
O18 C959 C160 104.8(5) . . ?
O18 C959 H95A 110.8 . . ?
O18 C959 H95B 110.8 . . ?
C160 C959 H95A 110.8 . . ?
C160 C959 H95B 110.8 . . ?
H95A C959 H95B 108.9 . . ?
O9 C981 C80 105.3(6) . . ?
O9 C981 H98A 110.7 . . ?
O9 C981 H98B 110.7 . . ?
C80 C981 H98A 110.7 . . ?
C80 C981 H98B 110.7 . . ?
H98A C981 H98B 108.8 . . ?
C82 C983 H98C 111.5 . . ?
C82 C983 H98D 111.5 . . ?
C84 C983 C82 101.4(6) . . ?
C84 C983 H98C 111.5 . . ?
C84 C983 H98D 111.5 . . ?
H98C C983 H98D 109.3 . . ?
C37 C44A H44D 109.5 . . ?
C37 C44A H44E 109.5 . . ?
C37 C44A H44F 109.5 . . ?
H44D C44A H44E 109.5 . . ?
H44D C44A H44F 109.5 . . ?
H44E C44A H44F 109.5 . . ?
H39C C39A H39D 108.2 . . ?
C38A C39A H39C 109.7 . . ?
C38A C39A H39D 109.7 . . ?
C38A C39A C40A 109.9(14) . . ?
C40A C39A H39C 109.7 . . ?
C40A C39A H39D 109.7 . . ?
C37 C45A H45D 109.5 . . ?
C37 C45A H45E 109.5 . . ?
C37 C45A H45F 109.5 . . ?
H45D C45A H45E 109.5 . . ?
H45D C45A H45F 109.5 . . ?
H45E C45A H45F 109.5 . . ?
C41 C43A H43D 109.5 . . ?
C41 C43A H43E 109.5 . . ?
C41 C43A H43F 109.5 . . ?
H43D C43A H43E 109.5 . . ?
H43D C43A H43F 109.5 . . ?
H43E C43A H43F 109.5 . . ?
C37 C38A H38C 108.3 . . ?
C37 C38A H38D 108.3 . . ?
C39A C38A C37 116.0(13) . . ?
C39A C38A H38C 108.3 . . ?
C39A C38A H38D 108.3 . . ?
H38C C38A H38D 107.4 . . ?
C41 C40A H40C 109.0 . . ?
C41 C40A H40D 109.0 . . ?
C39A C40A C41 112.9(13) . . ?
C39A C40A H40C 109.0 . . ?
C39A C40A H40D 109.0 . . ?
H40C C40A H40D 107.8 . . ?
C41 C42A H42D 109.5 . . ?
C41 C42A H42E 109.5 . . ?
C41 C42A H42F 109.5 . . ?
H42D C42A H42E 109.5 . . ?
H42D C42A H42F 109.5 . . ?
H42E C42A H42F 109.5 . . ?
H90C C901 H90D 107.1 . . ?
C900 C901 H90C 107.8 . . ?
C900 C901 H90D 107.8 . . ?
C900 C901 C902 118.2(14) . . ?
C902 C901 H90C 107.8 . . ?
C902 C901 H90D 107.8 . . ?
C199 C907 H90E 109.5 . . ?
C199 C907 H90F 109.5 . . ?
C199 C907 H90G 109.5 . . ?
H90E C907 H90F 109.5 . . ?
H90E C907 H90G 109.5 . . ?
H90F C907 H90G 109.5 . . ?
C199 C900 H90H 108.7 . . ?
C199 C900 H90I 108.7 . . ?
C901 C900 C199 114.3(13) . . ?
C901 C900 H90H 108.7 . . ?
C901 C900 H90I 108.7 . . ?
H90H C900 H90I 107.6 . . ?
C901 C902 H90J 110.3 . . ?
C901 C902 H90K 110.3 . . ?
H90J C902 H90K 108.5 . . ?
C903 C902 C901 107.1(15) . . ?
C903 C902 H90J 110.3 . . ?
C903 C902 H90K 110.3 . . ?
C199 C906 H90L 109.5 . . ?
C199 C906 H90M 109.5 . . ?
C199 C906 H90N 109.5 . . ?
H90L C906 H90M 109.5 . . ?
H90L C906 H90N 109.5 . . ?
H90M C906 H90N 109.5 . . ?
N9 C903 C902 110.6(8) . . ?
N9 C903 C904 112.2(17) . . ?
N9 C903 C905 109(3) . . ?
C902 C903 C905 98(2) . . ?
C904 C903 C902 122.4(17) . . ?
C904 C903 C905 102.3(12) . . ?
C903 C904 H2GG 109.5 . . ?
C903 C904 H2HH 109.5 . . ?
C903 C904 H2II 109.5 . . ?
H2GG C904 H2HH 109.5 . . ?
H2GG C904 H2II 109.5 . . ?
H2HH C904 H2II 109.5 . . ?
C903 C905 H2JJ 109.5 . . ?
C903 C905 H2KK 109.5 . . ?
C903 C905 H2LL 109.5 . . ?
H2JJ C905 H2KK 109.5 . . ?
H2JJ C905 H2LL 109.5 . . ?
H2KK C905 H2LL 109.5 . . ?
H99A C991 H99B 108.6 . . ?
C990 C991 H99A 110.4 . . ?
C990 C991 H99B 110.4 . . ?
C992 C991 H99A 110.4 . . ?
C992 C991 H99B 110.4 . . ?
C992 C991 C990 106.8(16) . . ?
O12 C993 H99C 111.0 . . ?
O12 C993 H99D 111.0 . . ?
O12 C993 C992 103.9(12) . . ?
H99C C993 H99D 109.0 . . ?
C992 C993 H99C 111.0 . . ?
C992 C993 H99D 111.0 . . ?
O12 C990 C991 100.0(11) . . ?
O12 C990 H99E 111.8 . . ?
O12 C990 H99F 111.8 . . ?
C991 C990 H99E 111.8 . . ?
C991 C990 H99F 111.8 . . ?
H99E C990 H99F 109.5 . . ?
C991 C992 C993 98.5(13) . . ?
C991 C992 H99G 112.1 . . ?
C991 C992 H99H 112.1 . . ?
C993 C992 H99G 112.1 . . ?
C993 C992 H99H 112.1 . . ?
H99G C992 H99H 109.7 . . ?

loop_
_geom_bond_atom_site_label_1
_geom_bond_atom_site_label_2
_geom_bond_distance
_geom_bond_site_symmetry_2
_geom_bond_publ_flag
Zn1 Si1 2.6354(6) . ?
Zn1 N1 1.9997(19) . ?
Zn1 N2 1.9976(19) . ?
Zn1 N3 1.887(2) . ?
Zn2 Si2 2.6237(6) . ?
Zn2 N4 1.9928(18) . ?
Zn2 N5 1.9996(17) . ?
Zn2 N6 1.8752(19) . ?
Zn3 Si3 2.6357(6) . ?
Zn3 N7 1.9960(18) . ?
Zn3 N8 1.9985(19) . ?
Zn3 N9 1.887(2) . ?
Zn4 Si4 2.6269(6) . ?
Zn4 N10 1.9814(19) . ?
Zn4 N11 2.0080(18) . ?
Zn4 N12 1.8887(19) . ?
Na1 O1 2.394(2) . ?
Na1 O2 2.390(2) . ?
Na1 O3 2.375(2) . ?
Na1 O4 2.399(2) . ?
Na1 O5 2.412(2) . ?
Na1 O6 2.356(2) . ?
Na2 O7 2.417(2) . ?
Na2 O8 2.351(3) . ?
Na2 O9 2.406(3) . ?
Na2 O10 2.486(3) . ?
Na2 O11 2.371(2) . ?
Na2 O12 2.374(2) . ?
Na3 O13 2.335(2) . ?
Na3 O14 2.366(2) . ?
Na3 O15 2.448(3) . ?
Na3 O16 2.354(2) . ?
Na3 O17 2.369(3) . ?
Na3 O18 2.428(3) . ?
Na4 O19 2.324(2) . ?
Na4 O20 2.386(2) . ?
Na4 O21 2.414(2) . ?
Na4 O22 2.337(2) . ?
Na4 O23 2.383(2) . ?
Na4 O24 2.408(2) . ?
Si1 N1 1.7027(19) . ?
Si1 N2 1.6974(18) . ?
Si1 C1 1.884(2) . ?
Si1 C7 1.896(2) . ?
Si2 N4 1.7053(18) . ?
Si2 N5 1.6927(19) . ?
Si2 C94 1.893(2) . ?
Si2 C100 1.894(2) . ?
Si3 N7 1.6996(18) . ?
Si3 N8 1.7014(19) . ?
Si3 C163 1.887(2) . ?
Si3 C169 1.900(2) . ?
Si4 N10 1.7015(19) . ?
Si4 N11 1.7073(19) . ?
Si4 C231 1.903(2) . ?
Si4 C236 1.886(2) . ?
O1 C46 1.442(4) . ?
O1 C49 1.438(3) . ?
O2 C50 1.427(5) . ?
O2 C53 1.438(4) . ?
O3 C54 1.433(4) . ?
O3 C57 1.403(5) . ?
O4 C58 1.419(5) . ?
O4 C61 1.419(4) . ?
O5 C62 1.430(6) . ?
O5 C65 1.448(6) . ?
O5 C962 1.471(8) . ?
O5 C965 1.425(9) . ?
O6 C66 1.430(3) . ?
O6 C69 1.429(4) . ?
O7 C70 1.418(5) . ?
O7 C73 1.424(5) . ?
O8 C74 1.419(5) . ?
O8 C77 1.435(5) . ?
O9 C78 1.427(4) . ?
O9 C81 1.445(8) . ?
O9 C981 1.446(10) . ?
O10 C82 1.419(5) . ?
O10 C85 1.425(5) . ?
O11 C86 1.433(4) . ?
O11 C89 1.434(4) . ?
O12 C93 1.445(6) . ?
O12 C90 1.436(6) . ?
O12 C993 1.429(9) . ?
O12 C990 1.433(10) . ?
O13 C139 1.443(6) . ?
O13 C142 1.427(8) . ?
O13 C939 1.470(7) . ?
O13 C942 1.428(8) . ?
O14 C143 1.430(4) . ?
O14 C146 1.433(4) . ?
O15 C147 1.414(5) . ?
O15 C150 1.435(5) . ?
O16 C151 1.440(4) . ?
O16 C154 1.409(4) . ?
O17 C155 1.439(4) . ?
O17 C158 1.455(5) . ?
O18 C159 1.388(8) . ?
O18 C162 1.412(5) . ?
O18 C959 1.469(9) . ?
O19 C049 1.435(3) . ?
O19 C208 1.430(3) . ?
O20 C211 1.407(4) . ?
O20 C214 1.453(4) . ?
O21 C215 1.426(4) . ?
O21 C218 1.430(4) . ?
O22 C219 1.428(4) . ?
O22 C222 1.424(3) . ?
O23 C223 1.434(4) . ?
O23 C226 1.425(4) . ?
O24 C227 1.437(3) . ?
O24 C230 1.432(3) . ?
N1 C25 1.397(3) . ?
N2 C13 1.391(3) . ?
N3 C37 1.464(3) . ?
N3 C41 1.471(3) . ?
N4 C118 1.394(3) . ?
N5 C106 1.395(3) . ?
N6 C130 1.459(3) . ?
N6 C134 1.471(3) . ?
N7 C175 1.389(3) . ?
N8 C187 1.391(3) . ?
N9 C199 1.470(3) . ?
N9 C203 1.467(5) . ?
N9 C903 1.485(10) . ?
N10 C242 1.394(3) . ?
N11 C254 1.395(3) . ?
N12 C266 1.481(3) . ?
N12 C272 1.468(3) . ?
C1 C2 1.401(4) . ?
C1 C6 1.391(4) . ?
C2 H2 0.9500 . ?
C2 C3 1.397(5) . ?
C02G H02G 0.9500 . ?
C02G C170 1.387(3) . ?
C02G C172 1.388(4) . ?
C3 H3 0.9500 . ?
C3 C4 1.387(7) . ?
C4 H4 0.9500 . ?
C4 C5 1.352(7) . ?
C5 H5 0.9500 . ?
C5 C6 1.398(4) . ?
C6 H6 0.9500 . ?
C7 C8 1.398(3) . ?
C7 C12 1.404(3) . ?
C8 H8 0.9500 . ?
C8 C9 1.389(4) . ?
C9 H9 0.9500 . ?
C9 C10 1.389(4) . ?
C10 H10 0.9500 . ?
C10 C11 1.386(4) . ?
C11 H11 0.9500 . ?
C11 C12 1.385(4) . ?
C12 H12 0.9500 . ?
C13 C14 1.426(3) . ?
C13 C18 1.414(3) . ?
C14 C15 1.393(3) . ?
C14 C22 1.520(3) . ?
C15 H15 0.9500 . ?
C15 C16 1.383(4) . ?
C16 H16 0.9500 . ?
C16 C17 1.395(4) . ?
C17 H17 0.9500 . ?
C17 C18 1.403(4) . ?
C18 C19 1.517(3) . ?
C19 H19 1.0000 . ?
C19 C20 1.526(4) . ?
C19 C21 1.530(3) . ?
C20 H20S 0.9800 . ?
C20 H20T 0.9800 . ?
C20 H20U 0.9800 . ?
C21 H21A 0.9800 . ?
C21 H21B 0.9800 . ?
C21 H21C 0.9800 . ?
C22 H22 1.0000 . ?
C22 C23 1.532(4) . ?
C22 C24 1.524(4) . ?
C23 H23A 0.9800 . ?
C23 H23B 0.9800 . ?
C23 H23C 0.9800 . ?
C24 H24D 0.9800 . ?
C24 H24E 0.9800 . ?
C24 H24F 0.9800 . ?
C25 C26 1.419(3) . ?
C25 C30 1.422(3) . ?
C26 C27 1.399(3) . ?
C26 C34 1.522(4) . ?
C27 H27 0.9500 . ?
C27 C28 1.384(4) . ?
C28 H28 0.9500 . ?
C28 C29 1.379(4) . ?
C29 H29 0.9500 . ?
C29 C30 1.398(3) . ?
C30 C31 1.513(4) . ?
C31 H31 1.0000 . ?
C31 C32 1.521(4) . ?
C31 C33 1.534(4) . ?
C32 H32A 0.9800 . ?
C32 H32B 0.9800 . ?
C32 H32C 0.9800 . ?
C33 H33A 0.9800 . ?
C33 H33B 0.9800 . ?
C33 H33C 0.9800 . ?
C34 H34 1.0000 . ?
C34 C35 1.531(4) . ?
C34 C36 1.516(5) . ?
C35 H35A 0.9800 . ?
C35 H35B 0.9800 . ?
C35 H35C 0.9800 . ?
C36 H36A 0.9800 . ?
C36 H36B 0.9800 . ?
C36 H36C 0.9800 . ?
C37 C38 1.520(4) . ?
C37 C44 1.558(4) . ?
C37 C45 1.540(4) . ?
C37 C44A 1.498(8) . ?
C37 C45A 1.552(9) . ?
C37 C38A 1.548(8) . ?
C41 C40 1.533(4) . ?
C41 C42 1.526(5) . ?
C41 C43 1.536(5) . ?
C41 C43A 1.536(9) . ?
C41 C40A 1.544(9) . ?
C41 C42A 1.529(9) . ?
C38 H38A 0.9900 . ?
C38 H38B 0.9900 . ?
C38 C39 1.524(6) . ?
C39 H39A 0.9900 . ?
C39 H39B 0.9900 . ?
C39 C40 1.511(6) . ?
C40 H40A 0.9900 . ?
C40 H40B 0.9900 . ?
C42 H42A 0.9800 . ?
C42 H42B 0.9800 . ?
C42 H42C 0.9800 . ?
C43 H43A 0.9800 . ?
C43 H43B 0.9800 . ?
C43 H43C 0.9800 . ?
C44 H44A 0.9800 . ?
C44 H44B 0.9800 . ?
C44 H44C 0.9800 . ?
C45 H45A 0.9800 . ?
C45 H45B 0.9800 . ?
C45 H45C 0.9800 . ?
C46 H46A 0.9900 . ?
C46 H46B 0.9900 . ?
C46 C47 1.510(5) . ?
C47 H47A 0.9900 . ?
C47 H47B 0.9900 . ?
C47 C48 1.491(5) . ?
C48 H48A 0.9900 . ?
C48 H48B 0.9900 . ?
C48 C49 1.520(5) . ?
C49 H49A 0.9900 . ?
C49 H49B 0.9900 . ?
C049 H04A 0.9900 . ?
C049 H04B 0.9900 . ?
C049 C210 1.510(4) . ?
C50 H50A 0.9900 . ?
C50 H50B 0.9900 . ?
C50 C51 1.522(5) . ?
C51 H51A 0.9900 . ?
C51 H51B 0.9900 . ?
C51 C52 1.524(6) . ?
C52 H52A 0.9900 . ?
C52 H52B 0.9900 . ?
C52 C53 1.491(5) . ?
C53 H53A 0.9900 . ?
C53 H53B 0.9900 . ?
C54 H54A 0.9900 . ?
C54 H54B 0.9900 . ?
C54 C55 1.467(6) . ?
C55 H55A 0.9900 . ?
C55 H55B 0.9900 . ?
C55 C56 1.490(6) . ?
C56 H56A 0.9900 . ?
C56 H56B 0.9900 . ?
C56 C57 1.594(6) . ?
C57 H57A 0.9900 . ?
C57 H57B 0.9900 . ?
C58 H58A 0.9900 . ?
C58 H58B 0.9900 . ?
C58 C59 1.482(5) . ?
C59 H59A 0.9900 . ?
C59 H59B 0.9900 . ?
C59 C60 1.494(6) . ?
C60 H60A 0.9900 . ?
C60 H60B 0.9900 . ?
C60 C61 1.480(5) . ?
C61 H61A 0.9900 . ?
C61 H61B 0.9900 . ?
C62 H62A 0.9900 . ?
C62 H62B 0.9900 . ?
C62 C63 1.499(7) . ?
C63 H63A 0.9900 . ?
C63 H63B 0.9900 . ?
C63 C64 1.521(7) . ?
C64 H64A 0.9900 . ?
C64 H64B 0.9900 . ?
C64 C65 1.500(7) . ?
C65 H65A 0.9900 . ?
C65 H65B 0.9900 . ?
C66 H66A 0.9900 . ?
C66 H66B 0.9900 . ?
C66 C67 1.511(5) . ?
C67 H67A 0.9900 . ?
C67 H67B 0.9900 . ?
C67 C68 1.522(5) . ?
C68 H68A 0.9900 . ?
C68 H68B 0.9900 . ?
C68 C69 1.523(5) . ?
C69 H69A 0.9900 . ?
C69 H69B 0.9900 . ?
C70 H70A 0.9900 . ?
C70 H70B 0.9900 . ?
C70 C71 1.487(7) . ?
C71 H71A 0.9900 . ?
C71 H71B 0.9900 . ?
C71 C72 1.426(9) . ?
C72 H72A 0.9900 . ?
C72 H72B 0.9900 . ?
C72 C73 1.489(6) . ?
C73 H73A 0.9900 . ?
C73 H73B 0.9900 . ?
C74 H74A 0.9900 . ?
C74 H74B 0.9900 . ?
C74 C75 1.485(5) . ?
C75 H75A 0.9900 . ?
C75 H75B 0.9900 . ?
C75 C76 1.542(6) . ?
C76 H76A 0.9900 . ?
C76 H76B 0.9900 . ?
C76 C77 1.526(6) . ?
C77 H77A 0.9900 . ?
C77 H77B 0.9900 . ?
C78 H78A 0.9900 . ?
C78 H78B 0.9900 . ?
C78 C79 1.501(5) . ?
C79 H79A 0.9900 . ?
C79 H79B 0.9900 . ?
C79 C80 1.513(5) . ?
C80 H80A 0.9900 . ?
C80 H80B 0.9900 . ?
C80 C81 1.490(7) . ?
C80 C981 1.515(6) . ?
C81 H81A 0.9900 . ?
C81 H81B 0.9900 . ?
C82 H82A 0.9900 . ?
C82 H82B 0.9900 . ?
C82 C83 1.490(7) . ?
C82 C983 1.522(8) . ?
C83 H83A 0.9900 . ?
C83 H83B 0.9900 . ?
C83 C84 1.532(7) . ?
C84 H84A 0.9900 . ?
C84 H84B 0.9900 . ?
C84 C85 1.477(7) . ?
C84 C983 1.498(8) . ?
C85 H85A 0.9900 . ?
C85 H85B 0.9900 . ?
C86 H86A 0.9900 . ?
C86 H86B 0.9900 . ?
C86 C87 1.478(5) . ?
C87 H87A 0.9900 . ?
C87 H87B 0.9900 . ?
C87 C88 1.546(6) . ?
C88 H88A 0.9900 . ?
C88 H88B 0.9900 . ?
C88 C89 1.521(5) . ?
C89 H89A 0.9900 . ?
C89 H89B 0.9900 . ?
C94 C95 1.394(3) . ?
C94 C99 1.401(3) . ?
C95 H95 0.9500 . ?
C95 C96 1.397(4) . ?
C96 H96 0.9500 . ?
C96 C97 1.373(4) . ?
C97 H97 0.9500 . ?
C97 C98 1.387(4) . ?
C98 H98 0.9500 . ?
C98 C99 1.389(3) . ?
C99 H99 0.9500 . ?
C100 C101 1.398(3) . ?
C100 C105 1.402(3) . ?
C101 H101 0.9500 . ?
C101 C102 1.397(3) . ?
C102 H102 0.9500 . ?
C102 C103 1.377(4) . ?
C103 H103 0.9500 . ?
C103 C104 1.394(4) . ?
C104 H104 0.9500 . ?
C104 C105 1.384(3) . ?
C105 H105 0.9500 . ?
C106 C107 1.423(3) . ?
C106 C111 1.421(3) . ?
C107 C108 1.398(3) . ?
C107 C115 1.519(3) . ?
C108 H108 0.9500 . ?
C108 C109 1.383(4) . ?
C109 H109 0.9500 . ?
C109 C110 1.380(4) . ?
C110 H110 0.9500 . ?
C110 C111 1.392(3) . ?
C111 C112 1.510(4) . ?
C112 H112 1.0000 . ?
C112 C113 1.530(4) . ?
C112 C114 1.533(4) . ?
C113 H11J 0.9800 . ?
C113 H11K 0.9800 . ?
C113 H11L 0.9800 . ?
C114 H11G 0.9800 . ?
C114 H11H 0.9800 . ?
C114 H11I 0.9800 . ?
C115 H115 1.0000 . ?
C115 C116 1.525(4) . ?
C115 C117 1.542(4) . ?
C116 H11A 0.9800 . ?
C116 H11B 0.9800 . ?
C116 H11C 0.9800 . ?
C117 H11D 0.9800 . ?
C117 H11E 0.9800 . ?
C117 H11F 0.9800 . ?
C118 C119 1.419(3) . ?
C118 C123 1.424(3) . ?
C119 C120 1.395(3) . ?
C119 C127 1.521(3) . ?
C120 H120 0.9500 . ?
C120 C121 1.383(4) . ?
C121 H121 0.9500 . ?
C121 C122 1.380(4) . ?
C122 H122 0.9500 . ?
C122 C123 1.397(3) . ?
C123 C124 1.517(3) . ?
C124 H124 1.0000 . ?
C124 C125 1.529(4) . ?
C124 C126 1.519(4) . ?
C125 H12A 0.9800 . ?
C125 H12B 0.9800 . ?
C125 H12C 0.9800 . ?
C126 H12D 0.9800 . ?
C126 H12E 0.9800 . ?
C126 H12F 0.9800 . ?
C127 H127 1.0000 . ?
C127 C128 1.531(4) . ?
C127 C129 1.536(5) . ?
C128 H12J 0.9800 . ?
C128 H12K 0.9800 . ?
C128 H12L 0.9800 . ?
C129 H12G 0.9800 . ?
C129 H12H 0.9800 . ?
C129 H12I 0.9800 . ?
C130 C131 1.562(4) . ?
C130 C135 1.528(4) . ?
C130 C136 1.519(5) . ?
C131 H13F 0.9900 . ?
C131 H13G 0.9900 . ?
C131 C132 1.525(5) . ?
C132 H13K 0.9900 . ?
C132 H13L 0.9900 . ?
C132 C133 1.490(5) . ?
C133 H13A 0.9900 . ?
C133 H13B 0.9900 . ?
C133 C134 1.535(3) . ?
C134 C137 1.522(4) . ?
C134 C138 1.554(4) . ?
C135 H13C 0.9800 . ?
C135 H13D 0.9800 . ?
C135 H13E 0.9800 . ?
C136 H13P 0.9800 . ?
C136 H13Q 0.9800 . ?
C136 H13R 0.9800 . ?
C137 H13M 0.9800 . ?
C137 H13N 0.9800 . ?
C137 H13O 0.9800 . ?
C138 H13H 0.9800 . ?
C138 H13I 0.9800 . ?
C138 H13J 0.9800 . ?
C139 H13S 0.9900 . ?
C139 H13T 0.9900 . ?
C139 C140 1.531(10) . ?
C140 H14A 0.9900 . ?
C140 H14B 0.9900 . ?
C140 C141 1.531(9) . ?
C141 H14C 0.9900 . ?
C141 H14D 0.9900 . ?
C141 C142 1.524(9) . ?
C142 H1ZE 0.9900 . ?
C142 H1ZF 0.9900 . ?
C143 H14E 0.9900 . ?
C143 H14F 0.9900 . ?
C143 C144 1.501(5) . ?
C144 H14I 0.9900 . ?
C144 H14J 0.9900 . ?
C144 C145 1.504(6) . ?
C145 H1ZA 0.9900 . ?
C145 H1ZB 0.9900 . ?
C145 C146 1.489(5) . ?
C146 H1ZC 0.9900 . ?
C146 H1ZD 0.9900 . ?
C147 H14M 0.9900 . ?
C147 H14N 0.9900 . ?
C147 C148 1.549(8) . ?
C147 C948 1.497(7) . ?
C148 H14G 0.9900 . ?
C148 H14H 0.9900 . ?
C148 C149 1.505(7) . ?
C149 H14K 0.9900 . ?
C149 H14L 0.9900 . ?
C149 C150 1.473(6) . ?
C149 C948 1.532(8) . ?
C150 H15G 0.9900 . ?
C150 H15H 0.9900 . ?
C151 H15E 0.9900 . ?
C151 H15F 0.9900 . ?
C151 C152 1.493(6) . ?
C152 H15M 0.9900 . ?
C152 H15N 0.9900 . ?
C152 C153 1.462(7) . ?
C153 H15Q 0.9900 . ?
C153 H15R 0.9900 . ?
C153 C154 1.537(6) . ?
C154 H15C 0.9900 . ?
C154 H15D 0.9900 . ?
C155 H15A 0.9900 . ?
C155 H15B 0.9900 . ?
C155 C156 1.546(6) . ?
C156 H15I 0.9900 . ?
C156 H15J 0.9900 . ?
C156 C157 1.545(6) . ?
C157 H15K 0.9900 . ?
C157 H15L 0.9900 . ?
C157 C158 1.444(6) . ?
C158 H15O 0.9900 . ?
C158 H15P 0.9900 . ?
C159 H15S 0.9900 . ?
C159 H15T 0.9900 . ?
C159 C160 1.554(6) . ?
C160 H16A 0.9900 . ?
C160 H16B 0.9900 . ?
C160 C161 1.494(6) . ?
C160 C959 1.483(6) . ?
C161 H16E 0.9900 . ?
C161 H16F 0.9900 . ?
C161 C162 1.488(5) . ?
C162 H16C 0.9900 . ?
C162 H16D 0.9900 . ?
C163 C164 1.406(4) . ?
C163 C168 1.387(4) . ?
C164 H164 0.9500 . ?
C164 C165 1.381(4) . ?
C165 H165 0.9500 . ?
C165 C166 1.386(6) . ?
C166 H166 0.9500 . ?
C166 C167 1.366(6) . ?
C167 H167 0.9500 . ?
C167 C168 1.401(4) . ?
C168 H168 0.9500 . ?
C169 C170 1.405(3) . ?
C169 C174 1.396(3) . ?
C170 H170 0.9500 . ?
C172 H172 0.9500 . ?
C172 C173 1.387(4) . ?
C173 H173 0.9500 . ?
C173 C174 1.395(3) . ?
C174 H174 0.9500 . ?
C175 C176 1.417(3) . ?
C175 C180 1.424(3) . ?
C176 C177 1.395(3) . ?
C176 C184 1.519(3) . ?
C177 H177 0.9500 . ?
C177 C178 1.375(4) . ?
C178 H178 0.9500 . ?
C178 C179 1.396(4) . ?
C179 H179 0.9500 . ?
C179 C180 1.396(4) . ?
C180 C181 1.517(3) . ?
C181 H181 1.0000 . ?
C181 C182 1.527(4) . ?
C181 C183 1.532(3) . ?
C182 H18G 0.9800 . ?
C182 H18H 0.9800 . ?
C182 H18I 0.9800 . ?
C183 H18A 0.9800 . ?
C183 H18B 0.9800 . ?
C183 H18C 0.9800 . ?
C184 H184 1.0000 . ?
C184 C185 1.537(4) . ?
C184 C186 1.524(4) . ?
C185 H18D 0.9800 . ?
C185 H18E 0.9800 . ?
C185 H18F 0.9800 . ?
C186 H18J 0.9800 . ?
C186 H18K 0.9800 . ?
C186 H18L 0.9800 . ?
C187 C188 1.426(3) . ?
C187 C192 1.417(3) . ?
C188 C189 1.396(3) . ?
C188 C196 1.523(3) . ?
C189 H189 0.9500 . ?
C189 C190 1.378(4) . ?
C190 H190 0.9500 . ?
C190 C191 1.385(4) . ?
C191 H191 0.9500 . ?
C191 C192 1.392(3) . ?
C192 C193 1.517(3) . ?
C193 H193 1.0000 . ?
C193 C194 1.527(4) . ?
C193 C195 1.532(4) . ?
C194 H19A 0.9800 . ?
C194 H19B 0.9800 . ?
C194 H19C 0.9800 . ?
C195 H19D 0.9800 . ?
C195 H19E 0.9800 . ?
C195 H19F 0.9800 . ?
C196 H196 1.0000 . ?
C196 C197 1.514(5) . ?
C196 C198 1.532(4) . ?
C197 H19J 0.9800 . ?
C197 H19K 0.9800 . ?
C197 H19L 0.9800 . ?
C198 H19G 0.9800 . ?
C198 H19H 0.9800 . ?
C198 H19I 0.9800 . ?
C199 C200 1.517(4) . ?
C199 C206 1.543(4) . ?
C199 C207 1.553(4) . ?
C199 C907 1.492(9) . ?
C199 C900 1.556(9) . ?
C199 C906 1.540(8) . ?
C200 H20A 0.9900 . ?
C200 H20B 0.9900 . ?
C200 C201 1.523(6) . ?
C201 H20C 0.9900 . ?
C201 H20D 0.9900 . ?
C201 C202 1.528(6) . ?
C202 H20E 0.9900 . ?
C202 H20F 0.9900 . ?
C202 C203 1.523(5) . ?
C203 C204 1.512(6) . ?
C203 C205 1.539(6) . ?
C204 H20G 0.9800 . ?
C204 H20H 0.9800 . ?
C204 H20I 0.9800 . ?
C205 H20J 0.9800 . ?
C205 H20K 0.9800 . ?
C205 H20L 0.9800 . ?
C206 H20M 0.9800 . ?
C206 H20N 0.9800 . ?
C206 H20O 0.9800 . ?
C207 H20P 0.9800 . ?
C207 H20Q 0.9800 . ?
C207 H20R 0.9800 . ?
C208 H20X 0.9900 . ?
C208 H20Y 0.9900 . ?
C208 C209 1.508(4) . ?
C209 H20V 0.9900 . ?
C209 H20W 0.9900 . ?
C209 C210 1.514(4) . ?
C210 H21D 0.9900 . ?
C210 H21E 0.9900 . ?
C211 H21P 0.9900 . ?
C211 H21Q 0.9900 . ?
C211 C212 1.447(5) . ?
C212 H21T 0.9900 . ?
C212 H21U 0.9900 . ?
C212 C213 1.494(6) . ?
C213 H21J 0.9900 . ?
C213 H21K 0.9900 . ?
C213 C214 1.528(6) . ?
C214 H21N 0.9900 . ?
C214 H21O 0.9900 . ?
C215 H21H 0.9900 . ?
C215 H21I 0.9900 . ?
C215 C216 1.512(5) . ?
C216 H21R 0.9900 . ?
C216 H21S 0.9900 . ?
C216 C217 1.487(7) . ?
C217 H21V 0.9900 . ?
C217 H21W 0.9900 . ?
C217 C218 1.517(5) . ?
C218 H21F 0.9900 . ?
C218 H21G 0.9900 . ?
C219 H21L 0.9900 . ?
C219 H21M 0.9900 . ?
C219 C220 1.475(5) . ?
C220 H22O 0.9900 . ?
C220 H22P 0.9900 . ?
C220 C221 1.493(5) . ?
C221 H22M 0.9900 . ?
C221 H22N 0.9900 . ?
C221 C222 1.501(4) . ?
C222 H22A 0.9900 . ?
C222 H22B 0.9900 . ?
C223 H22I 0.9900 . ?
C223 H22J 0.9900 . ?
C223 C224 1.515(5) . ?
C224 H22C 0.9900 . ?
C224 H22D 0.9900 . ?
C224 C225 1.506(5) . ?
C225 H22K 0.9900 . ?
C225 H22L 0.9900 . ?
C225 C226 1.507(4) . ?
C226 H22E 0.9900 . ?
C226 H22F 0.9900 . ?
C227 H22G 0.9900 . ?
C227 H22H 0.9900 . ?
C227 C228 1.469(5) . ?
C228 H22S 0.9900 . ?
C228 H22T 0.9900 . ?
C228 C229 1.529(6) . ?
C229 H22Q 0.9900 . ?
C229 H22R 0.9900 . ?
C229 C230 1.508(4) . ?
C230 H23D 0.9900 . ?
C230 H23E 0.9900 . ?
C231 C232 1.400(3) . ?
C231 C275 1.405(3) . ?
C232 H232 0.9500 . ?
C232 C233 1.391(4) . ?
C233 H233 0.9500 . ?
C233 C234 1.377(4) . ?
C234 H234 0.9500 . ?
C234 C235 1.394(4) . ?
C235 H235 0.9500 . ?
C235 C275 1.385(4) . ?
C236 C237 1.395(3) . ?
C236 C241 1.396(3) . ?
C237 H237 0.9500 . ?
C237 C238 1.392(3) . ?
C238 H238 0.9500 . ?
C238 C239 1.373(4) . ?
C239 H239 0.9500 . ?
C239 C240 1.380(4) . ?
C240 H240 0.9500 . ?
C240 C241 1.393(4) . ?
C241 H241 0.9500 . ?
C242 C243 1.420(4) . ?
C242 C247 1.417(4) . ?
C243 C244 1.404(4) . ?
C243 C251 1.507(4) . ?
C244 H244 0.9500 . ?
C244 C245 1.364(6) . ?
C245 H245 0.9500 . ?
C245 C246 1.368(6) . ?
C246 H246 0.9500 . ?
C246 C247 1.400(4) . ?
C247 C248 1.507(5) . ?
C248 H248 1.0000 . ?
C248 C249 1.533(5) . ?
C248 C250 1.524(5) . ?
C249 H24A 0.9800 . ?
C249 H24B 0.9800 . ?
C249 H24C 0.9800 . ?
C250 H25G 0.9800 . ?
C250 H25H 0.9800 . ?
C250 H25I 0.9800 . ?
C251 H251 1.0000 . ?
C251 C252 1.528(4) . ?
C251 C253 1.535(4) . ?
C252 H25D 0.9800 . ?
C252 H25E 0.9800 . ?
C252 H25F 0.9800 . ?
C253 H25A 0.9800 . ?
C253 H25B 0.9800 . ?
C253 H25C 0.9800 . ?
C254 C255 1.423(4) . ?
C254 C259 1.426(4) . ?
C255 C256 1.393(4) . ?
C255 C263 1.511(4) . ?
C256 H256 0.9500 . ?
C256 C257 1.384(5) . ?
C257 H257 0.9500 . ?
C257 C258 1.381(5) . ?
C258 H258 0.9500 . ?
C258 C259 1.392(4) . ?
C259 C260 1.517(4) . ?
C260 H260 1.0000 . ?
C260 C261 1.536(5) . ?
C260 C262 1.502(5) . ?
C261 H26R 0.9800 . ?
C261 H26S 0.9800 . ?
C261 H26T 0.9800 . ?
C262 H26O 0.9800 . ?
C262 H26P 0.9800 . ?
C262 H26Q 0.9800 . ?
C263 H263 1.0000 . ?
C263 C264 1.533(4) . ?
C263 C265 1.533(4) . ?
C264 H26F 0.9800 . ?
C264 H26G 0.9800 . ?
C264 H26H 0.9800 . ?
C265 H26I 0.9800 . ?
C265 H26J 0.9800 . ?
C265 H26K 0.9800 . ?
C266 C267 1.525(4) . ?
C266 C268 1.536(4) . ?
C266 C269 1.541(3) . ?
C267 H26A 0.9800 . ?
C267 H26B 0.9800 . ?
C267 H26C 0.9800 . ?
C268 H26L 0.9800 . ?
C268 H26M 0.9800 . ?
C268 H26N 0.9800 . ?
C269 H26D 0.9900 . ?
C269 H26E 0.9900 . ?
C269 C270 1.516(5) . ?
C270 H27C 0.9900 . ?
C270 H27D 0.9900 . ?
C270 C271 1.522(5) . ?
C271 H27A 0.9900 . ?
C271 H27B 0.9900 . ?
C271 C272 1.541(4) . ?
C272 C273 1.528(5) . ?
C272 C274 1.545(5) . ?
C273 H27H 0.9800 . ?
C273 H27I 0.9800 . ?
C273 H27J 0.9800 . ?
C274 H27E 0.9800 . ?
C274 H27F 0.9800 . ?
C274 H27G 0.9800 . ?
C275 H275 0.9500 . ?
C939 H93C 0.9900 . ?
C939 H93D 0.9900 . ?
C939 C940 1.525(9) . ?
C941 H94A 0.9900 . ?
C941 H94B 0.9900 . ?
C941 C942 1.528(10) . ?
C941 C940 1.525(9) . ?
C942 H94C 0.9900 . ?
C942 H94D 0.9900 . ?
C940 H94E 0.9900 . ?
C940 H94F 0.9900 . ?
C948 H94G 0.9900 . ?
C948 H94H 0.9900 . ?
C962 H96A 0.9900 . ?
C962 H96B 0.9900 . ?
C962 C963 1.525(9) . ?
C965 H96C 0.9900 . ?
C965 H96D 0.9900 . ?
C965 C964 1.504(9) . ?
C964 H96E 0.9900 . ?
C964 H96F 0.9900 . ?
C964 C963 1.516(9) . ?
C963 H96G 0.9900 . ?
C963 H96H 0.9900 . ?
C91 H91A 0.9900 . ?
C91 H91B 0.9900 . ?
C91 C90 1.521(7) . ?
C91 C92 1.499(7) . ?
C93 H93A 0.9900 . ?
C93 H93B 0.9900 . ?
C93 C92 1.526(7) . ?
C90 H90A 0.9900 . ?
C90 H90B 0.9900 . ?
C92 H92A 0.9900 . ?
C92 H92B 0.9900 . ?
C959 H95A 0.9900 . ?
C959 H95B 0.9900 . ?
C981 H98A 0.9900 . ?
C981 H98B 0.9900 . ?
C983 H98C 0.9900 . ?
C983 H98D 0.9900 . ?
C44A H44D 0.9800 . ?
C44A H44E 0.9800 . ?
C44A H44F 0.9800 . ?
C39A H39C 0.9900 . ?
C39A H39D 0.9900 . ?
C39A C38A 1.524(10) . ?
C39A C40A 1.526(10) . ?
C45A H45D 0.9800 . ?
C45A H45E 0.9800 . ?
C45A H45F 0.9800 . ?
C43A H43D 0.9800 . ?
C43A H43E 0.9800 . ?
C43A H43F 0.9800 . ?
C38A H38C 0.9900 . ?
C38A H38D 0.9900 . ?
C40A H40C 0.9900 . ?
C40A H40D 0.9900 . ?
C42A H42D 0.9800 . ?
C42A H42E 0.9800 . ?
C42A H42F 0.9800 . ?
C901 H90C 0.9900 . ?
C901 H90D 0.9900 . ?
C901 C900 1.532(10) . ?
C901 C902 1.538(10) . ?
C907 H90E 0.9800 . ?
C907 H90F 0.9800 . ?
C907 H90G 0.9800 . ?
C900 H90H 0.9900 . ?
C900 H90I 0.9900 . ?
C902 H90J 0.9900 . ?
C902 H90K 0.9900 . ?
C902 C903 1.536(10) . ?
C906 H90L 0.9800 . ?
C906 H90M 0.9800 . ?
C906 H90N 0.9800 . ?
C903 C904 1.535(10) . ?
C903 C905 1.540(10) . ?
C904 H2GG 0.9800 . ?
C904 H2HH 0.9800 . ?
C904 H2II 0.9800 . ?
C905 H2JJ 0.9800 . ?
C905 H2KK 0.9800 . ?
C905 H2LL 0.9800 . ?
C991 H99A 0.9900 . ?
C991 H99B 0.9900 . ?
C991 C990 1.535(10) . ?
C991 C992 1.515(10) . ?
C993 H99C 0.9900 . ?
C993 H99D 0.9900 . ?
C993 C992 1.531(10) . ?
C990 H99E 0.9900 . ?
C990 H99F 0.9900 . ?
C992 H99G 0.9900 . ?
C992 H99H 0.9900 . ?

loop_
_geom_torsion_atom_site_label_1
_geom_torsion_atom_site_label_2
_geom_torsion_atom_site_label_3
_geom_torsion_atom_site_label_4
_geom_torsion
_geom_torsion_site_symmetry_1
_geom_torsion_site_symmetry_2
_geom_torsion_site_symmetry_3
_geom_torsion_site_symmetry_4
_geom_torsion_publ_flag
Zn1 Si1 N1 C25 -165.6(3) . . . . ?
Zn1 Si1 N2 C13 172.1(3) . . . . ?
Zn1 Si1 C1 C2 101.3(2) . . . . ?
Zn1 Si1 C1 C6 -79.2(3) . . . . ?
Zn1 Si1 C7 C8 179.50(17) . . . . ?
Zn1 Si1 C7 C12 0.6(2) . . . . ?
Zn1 N1 C25 C26 -69.2(3) . . . . ?
Zn1 N1 C25 C30 107.1(2) . . . . ?
Zn1 N2 C13 C14 76.0(3) . . . . ?
Zn1 N2 C13 C18 -98.1(3) . . . . ?
Zn1 N3 C37 C38 -174.3(2) . . . . ?
Zn1 N3 C37 C44 61.8(3) . . . . ?
Zn1 N3 C37 C45 -54.2(3) . . . . ?
Zn1 N3 C37 C44A 1.1(7) . . . . ?
Zn1 N3 C37 C45A -111.9(6) . . . . ?
Zn1 N3 C37 C38A 135.5(6) . . . . ?
Zn1 N3 C41 C40 173.2(3) . . . . ?
Zn1 N3 C41 C42 54.9(3) . . . . ?
Zn1 N3 C41 C43 -63.7(3) . . . . ?
Zn1 N3 C41 C43A -10.5(9) . . . . ?
Zn1 N3 C41 C40A -134.9(7) . . . . ?
Zn1 N3 C41 C42A 105.7(7) . . . . ?
Zn2 Si2 N4 C118 -179.6(3) . . . . ?
Zn2 Si2 N5 C106 164.4(3) . . . . ?
Zn2 Si2 C94 C95 -72.5(2) . . . . ?
Zn2 Si2 C94 C99 110.03(19) . . . . ?
Zn2 Si2 C100 C101 -171.14(17) . . . . ?
Zn2 Si2 C100 C105 8.3(2) . . . . ?
Zn2 N4 C118 C119 80.7(3) . . . . ?
Zn2 N4 C118 C123 -96.1(3) . . . . ?
Zn2 N5 C106 C107 68.0(3) . . . . ?
Zn2 N5 C106 C111 -108.6(2) . . . . ?
Zn2 N6 C130 C131 137.5(2) . . . . ?
Zn2 N6 C130 C135 21.6(4) . . . . ?
Zn2 N6 C130 C136 -98.1(3) . . . . ?
Zn2 N6 C134 C133 -139.1(2) . . . . ?
Zn2 N6 C134 C137 -19.1(3) . . . . ?
Zn2 N6 C134 C138 97.5(3) . . . . ?
Zn3 Si3 N7 C175 -171.9(3) . . . . ?
Zn3 Si3 N8 C187 165.2(3) . . . . ?
Zn3 Si3 C163 C164 -101.0(2) . . . . ?
Zn3 Si3 C163 C168 81.0(2) . . . . ?
Zn3 N7 C175 C176 -76.1(3) . . . . ?
Zn3 N7 C175 C180 98.6(3) . . . . ?
Zn3 N8 C187 C188 70.3(3) . . . . ?
Zn3 N8 C187 C192 -106.1(2) . . . . ?
Zn3 N9 C199 C200 173.4(2) . . . . ?
Zn3 N9 C199 C206 54.2(3) . . . . ?
Zn3 N9 C199 C207 -61.5(3) . . . . ?
Zn3 N9 C199 C907 -2.3(7) . . . . ?
Zn3 N9 C199 C900 -135.8(7) . . . . ?
Zn3 N9 C199 C906 114.3(6) . . . . ?
Zn3 N9 C203 C202 -173.4(4) . . . . ?
Zn3 N9 C203 C204 -57.4(5) . . . . ?
Zn3 N9 C203 C205 60.4(5) . . . . ?
Zn3 N9 C903 C902 -174.7(13) . . . . ?
Zn3 N9 C903 C904 -34(2) . . . . ?
Zn3 N9 C903 C905 78.2(18) . . . . ?
Zn4 Si4 N10 C242 162.9(3) . . . . ?
Zn4 Si4 N11 C254 -171.0(3) . . . . ?
Zn4 Si4 C236 C237 99.2(2) . . . . ?
Zn4 Si4 C236 C241 -87.1(2) . . . . ?
Zn4 N10 C242 C243 -108.2(2) . . . . ?
Zn4 N10 C242 C247 68.8(3) . . . . ?
Zn4 N11 C254 C255 106.9(2) . . . . ?
Zn4 N11 C254 C259 -69.7(3) . . . . ?
Zn4 N12 C266 C267 -56.0(3) . . . . ?
Zn4 N12 C266 C268 63.4(3) . . . . ?
Zn4 N12 C266 C269 -172.65(19) . . . . ?
Zn4 N12 C272 C271 172.8(2) . . . . ?
Zn4 N12 C272 C273 -62.0(3) . . . . ?
Zn4 N12 C272 C274 56.4(3) . . . . ?
Na1 O1 C46 C47 -150.5(2) . . . . ?
Na1 O1 C49 C48 172.7(2) . . . . ?
Na1 O2 C50 C51 -166.1(3) . . . . ?
Na1 O2 C53 C52 144.7(2) . . . . ?
Na1 O3 C54 C55 -128.0(3) . . . . ?
Na1 O3 C57 C56 138.2(2) . . . . ?
Na1 O4 C58 C59 -164.3(3) . . . . ?
Na1 O4 C61 C60 178.2(3) . . . . ?
Na1 O5 C62 C63 -145.0(6) . . . . ?
Na1 O5 C65 C64 146.2(5) . . . . ?
Na1 O5 C962 C963 -159.3(9) . . . . ?
Na1 O5 C965 C964 157.8(9) . . . . ?
Na1 O6 C66 C67 129.2(2) . . . . ?
Na1 O6 C69 C68 -132.5(3) . . . . ?
Na2 O7 C70 C71 -150.5(4) . . . . ?
Na2 O7 C73 C72 155.1(3) . . . . ?
Na2 O8 C74 C75 142.7(3) . . . . ?
Na2 O8 C77 C76 -165.7(3) . . . . ?
Na2 O9 C78 C79 -156.4(3) . . . . ?
Na2 O9 C81 C80 178.1(4) . . . . ?
Na2 O9 C981 C80 159.7(4) . . . . ?
Na2 O10 C82 C83 -161.8(4) . . . . ?
Na2 O10 C82 C983 157.2(6) . . . . ?
Na2 O10 C85 C84 179.3(3) . . . . ?
Na2 O11 C86 C87 155.2(2) . . . . ?
Na2 O11 C89 C88 -176.8(2) . . . . ?
Na2 O12 C93 C92 166.5(5) . . . . ?
Na2 O12 C90 C91 -149.4(6) . . . . ?
Na2 O12 C993 C992 131.2(11) . . . . ?
Na2 O12 C990 C991 -136.7(13) . . . . ?
Na3 O13 C139 C140 -143.7(9) . . . . ?
Na3 O13 C142 C141 153.1(15) . . . . ?
Na3 O13 C939 C940 -172.6(9) . . . . ?
Na3 O13 C942 C941 137.7(13) . . . . ?
Na3 O14 C143 C144 -178.2(3) . . . . ?
Na3 O14 C146 C145 -160.6(2) . . . . ?
Na3 O15 C147 C148 147.2(4) . . . . ?
Na3 O15 C147 C948 -177.3(6) . . . . ?
Na3 O15 C150 C149 -162.0(3) . . . . ?
Na3 O16 C151 C152 -175.6(3) . . . . ?
Na3 O16 C154 C153 156.2(3) . . . . ?
Na3 O17 C155 C156 171.3(3) . . . . ?
Na3 O17 C158 C157 -145.9(3) . . . . ?
Na3 O18 C159 C160 173.2(3) . . . . ?
Na3 O18 C162 C161 169.9(3) . . . . ?
Na3 O18 C959 C160 -167.1(3) . . . . ?
Na4 O19 C049 C210 156.9(2) . . . . ?
Na4 O19 C208 C209 -136.7(2) . . . . ?
Na4 O20 C211 C212 131.7(3) . . . . ?
Na4 O20 C214 C213 -129.8(3) . . . . ?
Na4 O21 C215 C216 164.5(3) . . . . ?
Na4 O21 C218 C217 -144.2(3) . . . . ?
Na4 O22 C219 C220 162.4(2) . . . . ?
Na4 O22 C222 C221 178.9(2) . . . . ?
Na4 O23 C223 C224 161.0(2) . . . . ?
Na4 O23 C226 C225 -149.0(2) . . . . ?
Na4 O24 C227 C228 171.2(3) . . . . ?
Na4 O24 C230 C229 164.8(2) . . . . ?
Si1 Zn1 N3 C37 -80.9(4) . . . . ?
Si1 Zn1 N3 C41 68.3(4) . . . . ?
Si1 N1 C25 C26 91.0(3) . . . . ?
Si1 N1 C25 C30 -92.6(3) . . . . ?
Si1 N2 C13 C14 -94.1(3) . . . . ?
Si1 N2 C13 C18 91.8(3) . . . . ?
Si1 C1 C2 C3 -179.1(2) . . . . ?
Si1 C1 C6 C5 178.7(3) . . . . ?
Si1 C7 C8 C9 -178.8(2) . . . . ?
Si1 C7 C12 C11 178.66(19) . . . . ?
Si2 Zn2 N6 C130 110.9(3) . . . . ?
Si2 Zn2 N6 C134 -58.3(4) . . . . ?
Si2 N4 C118 C119 -99.8(3) . . . . ?
Si2 N4 C118 C123 83.4(3) . . . . ?
Si2 N5 C106 C107 -91.5(3) . . . . ?
Si2 N5 C106 C111 91.9(3) . . . . ?
Si2 C94 C95 C96 -178.4(2) . . . . ?
Si2 C94 C99 C98 177.58(18) . . . . ?
Si2 C100 C101 C102 179.62(18) . . . . ?
Si2 C100 C105 C104 -179.66(19) . . . . ?
Si3 Zn3 N9 C199 80.9(4) . . . . ?
Si3 Zn3 N9 C203 -66.8(6) . . . . ?
Si3 Zn3 N9 C903 -68.2(16) . . . . ?
Si3 N7 C175 C176 93.5(3) . . . . ?
Si3 N7 C175 C180 -91.8(3) . . . . ?
Si3 N8 C187 C188 -89.3(3) . . . . ?
Si3 N8 C187 C192 94.2(3) . . . . ?
Si3 C163 C164 C165 -179.0(2) . . . . ?
Si3 C163 C168 C167 -179.3(2) . . . . ?
Si3 C169 C170 C02G -177.69(19) . . . . ?
Si3 C169 C174 C173 177.21(19) . . . . ?
Si4 Zn4 N12 C266 -64.6(4) . . . . ?
Si4 Zn4 N12 C272 79.0(4) . . . . ?
Si4 N10 C242 C243 94.6(3) . . . . ?
Si4 N10 C242 C247 -88.4(3) . . . . ?
Si4 N11 C254 C255 -85.6(3) . . . . ?
Si4 N11 C254 C259 97.8(3) . . . . ?
Si4 C231 C232 C233 -177.36(19) . . . . ?
Si4 C231 C275 C235 177.3(2) . . . . ?
Si4 C236 C237 C238 174.7(2) . . . . ?
Si4 C236 C241 C240 -174.4(2) . . . . ?
O1 C46 C47 C48 -32.4(4) . . . . ?
O2 C50 C51 C52 16.8(5) . . . . ?
O3 C54 C55 C56 -34.4(4) . . . . ?
O4 C58 C59 C60 -23.4(5) . . . . ?
O5 C62 C63 C64 -22.9(10) . . . . ?
O5 C962 C963 C964 -9.0(17) . . . . ?
O5 C965 C964 C963 10(2) . . . . ?
O6 C66 C67 C68 28.9(4) . . . . ?
O7 C70 C71 C72 -18.1(8) . . . . ?
O8 C74 C75 C76 37.4(4) . . . . ?
O9 C78 C79 C80 -25.3(5) . . . . ?
O10 C82 C83 C84 -31.1(7) . . . . ?
O10 C82 C983 C84 32.5(11) . . . . ?
O11 C86 C87 C88 32.3(4) . . . . ?
O12 C93 C92 C91 -17.5(10) . . . . ?
O12 C993 C992 C991 35.0(18) . . . . ?
O13 C139 C140 C141 -42.2(15) . . . . ?
O13 C939 C940 C941 40.3(17) . . . . ?
O14 C143 C144 C145 -28.5(5) . . . . ?
O15 C147 C148 C149 35.8(7) . . . . ?
O15 C147 C948 C149 -19.8(10) . . . . ?
O16 C151 C152 C153 16.8(5) . . . . ?
O17 C155 C156 C157 -24.7(4) . . . . ?
O18 C159 C160 C161 30.2(6) . . . . ?
O19 C049 C210 C209 -14.9(3) . . . . ?
O19 C208 C209 C210 -35.8(3) . . . . ?
O20 C211 C212 C213 16.5(6) . . . . ?
O21 C215 C216 C217 -17.5(5) . . . . ?
O22 C219 C220 C221 28.9(4) . . . . ?
O23 C223 C224 C225 4.4(4) . . . . ?
O24 C227 C228 C229 33.4(4) . . . . ?
N1 Zn1 N3 C37 -163.08(17) . . . . ?
N1 Zn1 N3 C41 -13.9(3) . . . . ?
N1 Si1 N2 Zn1 -10.24(10) . . . . ?
N1 Si1 N2 C13 161.8(3) . . . . ?
N1 Si1 C1 C2 44.0(2) . . . . ?
N1 Si1 C1 C6 -136.6(2) . . . . ?
N1 Si1 C7 C8 -126.5(2) . . . . ?
N1 Si1 C7 C12 54.5(2) . . . . ?
N1 C25 C26 C27 175.9(2) . . . . ?
N1 C25 C26 C34 -3.0(4) . . . . ?
N1 C25 C30 C29 -176.0(2) . . . . ?
N1 C25 C30 C31 4.7(3) . . . . ?
N2 Zn1 N3 C37 -1.8(3) . . . . ?
N2 Zn1 N3 C41 147.36(19) . . . . ?
N2 Si1 N1 Zn1 10.23(10) . . . . ?
N2 Si1 N1 C25 -155.3(2) . . . . ?
N2 Si1 C1 C2 157.5(2) . . . . ?
N2 Si1 C1 C6 -23.0(3) . . . . ?
N2 Si1 C7 C8 125.0(2) . . . . ?
N2 Si1 C7 C12 -53.9(2) . . . . ?
N2 C13 C14 C15 -167.5(3) . . . . ?
N2 C13 C14 C22 10.8(4) . . . . ?
N2 C13 C18 C17 167.3(3) . . . . ?
N2 C13 C18 C19 -13.8(4) . . . . ?
N3 C37 C38 C39 -47.1(5) . . . . ?
N3 C37 C38A C39A 32.7(14) . . . . ?
N3 C41 C40 C39 49.4(5) . . . . ?
N3 C41 C40A C39A -33.8(15) . . . . ?
N4 Zn2 N6 C130 14.0(3) . . . . ?
N4 Zn2 N6 C134 -155.22(17) . . . . ?
N4 Si2 N5 Zn2 -13.43(9) . . . . ?
N4 Si2 N5 C106 150.9(2) . . . . ?
N4 Si2 C94 C95 -129.66(19) . . . . ?
N4 Si2 C94 C99 52.9(2) . . . . ?
N4 Si2 C100 C101 -117.5(2) . . . . ?
N4 Si2 C100 C105 61.9(2) . . . . ?
N4 C118 C119 C120 -177.1(2) . . . . ?
N4 C118 C119 C127 4.2(4) . . . . ?
N4 C118 C123 C122 178.0(2) . . . . ?
N4 C118 C123 C124 0.7(3) . . . . ?
N5 Zn2 N6 C130 -176.93(19) . . . . ?
N5 Zn2 N6 C134 13.8(3) . . . . ?
N5 Si2 N4 Zn2 13.48(9) . . . . ?
N5 Si2 N4 C118 -166.2(2) . . . . ?
N5 Si2 C94 C95 -16.1(2) . . . . ?
N5 Si2 C94 C99 166.47(17) . . . . ?
N5 Si2 C100 C101 134.58(19) . . . . ?
N5 Si2 C100 C105 -46.0(2) . . . . ?
N5 C106 C107 C108 -176.0(2) . . . . ?
N5 C106 C107 C115 2.7(3) . . . . ?
N5 C106 C111 C110 176.0(2) . . . . ?
N5 C106 C111 C112 -6.1(3) . . . . ?
N6 C130 C131 C132 53.4(4) . . . . ?
N7 Zn3 N9 C199 -0.4(3) . . . . ?
N7 Zn3 N9 C203 -148.1(4) . . . . ?
N7 Zn3 N9 C903 -149.5(15) . . . . ?
N7 Si3 N8 Zn3 -9.75(9) . . . . ?
N7 Si3 N8 C187 155.4(2) . . . . ?
N7 Si3 C163 C164 -157.69(18) . . . . ?
N7 Si3 C163 C168 24.3(2) . . . . ?
N7 C175 C176 C177 169.1(2) . . . . ?
N7 C175 C176 C184 -9.9(3) . . . . ?
N7 C175 C180 C179 -169.0(2) . . . . ?
N7 C175 C180 C181 13.0(3) . . . . ?
N8 Zn3 N9 C199 162.58(16) . . . . ?
N8 Zn3 N9 C203 14.9(5) . . . . ?
N8 Zn3 N9 C903 13.5(16) . . . . ?
N8 Si3 N7 Zn3 9.76(9) . . . . ?
N8 Si3 N7 C175 -162.1(3) . . . . ?
N8 Si3 C163 C164 -44.2(2) . . . . ?
N8 Si3 C163 C168 137.8(2) . . . . ?
N8 C187 C188 C189 -176.3(2) . . . . ?
N8 C187 C188 C196 2.5(4) . . . . ?
N8 C187 C192 C191 176.4(2) . . . . ?
N8 C187 C192 C193 -4.1(3) . . . . ?
N9 C199 C200 C201 49.4(4) . . . . ?
N9 C199 C900 C901 -32.0(16) . . . . ?
N10 Zn4 N12 C266 12.5(3) . . . . ?
N10 Zn4 N12 C272 156.1(2) . . . . ?
N10 Si4 N11 Zn4 9.94(9) . . . . ?
N10 Si4 N11 C254 -161.1(2) . . . . ?
N10 Si4 C236 C237 154.12(19) . . . . ?
N10 Si4 C236 C241 -32.2(2) . . . . ?
N10 C242 C243 C244 176.1(2) . . . . ?
N10 C242 C243 C251 -7.6(3) . . . . ?
N10 C242 C247 C246 -175.9(2) . . . . ?
N10 C242 C247 C248 4.1(4) . . . . ?
N11 Zn4 N12 C266 -148.56(16) . . . . ?
N11 Zn4 N12 C272 -4.9(3) . . . . ?
N11 Si4 N10 Zn4 -10.07(10) . . . . ?
N11 Si4 N10 C242 152.8(3) . . . . ?
N11 Si4 C236 C237 39.5(2) . . . . ?
N11 Si4 C236 C241 -146.8(2) . . . . ?
N11 C254 C255 C256 -177.2(2) . . . . ?
N11 C254 C255 C263 2.7(4) . . . . ?
N11 C254 C259 C258 176.8(2) . . . . ?
N11 C254 C259 C260 -3.2(4) . . . . ?
N12 C266 C269 C270 -52.8(3) . . . . ?
C1 Si1 N1 Zn1 133.46(10) . . . . ?
C1 Si1 N1 C25 -32.1(3) . . . . ?
C1 Si1 N2 Zn1 -134.22(9) . . . . ?
C1 Si1 N2 C13 37.8(3) . . . . ?
C1 Si1 C7 C8 -0.6(2) . . . . ?
C1 Si1 C7 C12 -179.58(18) . . . . ?
C1 C2 C3 C4 -0.1(5) . . . . ?
C2 C1 C6 C5 -1.8(5) . . . . ?
C2 C3 C4 C5 -0.9(5) . . . . ?
C02G C172 C173 C174 0.0(4) . . . . ?
C3 C4 C5 C6 0.5(6) . . . . ?
C4 C5 C6 C1 0.9(6) . . . . ?
C6 C1 C2 C3 1.4(4) . . . . ?
C7 Si1 N1 Zn1 -107.76(9) . . . . ?
C7 Si1 N1 C25 86.7(3) . . . . ?
C7 Si1 N2 Zn1 106.38(10) . . . . ?
C7 Si1 N2 C13 -81.6(3) . . . . ?
C7 Si1 C1 C2 -78.5(2) . . . . ?
C7 Si1 C1 C6 101.0(2) . . . . ?
C7 C8 C9 C10 0.3(4) . . . . ?
C8 C7 C12 C11 -0.4(3) . . . . ?
C8 C9 C10 C11 -0.4(4) . . . . ?
C9 C10 C11 C12 0.2(4) . . . . ?
C10 C11 C12 C7 0.2(4) . . . . ?
C12 C7 C8 C9 0.1(4) . . . . ?
C13 C14 C15 C16 -1.8(5) . . . . ?
C13 C14 C22 C23 133.5(3) . . . . ?
C13 C14 C22 C24 -103.2(3) . . . . ?
C13 C18 C19 C20 -88.5(3) . . . . ?
C13 C18 C19 C21 146.8(2) . . . . ?
C14 C13 C18 C17 -6.9(4) . . . . ?
C14 C13 C18 C19 172.0(2) . . . . ?
C14 C15 C16 C17 -3.3(6) . . . . ?
C15 C14 C22 C23 -48.2(4) . . . . ?
C15 C14 C22 C24 75.1(3) . . . . ?
C15 C16 C17 C18 3.3(6) . . . . ?
C16 C17 C18 C13 2.0(5) . . . . ?
C16 C17 C18 C19 -176.9(3) . . . . ?
C17 C18 C19 C20 90.3(3) . . . . ?
C17 C18 C19 C21 -34.4(4) . . . . ?
C18 C13 C14 C15 6.9(4) . . . . ?
C18 C13 C14 C22 -174.8(2) . . . . ?
C22 C14 C15 C16 179.9(3) . . . . ?
C25 C26 C27 C28 0.1(4) . . . . ?
C25 C26 C34 C35 115.8(3) . . . . ?
C25 C26 C34 C36 -119.4(3) . . . . ?
C25 C30 C31 C32 103.9(3) . . . . ?
C25 C30 C31 C33 -131.0(3) . . . . ?
C26 C25 C30 C29 0.4(3) . . . . ?
C26 C25 C30 C31 -178.9(2) . . . . ?
C26 C27 C28 C29 0.4(4) . . . . ?
C27 C26 C34 C35 -63.2(3) . . . . ?
C27 C26 C34 C36 61.6(4) . . . . ?
C27 C28 C29 C30 -0.6(4) . . . . ?
C28 C29 C30 C25 0.1(4) . . . . ?
C28 C29 C30 C31 179.5(2) . . . . ?
C29 C30 C31 C32 -75.5(3) . . . . ?
C29 C30 C31 C33 49.7(3) . . . . ?
C30 C25 C26 C27 -0.5(4) . . . . ?
C30 C25 C26 C34 -179.5(2) . . . . ?
C34 C26 C27 C28 179.1(3) . . . . ?
C37 N3 C41 C40 -38.2(4) . . . . ?
C37 N3 C41 C42 -156.5(3) . . . . ?
C37 N3 C41 C43 85.0(4) . . . . ?
C37 N3 C41 C43A 138.2(9) . . . . ?
C37 N3 C41 C40A 13.7(7) . . . . ?
C37 N3 C41 C42A -105.7(7) . . . . ?
C37 C38 C39 C40 57.2(5) . . . . ?
C41 N3 C37 C38 37.8(4) . . . . ?
C41 N3 C37 C44 -86.1(3) . . . . ?
C41 N3 C37 C45 157.8(3) . . . . ?
C41 N3 C37 C44A -146.8(6) . . . . ?
C41 N3 C37 C45A 100.1(6) . . . . ?
C41 N3 C37 C38A -12.5(7) . . . . ?
C38 C39 C40 C41 -58.9(5) . . . . ?
C42 C41 C40 C39 167.2(4) . . . . ?
C43 C41 C40 C39 -73.7(5) . . . . ?
C44 C37 C38 C39 77.8(5) . . . . ?
C45 C37 C38 C39 -168.2(4) . . . . ?
C46 O1 C49 C48 10.5(4) . . . . ?
C46 C47 C48 C49 37.6(4) . . . . ?
C47 C48 C49 O1 -30.6(4) . . . . ?
C49 O1 C46 C47 13.6(4) . . . . ?
C049 O19 C208 C209 27.5(3) . . . . ?
C50 O2 C53 C52 -27.6(4) . . . . ?
C50 C51 C52 C53 -32.2(4) . . . . ?
C51 C52 C53 O2 37.1(4) . . . . ?
C53 O2 C50 C51 6.2(5) . . . . ?
C54 O3 C57 C56 -31.8(4) . . . . ?
C54 C55 C56 C57 14.8(4) . . . . ?
C55 C56 C57 O3 9.9(4) . . . . ?
C57 O3 C54 C55 42.8(4) . . . . ?
C58 O4 C61 C60 -2.5(5) . . . . ?
C58 C59 C60 C61 21.5(5) . . . . ?
C59 C60 C61 O4 -12.1(5) . . . . ?
C61 O4 C58 C59 16.4(5) . . . . ?
C62 O5 C65 C64 -37.2(9) . . . . ?
C62 C63 C64 C65 0.0(10) . . . . ?
C63 C64 C65 O5 22.4(10) . . . . ?
C65 O5 C62 C63 37.9(9) . . . . ?
C66 O6 C69 C68 35.4(4) . . . . ?
C66 C67 C68 C69 -7.3(4) . . . . ?
C67 C68 C69 O6 -16.6(4) . . . . ?
C69 O6 C66 C67 -40.5(3) . . . . ?
C70 O7 C73 C72 -15.4(6) . . . . ?
C70 C71 C72 C73 8.8(8) . . . . ?
C71 C72 C73 O7 3.7(8) . . . . ?
C73 O7 C70 C71 20.6(6) . . . . ?
C74 O8 C77 C76 -4.0(5) . . . . ?
C74 C75 C76 C77 -38.9(4) . . . . ?
C75 C76 C77 O8 26.9(5) . . . . ?
C77 O8 C74 C75 -21.8(5) . . . . ?
C78 O9 C81 C80 10.5(9) . . . . ?
C78 O9 C981 C80 -32.1(9) . . . . ?
C78 C79 C80 C81 31.0(7) . . . . ?
C78 C79 C80 C981 5.4(7) . . . . ?
C79 C80 C81 O9 -25.9(9) . . . . ?
C79 C80 C981 O9 15.7(10) . . . . ?
C81 O9 C78 C79 9.6(7) . . . . ?
C82 O10 C85 C84 -11.7(6) . . . . ?
C82 C83 C84 C85 23.2(8) . . . . ?
C83 C84 C85 O10 -8.0(7) . . . . ?
C85 O10 C82 C83 27.7(7) . . . . ?
C85 O10 C82 C983 -13.4(8) . . . . ?
C85 C84 C983 C82 -37.9(10) . . . . ?
C86 O11 C89 C88 -1.4(4) . . . . ?
C86 C87 C88 C89 -32.2(4) . . . . ?
C87 C88 C89 O11 21.1(4) . . . . ?
C89 O11 C86 C87 -20.1(4) . . . . ?
C94 Si2 N4 Zn2 136.99(9) . . . . ?
C94 Si2 N4 C118 -42.6(3) . . . . ?
C94 Si2 N5 Zn2 -137.59(8) . . . . ?
C94 Si2 N5 C106 26.8(3) . . . . ?
C94 Si2 C100 C101 8.6(2) . . . . ?
C94 Si2 C100 C105 -171.98(18) . . . . ?
C94 C95 C96 C97 1.7(4) . . . . ?
C95 C94 C99 C98 0.0(3) . . . . ?
C95 C96 C97 C98 -1.7(4) . . . . ?
C96 C97 C98 C99 0.9(4) . . . . ?
C97 C98 C99 C94 0.0(4) . . . . ?
C99 C94 C95 C96 -0.8(4) . . . . ?
C100 Si2 N4 Zn2 -103.97(9) . . . . ?
C100 Si2 N4 C118 76.4(2) . . . . ?
C100 Si2 N5 Zn2 102.74(9) . . . . ?
C100 Si2 N5 C106 -92.9(3) . . . . ?
C100 Si2 C94 C95 107.9(2) . . . . ?
C100 Si2 C94 C99 -69.6(2) . . . . ?
C100 C101 C102 C103 0.1(4) . . . . ?
C101 C100 C105 C104 -0.2(3) . . . . ?
C101 C102 C103 C104 -0.3(4) . . . . ?
C102 C103 C104 C105 0.3(4) . . . . ?
C103 C104 C105 C100 0.0(4) . . . . ?
C105 C100 C101 C102 0.2(3) . . . . ?
C106 C107 C108 C109 -0.2(4) . . . . ?
C106 C107 C115 C116 136.1(3) . . . . ?
C106 C107 C115 C117 -98.7(3) . . . . ?
C106 C111 C112 C113 142.4(3) . . . . ?
C106 C111 C112 C114 -92.9(3) . . . . ?
C107 C106 C111 C110 -0.6(3) . . . . ?
C107 C106 C111 C112 177.2(2) . . . . ?
C107 C108 C109 C110 -0.5(4) . . . . ?
C108 C107 C115 C116 -45.1(3) . . . . ?
C108 C107 C115 C117 80.0(3) . . . . ?
C108 C109 C110 C111 0.6(4) . . . . ?
C109 C110 C111 C106 0.0(4) . . . . ?
C109 C110 C111 C112 -177.8(2) . . . . ?
C110 C111 C112 C113 -39.8(4) . . . . ?
C110 C111 C112 C114 85.0(3) . . . . ?
C111 C106 C107 C108 0.7(3) . . . . ?
C111 C106 C107 C115 179.5(2) . . . . ?
C115 C107 C108 C109 -178.9(2) . . . . ?
C118 C119 C120 C121 -0.5(4) . . . . ?
C118 C119 C127 C128 -134.5(3) . . . . ?
C118 C119 C127 C129 101.6(3) . . . . ?
C118 C123 C124 C125 -143.4(2) . . . . ?
C118 C123 C124 C126 92.0(3) . . . . ?
C119 C118 C123 C122 1.1(3) . . . . ?
C119 C118 C123 C124 -176.3(2) . . . . ?
C119 C120 C121 C122 0.4(5) . . . . ?
C120 C119 C127 C128 46.8(4) . . . . ?
C120 C119 C127 C129 -77.1(3) . . . . ?
C120 C121 C122 C123 0.5(5) . . . . ?
C121 C122 C123 C118 -1.2(4) . . . . ?
C121 C122 C123 C124 176.2(3) . . . . ?
C122 C123 C124 C125 39.3(3) . . . . ?
C122 C123 C124 C126 -85.4(3) . . . . ?
C123 C118 C119 C120 -0.2(3) . . . . ?
C123 C118 C119 C127 -178.9(2) . . . . ?
C127 C119 C120 C121 178.2(3) . . . . ?
C130 N6 C134 C133 51.4(3) . . . . ?
C130 N6 C134 C137 171.4(3) . . . . ?
C130 N6 C134 C138 -72.0(3) . . . . ?
C130 C131 C132 C133 -54.5(4) . . . . ?
C131 C132 C133 C134 52.9(4) . . . . ?
C132 C133 C134 N6 -50.2(3) . . . . ?
C132 C133 C134 C137 -170.3(3) . . . . ?
C132 C133 C134 C138 76.4(3) . . . . ?
C134 N6 C130 C131 -52.9(3) . . . . ?
C134 N6 C130 C135 -168.7(3) . . . . ?
C134 N6 C130 C136 71.6(3) . . . . ?
C135 C130 C131 C132 169.2(3) . . . . ?
C136 C130 C131 C132 -74.9(4) . . . . ?
C139 O13 C142 C141 -38(3) . . . . ?
C139 C140 C141 C142 21(2) . . . . ?
C140 C141 C142 O13 8(3) . . . . ?
C142 O13 C139 C140 49(2) . . . . ?
C143 O14 C146 C145 9.5(4) . . . . ?
C143 C144 C145 C146 33.3(5) . . . . ?
C144 C145 C146 O14 -26.8(4) . . . . ?
C146 O14 C143 C144 12.1(5) . . . . ?
C147 O15 C150 C149 20.5(5) . . . . ?
C147 C148 C149 C150 -23.1(7) . . . . ?
C148 C149 C150 O15 3.2(7) . . . . ?
C150 O15 C147 C148 -35.1(6) . . . . ?
C150 O15 C147 C948 0.5(8) . . . . ?
C150 C149 C948 C147 30.4(8) . . . . ?
C151 O16 C154 C153 -25.8(5) . . . . ?
C151 C152 C153 C154 -31.4(5) . . . . ?
C152 C153 C154 O16 35.7(5) . . . . ?
C154 O16 C151 C152 6.4(5) . . . . ?
C155 O17 C158 C157 25.9(5) . . . . ?
C155 C156 C157 C158 39.6(4) . . . . ?
C156 C157 C158 O17 -40.0(5) . . . . ?
C158 O17 C155 C156 0.6(5) . . . . ?
C159 O18 C162 C161 8.6(6) . . . . ?
C159 C160 C161 C162 -24.5(6) . . . . ?
C160 C161 C162 O18 11.5(5) . . . . ?
C161 C160 C959 O18 -18.9(8) . . . . ?
C162 O18 C159 C160 -24.3(6) . . . . ?
C162 O18 C959 C160 26.4(7) . . . . ?
C163 Si3 N7 Zn3 133.26(9) . . . . ?
C163 Si3 N7 C175 -38.6(3) . . . . ?
C163 Si3 N8 Zn3 -133.31(9) . . . . ?
C163 Si3 N8 C187 31.9(3) . . . . ?
C163 C164 C165 C166 -1.2(4) . . . . ?
C164 C163 C168 C167 2.7(4) . . . . ?
C164 C165 C166 C167 1.6(5) . . . . ?
C165 C166 C167 C168 0.1(5) . . . . ?
C166 C167 C168 C163 -2.3(5) . . . . ?
C168 C163 C164 C165 -1.0(4) . . . . ?
C169 Si3 N7 Zn3 -107.93(9) . . . . ?
C169 Si3 N7 C175 80.2(3) . . . . ?
C169 Si3 N8 Zn3 108.57(9) . . . . ?
C169 Si3 N8 C187 -86.3(2) . . . . ?
C169 Si3 C163 C164 78.5(2) . . . . ?
C169 Si3 C163 C168 -99.5(2) . . . . ?
C170 C02G C172 C173 -0.4(4) . . . . ?
C170 C169 C174 C173 -0.4(3) . . . . ?
C172 C02G C170 C169 0.4(4) . . . . ?
C172 C173 C174 C169 0.4(4) . . . . ?
C174 C169 C170 C02G 0.0(3) . . . . ?
C175 C176 C177 C178 1.5(5) . . . . ?
C175 C176 C184 C185 -134.9(2) . . . . ?
C175 C176 C184 C186 101.2(3) . . . . ?
C175 C180 C181 C182 92.5(3) . . . . ?
C175 C180 C181 C183 -143.1(2) . . . . ?
C176 C175 C180 C179 5.9(4) . . . . ?
C176 C175 C180 C181 -172.2(2) . . . . ?
C176 C177 C178 C179 2.7(5) . . . . ?
C177 C176 C184 C185 46.1(3) . . . . ?
C177 C176 C184 C186 -77.9(3) . . . . ?
C177 C178 C179 C180 -2.5(5) . . . . ?
C178 C179 C180 C175 -1.8(5) . . . . ?
C178 C179 C180 C181 176.2(3) . . . . ?
C179 C180 C181 C182 -85.5(3) . . . . ?
C179 C180 C181 C183 38.8(4) . . . . ?
C180 C175 C176 C177 -5.8(4) . . . . ?
C180 C175 C176 C184 175.2(2) . . . . ?
C184 C176 C177 C178 -179.4(3) . . . . ?
C187 C188 C189 C190 -0.1(4) . . . . ?
C187 C188 C196 C197 121.1(3) . . . . ?
C187 C188 C196 C198 -114.4(3) . . . . ?
C187 C192 C193 C194 -104.1(3) . . . . ?
C187 C192 C193 C195 130.5(2) . . . . ?
C188 C187 C192 C191 -0.1(3) . . . . ?
C188 C187 C192 C193 179.3(2) . . . . ?
C188 C189 C190 C191 -0.2(4) . . . . ?
C189 C188 C196 C197 -60.1(3) . . . . ?
C189 C188 C196 C198 64.4(3) . . . . ?
C189 C190 C191 C192 0.3(4) . . . . ?
C190 C191 C192 C187 -0.2(4) . . . . ?
C190 C191 C192 C193 -179.6(3) . . . . ?
C191 C192 C193 C194 75.4(3) . . . . ?
C191 C192 C193 C195 -50.1(3) . . . . ?
C192 C187 C188 C189 0.3(3) . . . . ?
C192 C187 C188 C196 179.1(2) . . . . ?
C196 C188 C189 C190 -178.9(3) . . . . ?
C199 N9 C203 C202 39.4(7) . . . . ?
C199 N9 C203 C204 155.4(3) . . . . ?
C199 N9 C203 C205 -86.8(4) . . . . ?
C199 N9 C903 C902 37(3) . . . . ?
C199 N9 C903 C904 177.7(12) . . . . ?
C199 N9 C903 C905 -69.9(13) . . . . ?
C199 C200 C201 C202 -57.6(5) . . . . ?
C200 C201 C202 C203 58.1(5) . . . . ?
C201 C202 C203 N9 -49.2(8) . . . . ?
C201 C202 C203 C204 -165.6(5) . . . . ?
C201 C202 C203 C205 76.9(6) . . . . ?
C203 N9 C199 C200 -40.0(5) . . . . ?
C203 N9 C199 C206 -159.2(4) . . . . ?
C203 N9 C199 C207 85.2(5) . . . . ?
C206 C199 C200 C201 169.5(4) . . . . ?
C207 C199 C200 C201 -76.7(4) . . . . ?
C208 O19 C049 C210 -7.7(4) . . . . ?
C208 C209 C210 C049 30.3(3) . . . . ?
C211 O20 C214 C213 33.4(4) . . . . ?
C211 C212 C213 C214 4.8(5) . . . . ?
C212 C213 C214 O20 -23.4(4) . . . . ?
C214 O20 C211 C212 -31.7(5) . . . . ?
C215 O21 C218 C217 27.5(4) . . . . ?
C215 C216 C217 C218 32.8(5) . . . . ?
C216 C217 C218 O21 -37.2(4) . . . . ?
C218 O21 C215 C216 -6.5(4) . . . . ?
C219 O22 C222 C221 -1.3(4) . . . . ?
C219 C220 C221 C222 -28.8(4) . . . . ?
C220 C221 C222 O22 19.0(4) . . . . ?
C222 O22 C219 C220 -17.4(4) . . . . ?
C223 O23 C226 C225 36.1(3) . . . . ?
C223 C224 C225 C226 16.5(4) . . . . ?
C224 C225 C226 O23 -32.3(4) . . . . ?
C226 O23 C223 C224 -25.1(3) . . . . ?
C227 O24 C230 C229 -7.6(4) . . . . ?
C227 C228 C229 C230 -36.8(4) . . . . ?
C228 C229 C230 O24 27.6(4) . . . . ?
C230 O24 C227 C228 -16.8(4) . . . . ?
C231 Si4 N10 Zn4 107.97(10) . . . . ?
C231 Si4 N10 C242 -89.2(3) . . . . ?
C231 Si4 N11 Zn4 -107.70(9) . . . . ?
C231 Si4 N11 C254 81.3(3) . . . . ?
C231 Si4 C236 C237 -84.4(2) . . . . ?
C231 Si4 C236 C241 89.4(2) . . . . ?
C231 C232 C233 C234 -0.1(4) . . . . ?
C232 C231 C275 C235 -0.8(4) . . . . ?
C232 C233 C234 C235 -0.3(4) . . . . ?
C233 C234 C235 C275 0.2(4) . . . . ?
C234 C235 C275 C231 0.4(4) . . . . ?
C236 Si4 N10 Zn4 -135.77(9) . . . . ?
C236 Si4 N10 C242 27.1(3) . . . . ?
C236 Si4 N11 Zn4 133.50(9) . . . . ?
C236 Si4 N11 C254 -37.5(3) . . . . ?
C236 C237 C238 C239 -0.2(4) . . . . ?
C237 C236 C241 C240 -0.4(4) . . . . ?
C237 C238 C239 C240 -0.9(4) . . . . ?
C238 C239 C240 C241 1.3(5) . . . . ?
C239 C240 C241 C236 -0.6(5) . . . . ?
C241 C236 C237 C238 0.8(4) . . . . ?
C242 C243 C244 C245 0.4(4) . . . . ?
C242 C243 C251 C252 144.2(3) . . . . ?
C242 C243 C251 C253 -92.1(3) . . . . ?
C242 C247 C248 C249 134.9(3) . . . . ?
C242 C247 C248 C250 -99.7(3) . . . . ?
C243 C242 C247 C246 1.1(4) . . . . ?
C243 C242 C247 C248 -178.8(2) . . . . ?
C243 C244 C245 C246 -0.1(5) . . . . ?
C244 C243 C251 C252 -39.6(4) . . . . ?
C244 C243 C251 C253 84.1(3) . . . . ?
C244 C245 C246 C247 0.3(5) . . . . ?
C245 C246 C247 C242 -0.8(5) . . . . ?
C245 C246 C247 C248 179.2(3) . . . . ?
C246 C247 C248 C249 -45.1(4) . . . . ?
C246 C247 C248 C250 80.3(4) . . . . ?
C247 C242 C243 C244 -1.0(4) . . . . ?
C247 C242 C243 C251 175.3(2) . . . . ?
C251 C243 C244 C245 -175.8(3) . . . . ?
C254 C255 C256 C257 0.5(4) . . . . ?
C254 C255 C263 C264 107.7(3) . . . . ?
C254 C255 C263 C265 -127.8(3) . . . . ?
C254 C259 C260 C261 124.7(3) . . . . ?
C254 C259 C260 C262 -112.1(3) . . . . ?
C255 C254 C259 C258 0.0(4) . . . . ?
C255 C254 C259 C260 -180.0(2) . . . . ?
C255 C256 C257 C258 0.0(5) . . . . ?
C256 C255 C263 C264 -72.4(3) . . . . ?
C256 C255 C263 C265 52.0(3) . . . . ?
C256 C257 C258 C259 -0.5(5) . . . . ?
C257 C258 C259 C254 0.5(4) . . . . ?
C257 C258 C259 C260 -179.5(3) . . . . ?
C258 C259 C260 C261 -55.3(4) . . . . ?
C258 C259 C260 C262 67.9(4) . . . . ?
C259 C254 C255 C256 -0.5(4) . . . . ?
C259 C254 C255 C263 179.4(2) . . . . ?
C263 C255 C256 C257 -179.4(3) . . . . ?
C266 N12 C272 C271 -44.5(4) . . . . ?
C266 N12 C272 C273 80.7(3) . . . . ?
C266 N12 C272 C274 -160.9(2) . . . . ?
C266 C269 C270 C271 59.9(4) . . . . ?
C267 C266 C269 C270 -169.3(3) . . . . ?
C268 C266 C269 C270 73.8(3) . . . . ?
C269 C270 C271 C272 -57.6(4) . . . . ?
C270 C271 C272 N12 49.9(4) . . . . ?
C270 C271 C272 C273 -78.0(4) . . . . ?
C270 C271 C272 C274 165.5(3) . . . . ?
C272 N12 C266 C267 161.9(2) . . . . ?
C272 N12 C266 C268 -78.7(3) . . . . ?
C272 N12 C266 C269 45.2(3) . . . . ?
C275 C231 C232 C233 0.6(4) . . . . ?
C939 O13 C942 C941 -17(3) . . . . ?
C942 O13 C939 C940 -16(2) . . . . ?
C942 C941 C940 C939 -50(2) . . . . ?
C940 C941 C942 O13 45(3) . . . . ?
C948 C149 C150 O15 -32.2(7) . . . . ?
C962 O5 C965 C964 -16.5(19) . . . . ?
C965 O5 C962 C963 15.6(16) . . . . ?
C965 C964 C963 C962 0(2) . . . . ?
C93 O12 C90 C91 15.6(12) . . . . ?
C90 O12 C93 C92 1.0(10) . . . . ?
C90 C91 C92 C93 26.4(10) . . . . ?
C92 C91 C90 O12 -25.8(11) . . . . ?
C959 O18 C162 C161 -23.9(6) . . . . ?
C959 C160 C161 C162 5.0(6) . . . . ?
C981 O9 C78 C79 36.4(7) . . . . ?
C983 C84 C85 O10 31.9(8) . . . . ?
C44A C37 C38A C39A 169.3(12) . . . . ?
C45A C37 C38A C39A -74.2(14) . . . . ?
C43A C41 C40A C39A -166.3(14) . . . . ?
C38A C39A C40A C41 50.9(19) . . . . ?
C40A C39A C38A C37 -52(2) . . . . ?
C42A C41 C40A C39A 83.9(15) . . . . ?
C901 C902 C903 N9 -63(2) . . . . ?
C901 C902 C903 C904 162(2) . . . . ?
C901 C902 C903 C905 51(2) . . . . ?
C907 C199 C900 C901 -167.7(14) . . . . ?
C900 C901 C902 C903 43(2) . . . . ?
C902 C901 C900 C199 4(2) . . . . ?
C906 C199 C900 C901 73.5(16) . . . . ?
C903 N9 C199 C907 145.0(15) . . . . ?
C903 N9 C199 C900 11.5(15) . . . . ?
C903 N9 C199 C906 -98.4(15) . . . . ?
C993 O12 C990 C991 51(2) . . . . ?
C990 O12 C993 C992 -55.7(19) . . . . ?
C990 C991 C992 C993 -3(2) . . . . ?
C992 C991 C990 O12 -29(3) . . . . ?
